data_4341475
loop_
_publ_author_name
'Johnson, Brittany J.'
'Lindeman, Sergey V.'
'Mankad, Neal P.'

_publ_section_title
;
 Assembly, Structure, and Reactivity of Cu4S and Cu3S Models for the
 Nitrous Oxide Reductase Active Site, CuZ*.
;
_journal_issue 19
_journal_name_full 'Inorganic chemistry'
_journal_page_first 10611
_journal_page_last 10619
_journal_paper_doi 10.1021/ic501720h
_journal_volume 53
_journal_year 2014
_chemical_formula_moiety '1(C72 H63 Cu3 N9 P6), F6 P, 3(C4 H8 O)'
_chemical_formula_sum 'C84 H87 Cu3 F6 N9 O3 P7'
_chemical_formula_weight 1792.04
_chemical_name_systematic
;
 ? 
;
_space_group_crystal_system triclinic
_space_group_IT_number 2
_space_group_name_Hall '-P 1'
_space_group_name_H-M_alt 'P -1'
_symmetry_space_group_name_Hall '-P 1'
_symmetry_space_group_name_H-M 'P -1'
_atom_sites_solution_hydrogens geom
_atom_sites_solution_primary iterative
_atom_sites_solution_secondary difmap
_audit_creation_date 2014-06-05
_audit_creation_method
;
Olex2 1.2
(compiled 2014.05.21 svn.r2940 for OlexSys, GUI svn.r4846)
;
_cell_angle_alpha 79.6448(10)
_cell_angle_beta 82.6818(13)
_cell_angle_gamma 75.0872(13)
_cell_formula_units_Z 4
_cell_length_a 13.1050(2)
_cell_length_b 22.7156(3)
_cell_length_c 29.5406(4)
_cell_measurement_reflns_used 68764
_cell_measurement_temperature 100.00(10)
_cell_measurement_theta_max 73.6300
_cell_measurement_theta_min 3.4960
_cell_volume 8328.8(2)
_computing_cell_refinement
;
CrysAlisPro, Agilent Technologies,
Version 1.171.36.28 (release 01-02-2013 CrysAlis171 .NET)
(compiled Feb  1 2013,16:14:44)
;
_computing_data_collection
;
CrysAlisPro, Agilent Technologies,
Version 1.171.36.28 (release 01-02-2013 CrysAlis171 .NET)
(compiled Feb  1 2013,16:14:44)
;
_computing_data_reduction
;
CrysAlisPro, Agilent Technologies,
Version 1.171.36.28 (release 01-02-2013 CrysAlis171 .NET)
(compiled Feb  1 2013,16:14:44)
;
_computing_molecular_graphics 'Olex2 (Dolomanov et al., 2009)'
_computing_publication_material 'Olex2 (Dolomanov et al., 2009)'
_computing_structure_refinement 'XL (Sheldrick, 2008)'
_computing_structure_solution 'olex2.solve (Bourhis et al., 2013)'
_diffrn_ambient_temperature 100.00(10)
_diffrn_detector_area_resol_mean 10.3756
_diffrn_measured_fraction_theta_full 0.994
_diffrn_measured_fraction_theta_max 0.981
_diffrn_measurement_details
;
  1 omega  -46.00   35.00   1.0000    1.0000
omega____ theta____ kappa____ phi______ frames
    -      -40.8310   37.0000   30.0000 81

  2 omega -114.00  -15.00   1.0000    1.0000
omega____ theta____ kappa____ phi______ frames
    -      -40.8310  -57.0000 -120.0000 99

  3 omega   -4.00   26.00   1.0000    1.0000
omega____ theta____ kappa____ phi______ frames
    -      -40.8310   37.0000  -60.0000 30

  4 omega  -90.00   -2.00   1.0000    1.0000
omega____ theta____ kappa____ phi______ frames
    -      -40.8310  125.0000   90.0000 88

  5 omega   62.00   92.00   1.0000    1.0000
omega____ theta____ kappa____ phi______ frames
    -       40.8310 -125.0000    0.0000 30

  6 omega  -50.00   -9.00   1.0000    2.0000
omega____ theta____ kappa____ phi______ frames
    -      -61.5000   45.0000    0.0000 41

  7 omega -130.00  -89.00   1.0000    2.0000
omega____ theta____ kappa____ phi______ frames
    -      -61.5000 -125.0000  -60.0000 41

  8 omega  -40.00  -14.00   1.0000    2.0000
omega____ theta____ kappa____ phi______ frames
    -      -61.5000   45.0000 -120.0000 26

  9 omega   33.00   98.00   1.0000    2.0000
omega____ theta____ kappa____ phi______ frames
    -      107.0429  -45.0000  -60.0000 65

 10 omega   91.00  150.00   1.0000    2.0000
omega____ theta____ kappa____ phi______ frames
    -      107.0429   45.0000   60.0000 59

 11 omega   53.00   90.00   1.0000    2.0000
omega____ theta____ kappa____ phi______ frames
    -      107.0429  -77.0000   60.0000 37

 12 omega   34.00   78.00   1.0000    2.0000
omega____ theta____ kappa____ phi______ frames
    -      107.0429  -30.0000   30.0000 44

 13 omega   25.00  108.00   1.0000    2.0000
omega____ theta____ kappa____ phi______ frames
    -      107.0429  -94.0000  -30.0000 83

 14 omega   45.00  108.00   1.0000    2.0000
omega____ theta____ kappa____ phi______ frames
    -      107.0429  -94.0000   60.0000 63

 15 omega   23.00  104.00   1.0000    2.0000
omega____ theta____ kappa____ phi______ frames
    -      107.0429  -94.0000  150.0000 81

 16 omega   40.00   80.00   1.0000    2.0000
omega____ theta____ kappa____ phi______ frames
    -      107.0429  -30.0000 -150.0000 40

 17 omega   32.00  121.00   1.0000    2.0000
omega____ theta____ kappa____ phi______ frames
    -      107.0429 -125.0000  -90.0000 89

 18 omega   33.00   89.00   1.0000    2.0000
omega____ theta____ kappa____ phi______ frames
    -      107.0429  -45.0000  120.0000 56

 19 omega   23.00   89.00   1.0000    2.0000
omega____ theta____ kappa____ phi______ frames
    -      107.0429  -94.0000  -90.0000 66

 20 omega   31.00  171.00   1.0000    2.0000
omega____ theta____ kappa____ phi______ frames
    -      107.0429    0.0000 -150.0000 140

 21 omega -115.00  -11.00   1.0000    1.0000
omega____ theta____ kappa____ phi______ frames
    -      -40.8310  -57.0000    0.0000 104

 22 omega -120.00   -7.00   1.0000    1.0000
omega____ theta____ kappa____ phi______ frames
    -      -40.8310  -77.0000  -60.0000 113

 23 omega  -49.00   35.00   1.0000    1.0000
omega____ theta____ kappa____ phi______ frames
    -      -40.8310   37.0000  -90.0000 84

 24 omega -115.00  -11.00   1.0000    1.0000
omega____ theta____ kappa____ phi______ frames
    -      -40.8310  -57.0000  120.0000 104

 25 omega -140.00  -28.00   1.0000    2.0000
omega____ theta____ kappa____ phi______ frames
    -      -61.5000  -77.0000 -120.0000 112

 26 omega -140.00  -28.00   1.0000    2.0000
omega____ theta____ kappa____ phi______ frames
    -      -61.5000  -77.0000  120.0000 112

 27 omega -140.00  -28.00   1.0000    2.0000
omega____ theta____ kappa____ phi______ frames
    -      -61.5000  -77.0000   30.0000 112

 28 omega -140.00  -28.00   1.0000    2.0000
omega____ theta____ kappa____ phi______ frames
    -      -61.5000  -77.0000  -37.9048 112

 29 omega   73.00  178.00   1.0000    2.0000
omega____ theta____ kappa____ phi______ frames
    -      107.0429   77.0000    0.0000 105

 30 omega   79.00  178.00   1.0000    2.0000
omega____ theta____ kappa____ phi______ frames
    -      107.0429   45.0000 -120.0000 99

 31 omega   77.00  178.00   1.0000    2.0000
omega____ theta____ kappa____ phi______ frames
    -      107.0429   61.0000  -90.0000 101

 32 omega   77.00  178.00   1.0000    2.0000
omega____ theta____ kappa____ phi______ frames
    -      107.0429   30.0000  -30.0000 101

 33 omega   77.00  178.00   1.0000    2.0000
omega____ theta____ kappa____ phi______ frames
    -      107.0429   61.0000  150.0000 101

 34 omega   23.00  109.00   1.0000    2.0000
omega____ theta____ kappa____ phi______ frames
    -      107.0429  -94.0000  -90.0000 86

 35 omega   73.00  178.00   1.0000    2.0000
omega____ theta____ kappa____ phi______ frames
    -      107.0429   77.0000   90.0000 105

 36 omega   77.00  178.00   1.0000    2.0000
omega____ theta____ kappa____ phi______ frames
    -      107.0429   61.0000 -180.0000 101

 37 omega -120.00  -10.00   1.0000    1.0000
omega____ theta____ kappa____ phi______ frames
    -      -40.8310  -77.0000  120.0000 110

 38 omega   23.00   98.00   1.0000    1.0000
omega____ theta____ kappa____ phi______ frames
    -       40.8310 -125.0000   60.0000 75
;
_diffrn_measurement_device_type 'SuperNova, Dual, Cu at zero, Atlas'
_diffrn_measurement_method '\w scans'
_diffrn_orient_matrix_UB_11 0.0367396000
_diffrn_orient_matrix_UB_12 -0.0671666000
_diffrn_orient_matrix_UB_13 -0.0092756000
_diffrn_orient_matrix_UB_21 0.0336089000
_diffrn_orient_matrix_UB_22 0.0228288000
_diffrn_orient_matrix_UB_23 -0.0506624000
_diffrn_orient_matrix_UB_31 0.1114838000
_diffrn_orient_matrix_UB_32 -0.0034385000
_diffrn_orient_matrix_UB_33 0.0133569000
_diffrn_radiation_monochromator mirror
_diffrn_radiation_type CuK\a
_diffrn_radiation_wavelength 1.54184
_diffrn_reflns_av_R_equivalents 0.0487
_diffrn_reflns_av_unetI/netI 0.0299
_diffrn_reflns_limit_h_max 16
_diffrn_reflns_limit_h_min -15
_diffrn_reflns_limit_k_max 28
_diffrn_reflns_limit_k_min -28
_diffrn_reflns_limit_l_max 36
_diffrn_reflns_limit_l_min -36
_diffrn_reflns_number 156426
_diffrn_reflns_theta_full 72.00
_diffrn_reflns_theta_max 73.79
_diffrn_reflns_theta_min 3.05
_diffrn_source 'SuperNova (Cu) X-ray Source'
_exptl_absorpt_coefficient_mu 2.720
_exptl_absorpt_correction_T_max 0.759
_exptl_absorpt_correction_T_min 0.420
_exptl_absorpt_correction_type gaussian
_exptl_absorpt_process_details
;
CrysAlisPro, Agilent Technologies,
Version 1.171.36.28 (release 01-02-2013 CrysAlis171 .NET)
(compiled Feb  1 2013,16:14:44)
Numerical absorption correction based on gaussian integration over
            a multifaceted crystal model
;
_exptl_crystal_colour colourless
_exptl_crystal_colour_primary colourless
_exptl_crystal_density_diffrn 1.429
_exptl_crystal_density_method 'not measured'
_exptl_crystal_description prism
_exptl_crystal_F_000 3696
_exptl_crystal_size_max 0.4436
_exptl_crystal_size_mid 0.3995
_exptl_crystal_size_min 0.1324
_refine_diff_density_max 0.881
_refine_diff_density_min -0.805
_refine_diff_density_rms 0.066
_refine_ls_extinction_method none
_refine_ls_goodness_of_fit_ref 1.018
_refine_ls_hydrogen_treatment mixed
_refine_ls_matrix_type full
_refine_ls_number_parameters 2538
_refine_ls_number_reflns 33081
_refine_ls_number_restraints 513
_refine_ls_restrained_S_all 1.017
_refine_ls_R_factor_all 0.0499
_refine_ls_R_factor_gt 0.0423
_refine_ls_shift/su_max 0.003
_refine_ls_shift/su_mean 0.000
_refine_ls_structure_factor_coef Fsqd
_refine_ls_weighting_details 'calc w=1/[\s^2^(Fo^2^)+(0.0537P)^2^+9.7102P] where P=(Fo^2^+2Fc^2^)/3'
_refine_ls_weighting_scheme calc
_refine_ls_wR_factor_gt 0.1062
_refine_ls_wR_factor_ref 0.1131
_reflns_number_gt 28596
_reflns_number_total 33081
_reflns_threshold_expression >2sigma(I)
_cod_data_source_file ic501720h_si_002.cif
_cod_data_source_block neal1m
_cod_database_code 4341475
_chemical_oxdiff_formula 'Cu3 P F6 N6 P6 N3 Ph12 H3 C4 H8 O'
_reflns_odcompleteness_completeness 99.98
_reflns_odcompleteness_iscentric 1
_reflns_odcompleteness_theta 66.97
_olex2_refinement_description
;
1. Fixed Uiso
 At 1.2 times of:
  All C(H) groups, All C(H,H) groups
2. Restrained distances
 P7-F1 = P7-F2 = P7-F3 = P7-F4 = P7-F5 = P7-F6
 1.56169 with sigma of 0.02
 P7X-F1X = P7X-F2X = P7X-F3X = P7X-F4X = P7X-F5X = P7X-F6X
 1.56169 with sigma of 0.02
 P7A-F1A = P7A-F2A = P7A-F3A = P7A-F4A = P7A-F5A = P7A-F6A
 1.56169 with sigma of 0.02
 P7B-F1B = P7B-F2B = P7B-F3B = P7B-F4B = P7B-F5B = P7B-F6B
 1.56169 with sigma of 0.02
3. Rigid bond restraints
 P7, F1, F2, F3, F4, F5, F6
 with sigma for 1-2 distances of 0.01 and sigma for 1-3 distances of 0.01
 P7X, F1X, F2X, F3X, F4X, F5X, F6X
 with sigma for 1-2 distances of 0.01 and sigma for 1-3 distances of 0.01
 P7A, F1A, F2A, F3A, F4A, F5A, F6A
 with sigma for 1-2 distances of 0.01 and sigma for 1-3 distances of 0.01
 P7B, F1B, F2B, F3B, F4B, F5B, F6B
 with sigma for 1-2 distances of 0.01 and sigma for 1-3 distances of 0.01
 Cu3, P4, C37, C38, C39, C40, C41, C42, C43, C44, C45, C46, C47, C48
 with sigma for 1-2 distances of 0.01 and sigma for 1-3 distances of 0.01
 Cu3X, P4X, C37X, C38X, C39X, C40X, C41X, C42X, C43X, C44X, C45X, C46X, C47X,
 C48X
 with sigma for 1-2 distances of 0.01 and sigma for 1-3 distances of 0.01
 C37A, C38A, C39A, C40A, C41A, C42A
 with sigma for 1-2 distances of 0.01 and sigma for 1-3 distances of 0.01
 C37B, C38B, C39B, C40B, C41B, C42B
 with sigma for 1-2 distances of 0.01 and sigma for 1-3 distances of 0.01
 P5A, C49A, C50A, C51A, C52A, C53A, C54A, C55A, C56A, C57A, C58A, C59A, C60A
 with sigma for 1-2 distances of 0.01 and sigma for 1-3 distances of 0.01
 P5B, C49B, C50B, C51B, C52B, C53B, C54B, C55B, C56B, C57B, C58B, C59B, C60B
 with sigma for 1-2 distances of 0.01 and sigma for 1-3 distances of 0.01
 C1S, C2S, C3S, C4S
 with sigma for 1-2 distances of 0.01 and sigma for 1-3 distances of 0.01
 C1Q, C2Q, C3Q, C4Q
 with sigma for 1-2 distances of 0.01 and sigma for 1-3 distances of 0.01
 C9S, C10S, C11S, C12S
 with sigma for 1-2 distances of 0.01 and sigma for 1-3 distances of 0.01
 C9Q, C10Q, C11Q, C12Q
 with sigma for 1-2 distances of 0.01 and sigma for 1-3 distances of 0.01
 C21S, C22S, C23S, C24S
 with sigma for 1-2 distances of 0.01 and sigma for 1-3 distances of 0.01
 C21Q, C22Q, C23Q, C24Q
 with sigma for 1-2 distances of 0.01 and sigma for 1-3 distances of 0.01
4. Uiso/Uaniso restraints and constraints
Uanis(Cu3) = Uanis(Cu3X)
Uanis(P4) = Uanis(P4X)
Uanis(C37) = Uanis(C37X)
Uanis(C43) = Uanis(C43X)
Uanis(C37A) = Uanis(C37B)
Uanis(P7) = Uanis(P7X)
Uanis(P7A) = Uanis(P7B)
5. Same fragment restrains
{Cu3, P4, C37, C38, C39, C40, C41, C42, C43, C44, C45, C46, C47, C48}
as
{Cu3X, P4X, C37X, C38X, C39X, C40X, C41X, C42X, C43X, C44X, C45X, C46X, C47X,
C48X}
{P5A, C49A, C50A, C51A, C52A, C53A, C54A, C55A, C56A, C57A, C58A, C59A, C60A}
as
{P5B, C49B, C50B, C51B, C52B, C53B, C54B, C55B, C56B, C57B, C58B, C59B, C60B}
{C37A, C38A, C39A, C40A, C41A, C42A}
as
{C37B, C38B, C39B, C40B, C41B, C42B}
{P7, F1, F2, F3, F4, F5, F6}
as
{P7X, F1X, F2X, F3X, F4X, F5X, F6X}
{P7, F1, F2, F3, F4, F5, F6}
as
{P7A, F1A, F2A, F3A, F4A, F5A, F6A}
{P7, F1, F2, F3, F4, F5, F6}
as
{P7B, F1B, F2B, F3B, F4B, F5B, F6B}
{C1S, C2S, C3S, C4S}
as
{C1Q, C2Q, C3Q, C4Q}
{C9S, C10S, C11S, C12S}
as
{C9Q, C10Q, C11Q, C12Q}
{C21S, C22S, C23S, C24S}
as
{C21Q, C22Q, C23Q, C24Q}
6. Others
 Sof(P7X)=Sof(F1X)=Sof(F2X)=Sof(F3X)=Sof(F4X)=Sof(F5X)=Sof(F6X)=1-FVAR(1)
 Sof(P7)=Sof(F1)=Sof(F2)=Sof(F3)=Sof(F4)=Sof(F5)=Sof(F6)=FVAR(1)
 1(DFIX)=1(DFIX)=1(DFIX)=1(DFIX)=FVAR(2)
 Sof(P7B)=Sof(F1B)=Sof(F2B)=Sof(F3B)=Sof(F4B)=Sof(F5B)=Sof(F6B)=1-FVAR(3)
 Sof(P7A)=Sof(F1A)=Sof(F2A)=Sof(F3A)=Sof(F4A)=Sof(F5A)=Sof(F6A)=FVAR(3)
 Sof(Cu3X)=Sof(P4X)=Sof(C37X)=Sof(C38X)=Sof(H38X)=Sof(C39X)=Sof(H39X)=
 Sof(C40X)=Sof(H40X)=Sof(C41X)=Sof(H41X)=Sof(C42X)=Sof(H42X)=Sof(C43X)=
 Sof(C44X)=Sof(H44X)=Sof(C45X)=Sof(H45X)=Sof(C46X)=Sof(H46X)=Sof(C47X)=
 Sof(H47X)=Sof(C48X)=Sof(H48X)=1-FVAR(4)
 Sof(Cu3)=Sof(P4)=Sof(C37)=Sof(C38)=Sof(H38)=Sof(C39)=Sof(H39)=Sof(C40)=
 Sof(H40)=Sof(C41)=Sof(H41)=Sof(C42)=Sof(H42)=Sof(C43)=Sof(C44)=Sof(H44)=
 Sof(C45)=Sof(H45)=Sof(C46)=Sof(H46)=Sof(C47)=Sof(H47)=Sof(C48)=Sof(H48)=FVAR(4)
 Sof(C37B)=Sof(C38B)=Sof(H38B)=Sof(C39B)=Sof(H39B)=Sof(C40B)=Sof(H40B)=
 Sof(C41B)=Sof(H41B)=Sof(C42B)=Sof(H42B)=1-FVAR(5)
 Sof(C37A)=Sof(C38A)=Sof(H38A)=Sof(C39A)=Sof(H39A)=Sof(C40A)=Sof(H40A)=
 Sof(C41A)=Sof(H41A)=Sof(C42A)=Sof(H42A)=FVAR(5)
 Sof(P5B)=Sof(C49B)=Sof(C50B)=Sof(H50B)=Sof(C51B)=Sof(H51B)=Sof(C52B)=
 Sof(H52B)=Sof(C53B)=Sof(H53B)=Sof(C54B)=Sof(H54B)=Sof(C55B)=Sof(C56B)=
 Sof(H56B)=Sof(C57B)=Sof(H57B)=Sof(C58B)=Sof(H58B)=Sof(C59B)=Sof(H59B)=
 Sof(C60B)=Sof(H60B)=Sof(C1Q)=Sof(H1QA)=Sof(H1QB)=Sof(C2Q)=Sof(H2QA)=Sof(H2QB)=
 Sof(C3Q)=Sof(H3QA)=Sof(H3QB)=Sof(C4Q)=Sof(H4QA)=Sof(H4QB)=1-FVAR(6)
 Sof(P5A)=Sof(C49A)=Sof(C50A)=Sof(H50A)=Sof(C51A)=Sof(H51A)=Sof(C52A)=
 Sof(H52A)=Sof(C53A)=Sof(H53A)=Sof(C54A)=Sof(H54A)=Sof(C55A)=Sof(C56A)=
 Sof(H56A)=Sof(C57A)=Sof(H57A)=Sof(C58A)=Sof(H58A)=Sof(C59A)=Sof(H59A)=
 Sof(C60A)=Sof(H60A)=Sof(C1S)=Sof(H1SA)=Sof(H1SB)=Sof(C2S)=Sof(H2SA)=Sof(H2SB)=
 Sof(C3S)=Sof(H3SA)=Sof(H3SB)=Sof(C4S)=Sof(H4SA)=Sof(H4SB)=FVAR(6)
 Sof(C9Q)=Sof(H9QA)=Sof(H9QB)=Sof(C10Q)=Sof(H10D)=Sof(H10E)=Sof(C11Q)=
 Sof(H11D)=Sof(H11E)=Sof(C12Q)=Sof(H12D)=Sof(H12E)=1-FVAR(7)
 Sof(C9S)=Sof(H9SA)=Sof(H9SB)=Sof(C10S)=Sof(H10C)=Sof(H10B)=Sof(C11S)=
 Sof(H11B)=Sof(H11C)=Sof(C12S)=Sof(H12B)=Sof(H12C)=FVAR(7)
 Sof(C21Q)=Sof(H21D)=Sof(H21E)=Sof(C22Q)=Sof(H22D)=Sof(H22E)=Sof(C23Q)=
 Sof(H23D)=Sof(H23E)=Sof(C24Q)=Sof(H24D)=Sof(H24E)=1-FVAR(8)
 Sof(C21S)=Sof(H21B)=Sof(H21C)=Sof(C22S)=Sof(H22B)=Sof(H22C)=Sof(C23S)=
 Sof(H23B)=Sof(H23C)=Sof(C24S)=Sof(H24B)=Sof(H24C)=FVAR(8)
7.a Secondary CH2 refined with riding coordinates:
 C1S(H1SA,H1SB), C2S(H2SA,H2SB), C3S(H3SA,H3SB), C4S(H4SA,H4SB), C1Q(H1QA,
 H1QB), C2Q(H2QA,H2QB), C3Q(H3QA,H3QB), C4Q(H4QA,H4QB), C5S(H5SA,H5SB),
 C6S(H6SA,H6SB), C7S(H7SA,H7SB), C8S(H8SA,H8SB), C9S(H9SA,H9SB), C10S(H10C,
 H10B), C11S(H11B,H11C), C12S(H12B,H12C), C9Q(H9QA,H9QB), C10Q(H10D,H10E),
 C11Q(H11D,H11E), C12Q(H12D,H12E), C13S(H13A,H13B), C14S(H14B,H14C), C15S(H15B,
 H15C), C16S(H16B,H16C), C17S(H17B,H17C), C18S(H18B,H18C), C19S(H19A,H19B),
 C20S(H20B,H20C), C21S(H21B,H21C), C22S(H22B,H22C), C23S(H23B,H23C), C24S(H24B,
 H24C), C21Q(H21D,H21E), C22Q(H22D,H22E), C23Q(H23D,H23E), C24Q(H24D,H24E)
7.b Aromatic/amide H refined with riding coordinates:
 C38(H38), C39(H39), C40(H40), C41(H41), C42(H42), C44(H44), C45(H45),
 C46(H46), C47(H47), C48(H48), C38X(H38X), C39X(H39X), C40X(H40X), C41X(H41X),
 C42X(H42X), C44X(H44X), C45X(H45X), C46X(H46X), C47X(H47X), C48X(H48X),
 C2(H2B), C3(H3B), C4(H4), C5(H5), C6(H6), C8(H8), C9(H9), C10(H10), C11(H11),
 C12(H12), C14(H14), C15(H15), C16(H16), C17(H17), C18(H18), C20(H20), C21(H21),
  C22(H22), C23(H23), C24(H24), C26(H26), C27(H27), C28(H28), C29(H29),
 C30(H30), C32(H32), C33(H33), C34(H34), C35(H35), C36(H36), C50(H50), C51(H51),
  C52(H52), C53(H53), C54(H54), C56(H56), C57(H57), C58(H58), C59(H59),
 C60(H60), C62(H62), C63(H63), C64(H64), C65(H65), C66(H66), C68(H68), C69(H69),
  C70(H70), C71(H71), C72(H72), C50A(H50A), C51A(H51A), C52A(H52A), C53A(H53A),
 C54A(H54A), C56A(H56A), C57A(H57A), C58A(H58A), C59A(H59A), C60A(H60A),
 C50B(H50B), C51B(H51B), C52B(H52B), C53B(H53B), C54B(H54B), C56B(H56B),
 C57B(H57B), C58B(H58B), C59B(H59B), C60B(H60B), C2A(H2AA), C3A(H3AA), C4A(H4A),
  C5A(H5A), C6A(H6A), C8A(H8A), C9A(H9A), C10A(H10A), C11A(H11A), C12A(H12A),
 C14A(H14A), C15A(H15A), C16A(H16A), C17A(H17A), C18A(H18A), C20A(H20A),
 C21A(H21A), C22A(H22A), C23A(H23A), C24A(H24A), C26A(H26A), C27A(H27A),
 C28A(H28A), C29A(H29A), C30A(H30A), C32A(H32A), C33A(H33A), C34A(H34A),
 C35A(H35A), C36A(H36A), C38A(H38A), C39A(H39A), C40A(H40A), C41A(H41A),
 C42A(H42A), C38B(H38B), C39B(H39B), C40B(H40B), C41B(H41B), C42B(H42B),
 C44A(H44A), C45A(H45A), C46A(H46A), C47A(H47A), C48A(H48A), C62A(H62A),
 C63A(H63A), C64A(H64A), C65A(H65A), C66A(H66A), C68A(H68A), C69A(H69A),
 C70A(H70A), C71A(H71A), C72A(H72A)
;
_olex2_submission_special_instructions 'No special instructions were received'

loop_
_space_group_symop_id
_space_group_symop_operation_xyz
1 'x, y, z'
2 '-x, -y, -z'

loop_
_atom_site_label
_atom_site_type_symbol
_atom_site_fract_x
_atom_site_fract_y
_atom_site_fract_z
_atom_site_U_iso_or_equiv
_atom_site_adp_type
_atom_site_occupancy
_atom_site_calc_flag
_atom_site_disorder_assembly
_atom_site_disorder_group
_atom_site_refinement_flags_posn
_atom_site_refinement_flags_adp
Cu1 Cu 0.24054(3) 0.224049(14) 0.582131(11) 0.02005(7) Uani 1 d . . . .
Cu2 Cu 0.22717(3) 0.217133(14) 0.484649(11) 0.01924(7) Uani 1 d A . . .
Cu3 Cu 0.2863(3) 0.32200(14) 0.50927(9) 0.0199(3) Uani 0.729(11) d A 1 . U
P4 P 0.3014(3) 0.36491(13) 0.43490(8) 0.0187(4) Uani 0.729(11) d A 1 . U
C37 C 0.4370(4) 0.3603(2) 0.4091(2) 0.0217(9) Uani 0.729(11) d A 1 . U
C38 C 0.5169(6) 0.3137(3) 0.4291(3) 0.0269(15) Uani 0.729(11) d A 1 . U
H38 H 0.5019 0.2902 0.4581 0.032 Uiso 0.729(11) calc A 1 R .
C39 C 0.6184(6) 0.3011(3) 0.4072(3) 0.0363(16) Uani 0.729(11) d A 1 . U
H39 H 0.6721 0.2684 0.4208 0.044 Uiso 0.729(11) calc A 1 R .
C40 C 0.6415(6) 0.3361(4) 0.3655(3) 0.0363(15) Uani 0.729(11) d A 1 . U
H40 H 0.7110 0.3272 0.3505 0.044 Uiso 0.729(11) calc A 1 R .
C41 C 0.5644(6) 0.3837(3) 0.3457(2) 0.0319(14) Uani 0.729(11) d A 1 . U
H41 H 0.5813 0.4083 0.3176 0.038 Uiso 0.729(11) calc A 1 R .
C42 C 0.4617(6) 0.3958(4) 0.3669(3) 0.0277(13) Uani 0.729(11) d A 1 . U
H42 H 0.4081 0.4280 0.3528 0.033 Uiso 0.729(11) calc A 1 R .
C43 C 0.2314(5) 0.44560(18) 0.42018(17) 0.0230(11) Uani 0.729(11) d A 1 . U
C44 C 0.1276(5) 0.4598(2) 0.4087(2) 0.0314(13) Uani 0.729(11) d A 1 . U
H44 H 0.0945 0.4274 0.4079 0.038 Uiso 0.729(11) calc A 1 R .
C45 C 0.0711(4) 0.52081(19) 0.3985(2) 0.0412(13) Uani 0.729(11) d A 1 . U
H45 H 0.0003 0.5299 0.3902 0.049 Uiso 0.729(11) calc A 1 R .
C46 C 0.1187(5) 0.5683(2) 0.4003(2) 0.0441(13) Uani 0.729(11) d A 1 . U
H46 H 0.0807 0.6100 0.3933 0.053 Uiso 0.729(11) calc A 1 R .
C47 C 0.2221(6) 0.5545(3) 0.4125(3) 0.0375(15) Uani 0.729(11) d A 1 . U
H47 H 0.2541 0.5870 0.4144 0.045 Uiso 0.729(11) calc A 1 R .
C48 C 0.2795(5) 0.4934(2) 0.42191(17) 0.0310(11) Uani 0.729(11) d A 1 . U
H48 H 0.3508 0.4843 0.4295 0.037 Uiso 0.729(11) calc A 1 R .
Cu3X Cu 0.3057(5) 0.3166(4) 0.5102(3) 0.0199(3) Uani 0.271(11) d A 2 . U
P4X P 0.3268(5) 0.3567(3) 0.4358(3) 0.0187(4) Uani 0.271(11) d A 2 . U
C37X C 0.4615(11) 0.3452(8) 0.4096(6) 0.0217(9) Uani 0.271(11) d A 2 . U
C38X C 0.5366(13) 0.2959(8) 0.4287(7) 0.023(3) Uani 0.271(11) d A 2 . U
H38X H 0.5192 0.2718 0.4570 0.028 Uiso 0.271(11) calc A 2 R .
C39X C 0.6374(14) 0.2810(9) 0.4068(7) 0.034(4) Uani 0.271(11) d A 2 . U
H39X H 0.6897 0.2480 0.4210 0.041 Uiso 0.271(11) calc A 2 R .
C40X C 0.6632(14) 0.3135(8) 0.3646(7) 0.033(4) Uani 0.271(11) d A 2 . U
H40X H 0.7322 0.3024 0.3494 0.040 Uiso 0.271(11) calc A 2 R .
C41X C 0.5887(14) 0.3617(8) 0.3449(7) 0.029(3) Uani 0.271(11) d A 2 . U
H41X H 0.6061 0.3838 0.3157 0.035 Uiso 0.271(11) calc A 2 R .
C42X C 0.4879(13) 0.3790(9) 0.3667(7) 0.024(3) Uani 0.271(11) d A 2 . U
H42X H 0.4372 0.4133 0.3530 0.029 Uiso 0.271(11) calc A 2 R .
C43X C 0.2705(12) 0.4400(5) 0.4234(6) 0.0230(11) Uani 0.271(11) d A 2 . U
C44X C 0.1633(14) 0.4616(5) 0.4194(5) 0.029(3) Uani 0.271(11) d A 2 . U
H44X H 0.1212 0.4330 0.4202 0.035 Uiso 0.271(11) calc A 2 R .
C45X C 0.1146(15) 0.5252(5) 0.4142(5) 0.049(4) Uani 0.271(11) d A 2 . U
H45X H 0.0405 0.5400 0.4118 0.059 Uiso 0.271(11) calc A 2 R .
C46X C 0.179(2) 0.5655(7) 0.4129(11) 0.057(6) Uani 0.271(11) d A 2 . U
H46X H 0.1491 0.6087 0.4088 0.068 Uiso 0.271(11) calc A 2 R .
C47X C 0.2860(19) 0.5444(5) 0.4175(5) 0.047(4) Uani 0.271(11) d A 2 . U
H47X H 0.3280 0.5731 0.4165 0.057 Uiso 0.271(11) calc A 2 R .
C48X C 0.3336(15) 0.4815(5) 0.4235(5) 0.033(3) Uani 0.271(11) d A 2 . U
H48X H 0.4071 0.4670 0.4275 0.040 Uiso 0.271(11) calc A 2 R .
P1 P 0.16512(4) 0.14419(2) 0.601533(19) 0.01824(11) Uani 1 d A . . .
P2 P 0.16621(4) 0.13216(2) 0.504191(19) 0.01863(11) Uani 1 d . . . .
P3 P 0.25227(4) 0.25616(2) 0.410305(18) 0.01799(11) Uani 1 d . . . .
P5 P 0.35165(5) 0.35967(3) 0.562006(19) 0.02104(11) Uani 1 d . . . .
P6 P 0.29732(5) 0.26291(3) 0.636040(19) 0.02110(11) Uani 1 d A . . .
N1 N 0.17775(16) 0.09973(9) 0.55998(7) 0.0203(4) Uani 1 d A . . .
N2 N 0.24933(16) 0.33212(8) 0.40044(7) 0.0207(4) Uani 1 d A . . .
N3 N 0.36152(17) 0.31875(9) 0.61555(7) 0.0239(4) Uani 1 d A . . .
N4 N 0.15175(16) 0.28883(9) 0.52732(7) 0.0228(4) Uani 1 d A . . .
N5 N 0.06293(18) 0.31499(9) 0.52346(7) 0.0281(4) Uani 1 d . . . .
N6 N -0.0261(2) 0.33945(12) 0.51932(10) 0.0484(6) Uani 1 d A . . .
N7 N 0.35404(16) 0.21858(9) 0.52310(7) 0.0245(4) Uani 1 d A . . .
N8 N 0.44343(18) 0.19368(9) 0.52053(7) 0.0272(4) Uani 1 d . . . .
N9 N 0.53448(19) 0.16965(12) 0.51803(10) 0.0454(6) Uani 1 d A . . .
C1 C 0.21953(18) 0.08411(10) 0.64781(8) 0.0207(4) Uani 1 d . . . .
C2 C 0.3296(2) 0.06781(11) 0.64754(9) 0.0280(5) Uani 1 d A . . .
H2B H 0.3707 0.0902 0.6256 0.034 Uiso 1 calc . . R .
C3 C 0.3797(2) 0.01942(12) 0.67888(9) 0.0325(5) Uani 1 d . . . .
H3B H 0.4548 0.0089 0.6786 0.039 Uiso 1 calc A . R .
C4 C 0.3204(2) -0.01361(11) 0.71063(9) 0.0323(5) Uani 1 d A . . .
H4 H 0.3545 -0.0467 0.7323 0.039 Uiso 1 calc . . R .
C5 C 0.2117(2) 0.00159(13) 0.71071(9) 0.0362(6) Uani 1 d . . . .
H5 H 0.1712 -0.0218 0.7321 0.043 Uiso 1 calc A . R .
C6 C 0.1602(2) 0.05092(12) 0.67978(9) 0.0297(5) Uani 1 d A . . .
H6 H 0.0850 0.0617 0.6806 0.036 Uiso 1 calc . . R .
C7 C 0.02315(18) 0.16931(10) 0.61681(8) 0.0229(5) Uani 1 d . . . .
C8 C -0.0464(2) 0.13245(12) 0.61560(9) 0.0303(5) Uani 1 d A . . .
H8 H -0.0193 0.0917 0.6087 0.036 Uiso 1 calc . . R .
C9 C -0.1548(2) 0.15473(14) 0.62435(10) 0.0402(6) Uani 1 d . . . .
H9 H -0.2015 0.1292 0.6236 0.048 Uiso 1 calc A . R .
C10 C -0.1950(2) 0.21367(14) 0.63417(11) 0.0433(7) Uani 1 d A . . .
H10 H -0.2693 0.2288 0.6401 0.052 Uiso 1 calc . . R .
C11 C -0.1269(2) 0.25115(13) 0.63536(11) 0.0409(7) Uani 1 d . . . .
H11 H -0.1544 0.2917 0.6425 0.049 Uiso 1 calc A . R .
C12 C -0.0187(2) 0.22916(11) 0.62615(9) 0.0306(5) Uani 1 d A . . .
H12 H 0.0275 0.2553 0.6262 0.037 Uiso 1 calc . . R .
C13 C 0.24029(18) 0.06913(10) 0.47407(8) 0.0220(4) Uani 1 d A . . .
C14 C 0.2181(2) 0.06712(12) 0.42947(8) 0.0278(5) Uani 1 d . . . .
H14 H 0.1596 0.0962 0.4161 0.033 Uiso 1 calc A . R .
C15 C 0.2814(2) 0.02256(14) 0.40456(10) 0.0392(6) Uani 1 d A . . .
H15 H 0.2660 0.0210 0.3743 0.047 Uiso 1 calc . . R .
C16 C 0.3667(2) -0.01938(15) 0.42395(11) 0.0459(7) Uani 1 d . . . .
H16 H 0.4101 -0.0496 0.4068 0.055 Uiso 1 calc A . R .
C17 C 0.3894(2) -0.01781(14) 0.46803(11) 0.0437(7) Uani 1 d A . . .
H17 H 0.4481 -0.0470 0.4811 0.052 Uiso 1 calc . . R .
C18 C 0.3266(2) 0.02632(11) 0.49315(9) 0.0306(5) Uani 1 d . . . .
H18 H 0.3424 0.0274 0.5235 0.037 Uiso 1 calc A . R .
C19 C 0.02837(18) 0.13935(10) 0.49483(8) 0.0214(4) Uani 1 d A . . .
C20 C -0.01676(19) 0.08832(11) 0.50535(8) 0.0249(5) Uani 1 d . . . .
H20 H 0.0269 0.0482 0.5132 0.030 Uiso 1 calc A . R .
C21 C -0.1245(2) 0.09636(13) 0.50437(9) 0.0308(5) Uani 1 d A . . .
H21 H -0.1551 0.0618 0.5118 0.037 Uiso 1 calc . . R .
C22 C -0.1886(2) 0.15522(14) 0.49249(9) 0.0353(6) Uani 1 d . . . .
H22 H -0.2630 0.1609 0.4923 0.042 Uiso 1 calc A . R .
C23 C -0.1437(2) 0.20548(12) 0.48097(10) 0.0347(6) Uani 1 d A . . .
H23 H -0.1870 0.2454 0.4719 0.042 Uiso 1 calc . . R .
C24 C -0.0358(2) 0.19778(11) 0.48257(9) 0.0283(5) Uani 1 d . . . .
H24 H -0.0057 0.2325 0.4753 0.034 Uiso 1 calc A . R .
C25 C 0.37582(18) 0.21762(10) 0.38147(8) 0.0216(4) Uani 1 d A . . .
C26 C 0.42791(19) 0.24836(11) 0.34380(8) 0.0263(5) Uani 1 d . . . .
H26 H 0.3970 0.2901 0.3320 0.032 Uiso 1 calc A . R .
C27 C 0.5238(2) 0.21849(12) 0.32367(9) 0.0304(5) Uani 1 d A . . .
H27 H 0.5592 0.2400 0.2986 0.036 Uiso 1 calc . . R .
C28 C 0.5684(2) 0.15730(12) 0.33999(10) 0.0334(6) Uani 1 d . . . .
H28 H 0.6338 0.1367 0.3258 0.040 Uiso 1 calc A . R .
C29 C 0.5177(2) 0.12625(12) 0.37703(10) 0.0354(6) Uani 1 d A . . .
H29 H 0.5480 0.0842 0.3881 0.042 Uiso 1 calc . . R .
C30 C 0.42243(19) 0.15644(11) 0.39806(9) 0.0279(5) Uani 1 d . . . .
H30 H 0.3888 0.1352 0.4239 0.033 Uiso 1 calc A . R .
C31 C 0.15190(18) 0.25581(10) 0.37328(8) 0.0224(4) Uani 1 d A . . .
C32 C 0.0518(2) 0.29483(13) 0.37949(10) 0.0356(6) Uani 1 d . . . .
H32 H 0.0373 0.3201 0.4030 0.043 Uiso 1 calc A . R .
C33 C -0.0269(2) 0.29698(16) 0.35157(12) 0.0481(8) Uani 1 d A . . .
H33 H -0.0944 0.3246 0.3554 0.058 Uiso 1 calc . . R .
C34 C -0.0076(3) 0.25921(17) 0.31837(11) 0.0496(8) Uani 1 d . . . .
H34 H -0.0616 0.2611 0.2992 0.060 Uiso 1 calc A . R .
C35 C 0.0897(3) 0.21874(15) 0.31282(10) 0.0437(7) Uani 1 d A . . .
H35 H 0.1021 0.1920 0.2904 0.052 Uiso 1 calc . . R .
C36 C 0.1700(2) 0.21699(12) 0.34012(9) 0.0316(5) Uani 1 d . . . .
H36 H 0.2373 0.1892 0.3361 0.038 Uiso 1 calc A . R .
C49 C 0.48812(19) 0.36400(10) 0.54486(8) 0.0231(5) Uani 1 d A . . .
C50 C 0.5105(2) 0.41396(11) 0.51361(10) 0.0319(6) Uani 1 d . . . .
H50 H 0.4545 0.4484 0.5044 0.038 Uiso 1 calc A . R .
C51 C 0.6139(2) 0.41359(12) 0.49594(11) 0.0396(7) Uani 1 d A . . .
H51 H 0.6283 0.4474 0.4743 0.048 Uiso 1 calc . . R .
C52 C 0.6963(2) 0.36395(12) 0.50974(10) 0.0353(6) Uani 1 d . . . .
H52 H 0.7672 0.3640 0.4980 0.042 Uiso 1 calc A . R .
C53 C 0.6747(2) 0.31440(12) 0.54071(9) 0.0317(5) Uani 1 d A . . .
H53 H 0.7310 0.2803 0.5501 0.038 Uiso 1 calc . . R .
C54 C 0.5716(2) 0.31424(11) 0.55806(8) 0.0281(5) Uani 1 d . . . .
H54 H 0.5576 0.2798 0.5792 0.034 Uiso 1 calc A . R .
C55 C 0.28290(19) 0.43790(10) 0.57036(8) 0.0252(5) Uani 1 d A . . .
C56 C 0.20252(19) 0.47004(12) 0.54251(9) 0.0296(5) Uani 1 d . . . .
H56 H 0.1859 0.4514 0.5189 0.036 Uiso 1 calc A . R .
C57 C 0.1460(2) 0.52938(13) 0.54884(10) 0.0400(6) Uani 1 d A . . .
H57 H 0.0924 0.5515 0.5291 0.048 Uiso 1 calc . . R .
C58 C 0.1679(3) 0.55567(13) 0.58363(11) 0.0447(7) Uani 1 d . . . .
H58 H 0.1288 0.5960 0.5880 0.054 Uiso 1 calc A . R .
C59 C 0.2460(3) 0.52422(13) 0.61237(11) 0.0458(7) Uani 1 d A . . .
H59 H 0.2596 0.5424 0.6368 0.055 Uiso 1 calc . . R .
C60 C 0.3048(2) 0.46578(12) 0.60529(10) 0.0365(6) Uani 1 d . . . .
H60 H 0.3602 0.4446 0.6244 0.044 Uiso 1 calc A . R .
C61 C 0.39681(19) 0.20580(11) 0.66906(9) 0.0272(5) Uani 1 d . . . .
C62 C 0.4844(2) 0.17327(12) 0.64409(10) 0.0328(6) Uani 1 d A . . .
H62 H 0.4914 0.1824 0.6113 0.039 Uiso 1 calc . . R .
C63 C 0.5615(2) 0.12741(13) 0.66709(12) 0.0411(7) Uani 1 d . . . .
H63 H 0.6220 0.1062 0.6500 0.049 Uiso 1 calc A . R .
C64 C 0.5500(3) 0.11277(14) 0.71471(12) 0.0480(8) Uani 1 d A . . .
H64 H 0.6016 0.0808 0.7303 0.058 Uiso 1 calc . . R .
C65 C 0.4640(3) 0.14460(16) 0.73948(11) 0.0490(8) Uani 1 d . . . .
H65 H 0.4561 0.1343 0.7721 0.059 Uiso 1 calc A . R .
C66 C 0.3884(2) 0.19175(14) 0.71710(10) 0.0376(6) Uani 1 d A . . .
H66 H 0.3307 0.2145 0.7346 0.045 Uiso 1 calc . . R .
C67 C 0.19758(19) 0.29346(11) 0.68023(8) 0.0256(5) Uani 1 d . . . .
C68 C 0.1797(2) 0.35393(12) 0.68840(9) 0.0318(5) Uani 1 d A . . .
H68 H 0.2218 0.3800 0.6712 0.038 Uiso 1 calc . . R .
C69 C 0.1005(2) 0.37663(13) 0.72158(10) 0.0397(6) Uani 1 d . . . .
H69 H 0.0889 0.4179 0.7269 0.048 Uiso 1 calc A . R .
C70 C 0.0395(2) 0.33891(15) 0.74642(10) 0.0421(7) Uani 1 d A . . .
H70 H -0.0144 0.3543 0.7690 0.051 Uiso 1 calc . . R .
C71 C 0.0559(2) 0.27870(14) 0.73890(9) 0.0383(6) Uani 1 d . . . .
H71 H 0.0136 0.2529 0.7563 0.046 Uiso 1 calc A . R .
C72 C 0.1344(2) 0.25595(12) 0.70583(9) 0.0311(5) Uani 1 d A . . .
H72 H 0.1452 0.2147 0.7006 0.037 Uiso 1 calc . . R .
Cu1A Cu 0.48220(3) 0.289987(17) -0.010168(12) 0.02735(8) Uani 1 d B . . .
Cu2A Cu 0.52350(3) 0.239902(16) 0.085625(11) 0.02491(8) Uani 1 d B . . .
Cu3A Cu 0.65613(3) 0.183694(17) 0.010457(12) 0.02912(9) Uani 1 d . . . .
P1A P 0.33656(5) 0.35614(3) 0.01431(2) 0.02496(12) Uani 1 d . . . .
P2A P 0.38518(5) 0.31083(3) 0.11024(2) 0.02533(12) Uani 1 d . . . .
P3A P 0.61203(5) 0.16677(3) 0.13765(2) 0.02560(12) Uani 1 d . . . .
P4A P 0.74778(5) 0.11182(3) 0.06178(2) 0.02703(13) Uani 1 d B . . .
P5A P 0.6951(5) 0.1750(2) -0.0632(2) 0.0268(7) Uani 0.581(6) d B 1 . U
C49A C 0.8319(5) 0.1767(3) -0.0833(3) 0.0305(14) Uani 0.581(6) d B 1 . U
C50A C 0.9143(4) 0.1233(3) -0.07964(16) 0.0331(11) Uani 0.581(6) d B 1 . U
H50A H 0.8987 0.0841 -0.0705 0.040 Uiso 0.581(6) calc B 1 R .
C51A C 1.0186(4) 0.1276(3) -0.08929(19) 0.0407(14) Uani 0.581(6) d B 1 . U
H51A H 1.0746 0.0915 -0.0861 0.049 Uiso 0.581(6) calc B 1 R .
C52A C 1.0413(8) 0.1851(5) -0.1038(5) 0.045(3) Uani 0.581(6) d B 1 . U
H52A H 1.1130 0.1879 -0.1101 0.054 Uiso 0.581(6) calc B 1 R .
C53A C 0.9610(5) 0.2378(3) -0.1089(2) 0.0461(15) Uani 0.581(6) d B 1 . U
H53A H 0.9768 0.2767 -0.1198 0.055 Uiso 0.581(6) calc B 1 R .
C54A C 0.8555(5) 0.2337(4) -0.0980(2) 0.0367(14) Uani 0.581(6) d B 1 . U
H54A H 0.7998 0.2701 -0.1006 0.044 Uiso 0.581(6) calc B 1 R .
C55A C 0.6796(8) 0.1052(4) -0.0801(3) 0.0262(16) Uani 0.581(6) d B 1 . U
C56A C 0.6188(9) 0.0705(4) -0.0501(3) 0.0313(19) Uani 0.581(6) d B 1 . U
H56A H 0.5892 0.0830 -0.0213 0.038 Uiso 0.581(6) calc B 1 R .
C57A C 0.6011(7) 0.0174(4) -0.0620(3) 0.0360(16) Uani 0.581(6) d B 1 . U
H57A H 0.5607 -0.0066 -0.0411 0.043 Uiso 0.581(6) calc B 1 R .
C58A C 0.6426(6) -0.0002(3) -0.1046(2) 0.0369(13) Uani 0.581(6) d B 1 . U
H58A H 0.6313 -0.0365 -0.1126 0.044 Uiso 0.581(6) calc B 1 R .
C59A C 0.6998(5) 0.0347(3) -0.1350(2) 0.0387(13) Uani 0.581(6) d B 1 . U
H59A H 0.7263 0.0233 -0.1644 0.046 Uiso 0.581(6) calc B 1 R .
C60A C 0.7192(5) 0.0868(2) -0.12279(17) 0.0349(12) Uani 0.581(6) d B 1 . U
H60A H 0.7601 0.1103 -0.1439 0.042 Uiso 0.581(6) calc B 1 R .
P5B P 0.7055(7) 0.1883(3) -0.0667(3) 0.0244(9) Uani 0.419(6) d B 2 . U
C49B C 0.8343(5) 0.2043(5) -0.0882(3) 0.0239(18) Uani 0.419(6) d B 2 . U
C50B C 0.9288(5) 0.1613(4) -0.0793(3) 0.046(2) Uani 0.419(6) d B 2 . U
H50B H 0.9276 0.1224 -0.0611 0.055 Uiso 0.419(6) calc B 2 R .
C51B C 1.0242(10) 0.1747(8) -0.0966(8) 0.052(5) Uani 0.419(6) d B 2 . U
H51B H 1.0879 0.1434 -0.0932 0.062 Uiso 0.419(6) calc B 2 R .
C52B C 1.0285(7) 0.2333(5) -0.1190(3) 0.045(2) Uani 0.419(6) d B 2 . U
H52B H 1.0949 0.2431 -0.1286 0.054 Uiso 0.419(6) calc B 2 R .
C53B C 0.9358(6) 0.2771(4) -0.1272(3) 0.0434(18) Uani 0.419(6) d B 2 . U
H53B H 0.9381 0.3170 -0.1431 0.052 Uiso 0.419(6) calc B 2 R .
C54B C 0.8383(6) 0.2630(4) -0.1121(3) 0.0345(18) Uani 0.419(6) d B 2 . U
H54B H 0.7744 0.2933 -0.1180 0.041 Uiso 0.419(6) calc B 2 R .
C55B C 0.7090(11) 0.1162(6) -0.0844(5) 0.029(2) Uani 0.419(6) d B 2 . U
C56B C 0.6338(13) 0.0849(6) -0.0627(5) 0.033(3) Uani 0.419(6) d B 2 . U
H56B H 0.5860 0.1019 -0.0387 0.040 Uiso 0.419(6) calc B 2 R .
C57B C 0.6256(11) 0.0300(6) -0.0744(5) 0.046(3) Uani 0.419(6) d B 2 . U
H57B H 0.5733 0.0096 -0.0589 0.055 Uiso 0.419(6) calc B 2 R .
C58B C 0.6965(9) 0.0058(4) -0.1096(3) 0.042(2) Uani 0.419(6) d B 2 . U
H58B H 0.6916 -0.0312 -0.1189 0.050 Uiso 0.419(6) calc B 2 R .
C59B C 0.7734(8) 0.0349(3) -0.1310(2) 0.045(2) Uani 0.419(6) d B 2 . U
H59B H 0.8226 0.0173 -0.1543 0.054 Uiso 0.419(6) calc B 2 R .
C60B C 0.7795(8) 0.0895(3) -0.1189(2) 0.0364(18) Uani 0.419(6) d B 2 . U
H60B H 0.8326 0.1095 -0.1342 0.044 Uiso 0.419(6) calc B 2 R .
P6A P 0.52927(5) 0.29536(3) -0.08589(2) 0.02648(13) Uani 1 d . . . .
N1A N 0.33124(18) 0.36910(10) 0.06927(7) 0.0275(4) Uani 1 d B . . .
N2A N 0.68651(17) 0.10402(10) 0.11574(7) 0.0311(5) Uani 1 d B . . .
N3A N 0.62452(17) 0.23509(10) -0.10131(7) 0.0288(4) Uani 1 d B . . .
N4A N 0.48945(17) 0.19906(10) 0.02895(7) 0.0307(5) Uani 1 d B . . .
N5A N 0.4383(2) 0.16615(11) 0.03178(8) 0.0376(5) Uani 1 d . . . .
N6A N 0.3829(3) 0.13111(18) 0.03583(17) 0.0917(13) Uani 1 d B . . .
N7A N 0.62033(17) 0.27853(11) 0.02849(7) 0.0329(5) Uani 1 d B . . .
N8A N 0.6890(2) 0.29911(10) 0.02544(8) 0.0365(5) Uani 1 d . . . .
N9A N 0.7618(2) 0.32204(13) 0.02190(13) 0.0611(8) Uani 1 d B . . .
C1A C 0.3179(2) 0.43407(12) -0.01762(8) 0.0333(6) Uani 1 d B . . .
C2A C 0.3652(2) 0.47591(13) -0.00484(10) 0.0387(6) Uani 1 d . . . .
H2AA H 0.4057 0.4642 0.0212 0.046 Uiso 1 calc B . R .
C3A C 0.3537(3) 0.53502(14) -0.02990(11) 0.0499(8) Uani 1 d B . . .
H3AA H 0.3852 0.5637 -0.0205 0.060 Uiso 1 calc . . R .
C4A C 0.2966(4) 0.55202(15) -0.06836(11) 0.0669(12) Uani 1 d . . . .
H4A H 0.2872 0.5927 -0.0850 0.080 Uiso 1 calc B . R .
C5A C 0.2537(5) 0.51020(17) -0.08237(12) 0.0812(15) Uani 1 d B . . .
H5A H 0.2169 0.5214 -0.1095 0.097 Uiso 1 calc . . R .
C6A C 0.2637(4) 0.45106(15) -0.05707(11) 0.0627(11) Uani 1 d . . . .
H6A H 0.2332 0.4224 -0.0670 0.075 Uiso 1 calc B . R .
C7A C 0.2136(2) 0.33612(12) 0.00800(9) 0.0313(5) Uani 1 d B . . .
C8A C 0.1202(2) 0.35502(14) 0.03475(11) 0.0424(7) Uani 1 d . . . .
H8A H 0.1196 0.3780 0.0587 0.051 Uiso 1 calc B . R .
C9A C 0.0278(3) 0.34107(16) 0.02725(13) 0.0517(8) Uani 1 d B . . .
H9A H -0.0357 0.3543 0.0460 0.062 Uiso 1 calc . . R .
C10A C 0.0278(3) 0.3086(3) -0.00675(17) 0.0900(17) Uani 1 d . . . .
H10A H -0.0360 0.2999 -0.0126 0.108 Uiso 1 calc B . R .
C11A C 0.1207(4) 0.2881(4) -0.0330(2) 0.149(4) Uani 1 d B . . .
H11A H 0.1210 0.2650 -0.0568 0.179 Uiso 1 calc . . R .
C12A C 0.2138(3) 0.3011(3) -0.02482(16) 0.0915(18) Uani 1 d . . . .
H12A H 0.2781 0.2855 -0.0423 0.110 Uiso 1 calc B . R .
C13A C 0.4207(2) 0.35227(11) 0.15087(8) 0.0279(5) Uani 1 d B . . .
C14A C 0.4080(2) 0.33430(12) 0.19843(8) 0.0335(6) Uani 1 d . . . .
H14A H 0.3704 0.3035 0.2107 0.040 Uiso 1 calc B . R .
C15A C 0.4502(2) 0.36140(13) 0.22802(9) 0.0397(6) Uani 1 d B . . .
H15A H 0.4408 0.3491 0.2605 0.048 Uiso 1 calc . . R .
C16A C 0.5050(2) 0.40541(14) 0.21095(10) 0.0407(6) Uani 1 d . . . .
H16A H 0.5340 0.4234 0.2314 0.049 Uiso 1 calc B . R .
C17A C 0.5180(3) 0.42356(17) 0.16383(10) 0.0506(8) Uani 1 d B . . .
H17A H 0.5558 0.4543 0.1518 0.061 Uiso 1 calc . . R .
C18A C 0.4762(3) 0.39706(15) 0.13405(9) 0.0431(7) Uani 1 d . . . .
H18A H 0.4857 0.4098 0.1017 0.052 Uiso 1 calc B . R .
C19A C 0.2770(2) 0.27912(12) 0.14047(8) 0.0292(5) Uani 1 d B . . .
C20A C 0.1855(2) 0.31580(14) 0.15952(11) 0.0451(7) Uani 1 d . . . .
H20A H 0.1795 0.3587 0.1581 0.054 Uiso 1 calc B . R .
C21A C 0.1029(3) 0.29000(17) 0.18062(12) 0.0548(9) Uani 1 d B . . .
H21A H 0.0397 0.3153 0.1930 0.066 Uiso 1 calc . . R .
C22A C 0.1128(3) 0.22715(17) 0.18362(11) 0.0480(8) Uani 1 d . . . .
H22A H 0.0564 0.2094 0.1981 0.058 Uiso 1 calc B . R .
C23A C 0.2040(2) 0.19045(14) 0.16566(10) 0.0400(6) Uani 1 d B . . .
H23A H 0.2110 0.1473 0.1684 0.048 Uiso 1 calc . . R .
C24A C 0.2856(2) 0.21610(12) 0.14357(9) 0.0323(5) Uani 1 d . . . .
H24A H 0.3477 0.1907 0.1305 0.039 Uiso 1 calc B . R .
C25A C 0.6959(2) 0.19395(14) 0.16939(9) 0.0351(6) Uani 1 d B . . .
C26A C 0.7670(3) 0.1542(2) 0.19891(13) 0.0664(12) Uani 1 d . . . .
H26A H 0.7742 0.1109 0.2025 0.080 Uiso 1 calc B . R .
C27A C 0.8276(3) 0.1781(3) 0.22329(14) 0.0869(17) Uani 1 d B . . .
H27A H 0.8751 0.1511 0.2440 0.104 Uiso 1 calc . . R .
C28A C 0.8187(3) 0.2404(3) 0.21737(14) 0.0760(14) Uani 1 d . . . .
H28A H 0.8607 0.2562 0.2339 0.091 Uiso 1 calc B . R .
C29A C 0.7496(3) 0.2803(2) 0.18782(15) 0.0658(11) Uani 1 d B . . .
H29A H 0.7435 0.3235 0.1840 0.079 Uiso 1 calc . . R .
C30A C 0.6890(2) 0.25668(15) 0.16375(12) 0.0464(7) Uani 1 d . . . .
H30A H 0.6419 0.2840 0.1430 0.056 Uiso 1 calc B . R .
C31A C 0.53035(19) 0.13101(11) 0.18328(8) 0.0268(5) Uani 1 d B . . .
C32A C 0.4947(2) 0.08083(13) 0.17688(9) 0.0339(6) Uani 1 d . . . .
H32A H 0.5186 0.0627 0.1497 0.041 Uiso 1 calc B . R .
C33A C 0.4247(2) 0.05697(14) 0.20972(10) 0.0403(6) Uani 1 d B . . .
H33A H 0.4012 0.0224 0.2051 0.048 Uiso 1 calc . . R .
C34A C 0.3886(2) 0.08342(14) 0.24947(9) 0.0384(6) Uani 1 d . . . .
H34A H 0.3401 0.0673 0.2719 0.046 Uiso 1 calc B . R .
C35A C 0.4235(2) 0.13308(14) 0.25619(9) 0.0366(6) Uani 1 d B . . .
H35A H 0.3993 0.1510 0.2835 0.044 Uiso 1 calc . . R .
C36A C 0.4938(2) 0.15717(13) 0.22342(9) 0.0316(5) Uani 1 d . . . .
H36A H 0.5172 0.1916 0.2283 0.038 Uiso 1 calc B . R .
C37A C 0.8816(8) 0.1095(4) 0.0702(4) 0.0255(17) Uani 0.547(5) d B 1 . U
C38A C 0.9169(5) 0.1628(3) 0.0608(3) 0.0429(14) Uani 0.547(5) d B 1 . U
H38A H 0.8746 0.1992 0.0449 0.051 Uiso 0.547(5) calc B 1 R .
C39A C 1.0131(7) 0.1639(3) 0.0744(4) 0.060(2) Uani 0.547(5) d B 1 . U
H39A H 1.0359 0.2012 0.0680 0.071 Uiso 0.547(5) calc B 1 R .
C40A C 1.0761(6) 0.1122(3) 0.0967(3) 0.0537(17) Uani 0.547(5) d B 1 . U
H40A H 1.1430 0.1134 0.1052 0.064 Uiso 0.547(5) calc B 1 R .
C41A C 1.0422(5) 0.0578(3) 0.1071(2) 0.0488(15) Uani 0.547(5) d B 1 . U
H41A H 1.0849 0.0218 0.1232 0.059 Uiso 0.547(5) calc B 1 R .
C42A C 0.9452(4) 0.0568(2) 0.09364(19) 0.0373(13) Uani 0.547(5) d B 1 . U
H42A H 0.9217 0.0197 0.1005 0.045 Uiso 0.547(5) calc B 1 R .
C37B C 0.8779(11) 0.1271(5) 0.0692(5) 0.0255(17) Uani 0.453(5) d B 2 . U
C38B C 0.9223(4) 0.1632(3) 0.0335(3) 0.0267(12) Uani 0.453(5) d B 2 . U
H38B H 0.8877 0.1788 0.0059 0.032 Uiso 0.453(5) calc B 2 R .
C39B C 1.0172(5) 0.1766(3) 0.0379(2) 0.0324(14) Uani 0.453(5) d B 2 . U
H39B H 1.0491 0.2001 0.0128 0.039 Uiso 0.453(5) calc B 2 R .
C40B C 1.0651(6) 0.1565(4) 0.0777(3) 0.0336(16) Uani 0.453(5) d B 2 . U
H40B H 1.1293 0.1671 0.0806 0.040 Uiso 0.453(5) calc B 2 R .
C41B C 1.0213(6) 0.1204(3) 0.1147(2) 0.0354(15) Uani 0.453(5) d B 2 . U
H41B H 1.0554 0.1062 0.1426 0.042 Uiso 0.453(5) calc B 2 R .
C42B C 0.9275(4) 0.1058(3) 0.11004(19) 0.0318(14) Uani 0.453(5) d B 2 . U
H42B H 0.8967 0.0812 0.1347 0.038 Uiso 0.453(5) calc B 2 R .
C43A C 0.7655(2) 0.03519(12) 0.04725(10) 0.0361(6) Uani 1 d . . . .
C44A C 0.6872(2) 0.00338(13) 0.06029(10) 0.0356(6) Uani 1 d B . . .
H44A H 0.6278 0.0193 0.0804 0.043 Uiso 1 calc . . R .
C45A C 0.6942(2) -0.05161(14) 0.04446(11) 0.0414(7) Uani 1 d . . . .
H45A H 0.6406 -0.0735 0.0542 0.050 Uiso 1 calc B . R .
C46A C 0.7789(3) -0.07438(15) 0.01453(14) 0.0566(9) Uani 1 d B . . .
H46A H 0.7835 -0.1118 0.0034 0.068 Uiso 1 calc . . R .
C47A C 0.8569(3) -0.04258(18) 0.0009(2) 0.0907(18) Uani 1 d . . . .
H47A H 0.9151 -0.0580 -0.0200 0.109 Uiso 1 calc B . R .
C48A C 0.8508(3) 0.01176(16) 0.01737(17) 0.0743(14) Uani 1 d B . . .
H48A H 0.9055 0.0331 0.0081 0.089 Uiso 1 calc . . R .
C61A C 0.5818(2) 0.36194(13) -0.11073(9) 0.0347(6) Uani 1 d B . . .
C62A C 0.6108(3) 0.39477(14) -0.08114(10) 0.0433(7) Uani 1 d . . . .
H62A H 0.5935 0.3859 -0.0488 0.052 Uiso 1 calc B . R .
C63A C 0.6647(3) 0.44038(16) -0.09833(12) 0.0562(9) Uani 1 d B . . .
H63A H 0.6857 0.4619 -0.0777 0.067 Uiso 1 calc . . R .
C64A C 0.6879(3) 0.45443(18) -0.14520(13) 0.0625(10) Uani 1 d . . . .
H64A H 0.7238 0.4861 -0.1570 0.075 Uiso 1 calc B . R .
C65A C 0.6590(3) 0.42262(17) -0.17507(12) 0.0592(10) Uani 1 d B . . .
H65A H 0.6753 0.4324 -0.2074 0.071 Uiso 1 calc . . R .
C66A C 0.6063(3) 0.37635(15) -0.15818(10) 0.0472(8) Uani 1 d . . . .
H66A H 0.5870 0.3545 -0.1789 0.057 Uiso 1 calc B . R .
C67A C 0.4272(2) 0.29745(13) -0.12310(8) 0.0311(5) Uani 1 d B . . .
C68A C 0.4071(2) 0.24155(15) -0.12824(10) 0.0393(6) Uani 1 d . . . .
H68A H 0.4489 0.2037 -0.1141 0.047 Uiso 1 calc B . R .
C69A C 0.3253(3) 0.24157(19) -0.15425(12) 0.0530(8) Uani 1 d B . . .
H69A H 0.3116 0.2036 -0.1577 0.064 Uiso 1 calc . . R .
C70A C 0.2646(3) 0.2961(2) -0.17487(11) 0.0566(9) Uani 1 d . . . .
H70A H 0.2094 0.2956 -0.1926 0.068 Uiso 1 calc B . R .
C71A C 0.2833(3) 0.35112(18) -0.17001(10) 0.0514(8) Uani 1 d B . . .
H71A H 0.2408 0.3887 -0.1843 0.062 Uiso 1 calc . . R .
C72A C 0.3647(2) 0.35235(15) -0.14401(9) 0.0406(6) Uani 1 d . . . .
H72A H 0.3772 0.3907 -0.1406 0.049 Uiso 1 calc B . R .
P7 P 0.8816(4) -0.0204(2) 0.73783(17) 0.0349(3) Uani 0.663(9) d C 1 D U
F1 F 0.7606(4) 0.00801(18) 0.75338(19) 0.0466(11) Uani 0.663(9) d C 1 D U
F2 F 0.8456(3) -0.0515(2) 0.70135(14) 0.0642(15) Uani 0.663(9) d C 1 D U
F3 F 0.8771(4) -0.0769(2) 0.77588(17) 0.091(2) Uani 0.663(9) d C 1 D U
F4 F 0.9151(5) 0.0139(4) 0.77353(18) 0.107(3) Uani 0.663(9) d C 1 D U
F5 F 0.8881(4) 0.03785(16) 0.70076(15) 0.077(2) Uani 0.663(9) d C 1 D U
F6 F 1.0019(5) -0.0490(3) 0.7223(3) 0.0712(19) Uani 0.663(9) d C 1 D U
P7X P 0.8876(8) -0.0186(4) 0.7385(3) 0.0349(3) Uani 0.337(9) d C 2 D U
F1X F 0.7758(9) 0.0066(7) 0.7640(5) 0.110(5) Uani 0.337(9) d C 2 D U
F2X F 0.8679(9) -0.0830(4) 0.7397(7) 0.141(7) Uani 0.337(9) d C 2 D U
F3X F 0.9410(10) -0.0359(7) 0.7844(2) 0.122(6) Uani 0.337(9) d C 2 D U
F4X F 0.9076(6) 0.0461(4) 0.7387(6) 0.103(5) Uani 0.337(9) d C 2 D U
F5X F 0.8340(7) 0.0065(7) 0.6924(3) 0.111(6) Uani 0.337(9) d C 2 D U
F6X F 0.9993(9) -0.0408(7) 0.7124(4) 0.075(4) Uani 0.337(9) d C 2 D U
P7A P 0.8018(3) 0.45243(19) 0.23896(14) 0.0455(6) Uani 0.623(7) d D 1 D U
F1A F 0.7400(6) 0.4027(4) 0.2564(3) 0.157(3) Uani 0.623(7) d D 1 D U
F2A F 0.7209(4) 0.4878(3) 0.20260(14) 0.0902(18) Uani 0.623(7) d D 1 D U
F3A F 0.8727(6) 0.4148(3) 0.2032(3) 0.131(3) Uani 0.623(7) d D 1 D U
F4A F 0.8825(5) 0.4209(3) 0.2767(2) 0.133(3) Uani 0.623(7) d D 1 D U
F5A F 0.7343(8) 0.4919(4) 0.27440(17) 0.176(4) Uani 0.623(7) d D 1 D U
F6A F 0.8655(8) 0.5032(3) 0.2229(3) 0.119(3) Uani 0.623(7) d D 1 D U
P7B P 0.8083(6) 0.4376(3) 0.2359(3) 0.0455(6) Uani 0.377(7) d D 2 D U
F1B F 0.7762(9) 0.3753(3) 0.2582(3) 0.080(3) Uani 0.377(7) d D 2 D U
F2B F 0.7871(12) 0.4232(5) 0.1897(3) 0.140(5) Uani 0.377(7) d D 2 D U
F3B F 0.9254(5) 0.4006(4) 0.2320(4) 0.095(3) Uani 0.377(7) d D 2 D U
F4B F 0.8220(10) 0.4512(8) 0.2835(3) 0.148(5) Uani 0.377(7) d D 2 D U
F5B F 0.6873(6) 0.4709(4) 0.2464(6) 0.155(6) Uani 0.377(7) d D 2 D U
F6B F 0.8407(14) 0.4971(6) 0.2110(6) 0.151(6) Uani 0.377(7) d D 2 D U
O1S O 0.48182(18) 0.35417(11) 0.67775(7) 0.0472(5) Uani 1 d . . . .
C1S C 0.4457(7) 0.3681(4) 0.7211(4) 0.046(2) Uani 0.581(6) d B 1 . U
H1SA H 0.4557 0.3299 0.7440 0.055 Uiso 0.581(6) calc B 1 R .
H1SB H 0.3693 0.3887 0.7221 0.055 Uiso 0.581(6) calc B 1 R .
C2S C 0.5065(9) 0.4089(6) 0.7313(3) 0.089(4) Uani 0.581(6) d B 1 . U
H2SA H 0.4580 0.4455 0.7426 0.106 Uiso 0.581(6) calc B 1 R .
H2SB H 0.5544 0.3872 0.7555 0.106 Uiso 0.581(6) calc B 1 R .
C3S C 0.5656(12) 0.4272(6) 0.6907(3) 0.098(5) Uani 0.581(6) d B 1 . U
H3SA H 0.6381 0.4265 0.6974 0.117 Uiso 0.581(6) calc B 1 R .
H3SB H 0.5313 0.4695 0.6766 0.117 Uiso 0.581(6) calc B 1 R .
C4S C 0.5696(6) 0.3826(3) 0.6591(2) 0.0375(15) Uani 0.581(6) d B 1 . U
H4SA H 0.5596 0.4039 0.6271 0.045 Uiso 0.581(6) calc B 1 R .
H4SB H 0.6380 0.3514 0.6593 0.045 Uiso 0.581(6) calc B 1 R .
C1Q C 0.4306(11) 0.3934(8) 0.7180(8) 0.069(5) Uani 0.419(6) d B 2 . U
H1QA H 0.3570 0.4167 0.7127 0.083 Uiso 0.419(6) calc B 2 R .
H1QB H 0.4310 0.3668 0.7485 0.083 Uiso 0.419(6) calc B 2 R .
C2Q C 0.5006(11) 0.4343(4) 0.7146(5) 0.065(4) Uani 0.419(6) d B 2 . U
H2QA H 0.4966 0.4502 0.7440 0.079 Uiso 0.419(6) calc B 2 R .
H2QB H 0.4824 0.4696 0.6895 0.079 Uiso 0.419(6) calc B 2 R .
C3Q C 0.6070(8) 0.3951(6) 0.7041(3) 0.054(3) Uani 0.419(6) d B 2 . U
H3QA H 0.6383 0.3715 0.7327 0.065 Uiso 0.419(6) calc B 2 R .
H3QB H 0.6555 0.4201 0.6870 0.065 Uiso 0.419(6) calc B 2 R .
C4Q C 0.5843(9) 0.3527(8) 0.6745(5) 0.076(4) Uani 0.419(6) d B 2 . U
H4QA H 0.6083 0.3654 0.6418 0.092 Uiso 0.419(6) calc B 2 R .
H4QB H 0.6248 0.3100 0.6843 0.092 Uiso 0.419(6) calc B 2 R .
O2S O 0.12034(13) -0.01878(7) 0.58446(6) 0.0284(4) Uani 1 d . . . .
C5S C 0.2097(2) -0.06659(11) 0.60103(9) 0.0289(5) Uani 1 d . . . .
H5SA H 0.2552 -0.0493 0.6167 0.035 Uiso 1 calc . . R .
H5SB H 0.2528 -0.0856 0.5750 0.035 Uiso 1 calc . . R .
C6S C 0.1640(2) -0.11418(12) 0.63484(10) 0.0345(6) Uani 1 d . . . .
H6SA H 0.1607 -0.1066 0.6670 0.041 Uiso 1 calc . . R .
H6SB H 0.2067 -0.1565 0.6324 0.041 Uiso 1 calc . . R .
C7S C 0.0530(2) -0.10458(11) 0.61956(9) 0.0297(5) Uani 1 d . . . .
H7SA H 0.0543 -0.1277 0.5940 0.036 Uiso 1 calc . . R .
H7SB H 0.0036 -0.1172 0.6456 0.036 Uiso 1 calc . . R .
C8S C 0.0230(2) -0.03554(11) 0.60358(9) 0.0295(5) Uani 1 d . . . .
H8SA H -0.0285 -0.0252 0.5799 0.035 Uiso 1 calc . . R .
H8SB H -0.0091 -0.0135 0.6299 0.035 Uiso 1 calc . . R .
O3S O 0.24102(15) 0.39982(9) 0.30647(6) 0.0364(4) Uani 1 d . . . .
C9S C 0.2351(11) 0.4595(8) 0.2935(6) 0.034(3) Uani 0.491(8) d E 1 . U
H9SA H 0.3010 0.4661 0.2751 0.041 Uiso 0.491(8) calc E 1 R .
H9SB H 0.2239 0.4809 0.3207 0.041 Uiso 0.491(8) calc E 1 R .
C10S C 0.1409(9) 0.4834(4) 0.2643(4) 0.048(2) Uani 0.491(8) d E 1 . U
H10C H 0.0734 0.4936 0.2838 0.058 Uiso 0.491(8) calc E 1 R .
H10B H 0.1487 0.5202 0.2417 0.058 Uiso 0.491(8) calc E 1 R .
C11S C 0.1471(5) 0.4287(3) 0.2405(2) 0.0433(18) Uani 0.491(8) d E 1 . U
H11B H 0.0781 0.4301 0.2295 0.052 Uiso 0.491(8) calc E 1 R .
H11C H 0.2023 0.4261 0.2142 0.052 Uiso 0.491(8) calc E 1 R .
C12S C 0.1763(9) 0.3766(4) 0.2793(4) 0.0356(19) Uani 0.491(8) d E 1 . U
H12B H 0.1123 0.3678 0.2982 0.043 Uiso 0.491(8) calc E 1 R .
H12C H 0.2178 0.3387 0.2674 0.043 Uiso 0.491(8) calc E 1 R .
C9Q C 0.2524(11) 0.4670(7) 0.2946(6) 0.035(3) Uani 0.509(8) d E 2 . U
H9QA H 0.2595 0.4827 0.3229 0.042 Uiso 0.509(8) calc E 2 R .
H9QB H 0.3158 0.4695 0.2729 0.042 Uiso 0.509(8) calc E 2 R .
C10Q C 0.1528(10) 0.5046(5) 0.2725(5) 0.066(3) Uani 0.509(8) d E 2 . U
H10D H 0.1202 0.5411 0.2879 0.079 Uiso 0.509(8) calc E 2 R .
H10E H 0.1691 0.5187 0.2393 0.079 Uiso 0.509(8) calc E 2 R .
C11Q C 0.0797(6) 0.4616(4) 0.2790(3) 0.064(2) Uani 0.509(8) d E 2 . U
H11D H 0.0331 0.4650 0.3080 0.077 Uiso 0.509(8) calc E 2 R .
H11E H 0.0354 0.4702 0.2527 0.077 Uiso 0.509(8) calc E 2 R .
C12Q C 0.1543(11) 0.4005(5) 0.2809(5) 0.055(3) Uani 0.509(8) d E 2 . U
H12D H 0.1178 0.3681 0.2961 0.066 Uiso 0.509(8) calc E 2 R .
H12E H 0.1811 0.3922 0.2492 0.066 Uiso 0.509(8) calc E 2 R .
O4S O 0.6806(2) 0.24654(13) -0.20123(8) 0.0602(7) Uani 1 d . . . .
C13S C 0.7826(4) 0.2497(2) -0.22440(15) 0.0786(14) Uani 1 d . . . .
H13A H 0.8270 0.2601 -0.2037 0.094 Uiso 1 calc . . R .
H13B H 0.7752 0.2814 -0.2524 0.094 Uiso 1 calc . . R .
C14S C 0.8295(3) 0.1888(2) -0.23671(15) 0.0673(11) Uani 1 d . . . .
H14B H 0.8698 0.1617 -0.2116 0.081 Uiso 1 calc . . R .
H14C H 0.8776 0.1913 -0.2653 0.081 Uiso 1 calc . . R .
C15S C 0.7361(3) 0.16503(18) -0.24398(14) 0.0617(9) Uani 1 d . . . .
H15B H 0.7296 0.1673 -0.2773 0.074 Uiso 1 calc . . R .
H15C H 0.7437 0.1217 -0.2288 0.074 Uiso 1 calc . . R .
C16S C 0.6427(3) 0.2061(2) -0.22253(14) 0.0623(10) Uani 1 d . . . .
H16B H 0.5949 0.2299 -0.2463 0.075 Uiso 1 calc . . R .
H16C H 0.6028 0.1815 -0.1993 0.075 Uiso 1 calc . . R .
O5S O 0.79369(18) -0.01407(10) 0.17299(8) 0.0500(5) Uani 1 d . . . .
C17S C 0.8991(3) -0.04497(17) 0.1801(2) 0.0905(18) Uani 1 d . . . .
H17B H 0.9307 -0.0211 0.1970 0.109 Uiso 1 calc . . R .
H17C H 0.9410 -0.0492 0.1500 0.109 Uiso 1 calc . . R .
C18S C 0.9012(3) -0.10778(17) 0.20768(17) 0.0707(12) Uani 1 d . . . .
H18B H 0.9451 -0.1406 0.1907 0.085 Uiso 1 calc . . R .
H18C H 0.9298 -0.1119 0.2378 0.085 Uiso 1 calc . . R .
C19S C 0.7871(3) -0.11126(16) 0.21411(15) 0.0640(10) Uani 1 d . . . .
H19A H 0.7801 -0.1514 0.2080 0.077 Uiso 1 calc . . R .
H19B H 0.7564 -0.1057 0.2459 0.077 Uiso 1 calc . . R .
C20S C 0.7339(3) -0.05978(17) 0.17976(13) 0.0572(9) Uani 1 d . . . .
H20B H 0.7328 -0.0745 0.1503 0.069 Uiso 1 calc . . R .
H20C H 0.6600 -0.0426 0.1915 0.069 Uiso 1 calc . . R .
O6S O 0.14640(17) 0.47533(9) 0.09361(8) 0.0454(5) Uani 1 d . . . .
C21S C 0.0678(14) 0.4856(8) 0.1290(5) 0.071(5) Uani 0.475(7) d F 1 . U
H21B H 0.0935 0.5012 0.1535 0.086 Uiso 0.475(7) calc F 1 R .
H21C H 0.0479 0.4466 0.1426 0.086 Uiso 0.475(7) calc F 1 R .
C22S C -0.0274(6) 0.5324(4) 0.1099(2) 0.0498(19) Uani 0.475(7) d F 1 . U
H22B H -0.0251 0.5750 0.1122 0.060 Uiso 0.475(7) calc F 1 R .
H22C H -0.0947 0.5240 0.1257 0.060 Uiso 0.475(7) calc F 1 R .
C23S C -0.0131(4) 0.5215(3) 0.0594(2) 0.0373(15) Uani 0.475(7) d F 1 . U
H23B H -0.0385 0.4852 0.0560 0.045 Uiso 0.475(7) calc F 1 R .
H23C H -0.0501 0.5582 0.0389 0.045 Uiso 0.475(7) calc F 1 R .
C24S C 0.1056(9) 0.5103(5) 0.0501(4) 0.040(2) Uani 0.475(7) d F 1 . U
H24B H 0.1314 0.4862 0.0244 0.048 Uiso 0.475(7) calc F 1 R .
H24C H 0.1276 0.5497 0.0422 0.048 Uiso 0.475(7) calc F 1 R .
C21Q C 0.0776(11) 0.4801(4) 0.1375(5) 0.063(4) Uani 0.525(7) d F 2 . U
H21D H 0.1200 0.4626 0.1643 0.075 Uiso 0.525(7) calc F 2 R .
H21E H 0.0217 0.4575 0.1390 0.075 Uiso 0.525(7) calc F 2 R .
C22Q C 0.0292(9) 0.5479(3) 0.1375(3) 0.098(4) Uani 0.525(7) d F 2 . U
H22D H 0.0675 0.5651 0.1567 0.118 Uiso 0.525(7) calc F 2 R .
H22E H -0.0463 0.5551 0.1495 0.118 Uiso 0.525(7) calc F 2 R .
C23Q C 0.0403(7) 0.5766(3) 0.0875(3) 0.074(2) Uani 0.525(7) d F 2 . U
H23D H -0.0297 0.5995 0.0768 0.089 Uiso 0.525(7) calc F 2 R .
H23E H 0.0873 0.6054 0.0831 0.089 Uiso 0.525(7) calc F 2 R .
C24Q C 0.0879(13) 0.5234(6) 0.0615(5) 0.069(4) Uani 0.525(7) d F 2 . U
H24D H 0.0316 0.5093 0.0503 0.083 Uiso 0.525(7) calc F 2 R .
H24E H 0.1355 0.5357 0.0346 0.083 Uiso 0.525(7) calc F 2 R .
H1 H 0.163(2) 0.0720(14) 0.5662(10) 0.027(8) Uiso 1 d . . . .
H2 H 0.250(2) 0.3479(13) 0.3752(11) 0.027(7) Uiso 1 d . . . .
H3 H 0.395(2) 0.3285(13) 0.6327(10) 0.030(8) Uiso 1 d . . . .
H1A H 0.283(3) 0.3970(15) 0.0772(11) 0.042(9) Uiso 1 d . . . .
H2A H 0.713(3) 0.0723(15) 0.1344(11) 0.040(9) Uiso 1 d . . . .
H3A H 0.644(2) 0.2339(14) -0.1296(11) 0.037(8) Uiso 1 d . . . .

loop_
_atom_site_aniso_label
_atom_site_aniso_U_11
_atom_site_aniso_U_22
_atom_site_aniso_U_33
_atom_site_aniso_U_23
_atom_site_aniso_U_13
_atom_site_aniso_U_12
Cu1 0.02185(17) 0.01985(15) 0.02050(16) -0.00343(12) -0.00240(13) -0.00817(13)
Cu2 0.02083(17) 0.01901(15) 0.01961(15) -0.00295(12) -0.00282(12) -0.00735(12)
Cu3 0.0200(9) 0.0230(5) 0.0198(2) -0.0030(3) -0.0045(5) -0.0097(6)
P4 0.0196(12) 0.0183(7) 0.0194(3) -0.0031(4) -0.0025(7) -0.0064(7)
C37 0.023(2) 0.021(3) 0.0233(12) -0.0026(18) -0.0062(17) -0.0085(17)
C38 0.030(3) 0.022(4) 0.028(2) -0.003(3) -0.005(2) -0.005(2)
C39 0.025(3) 0.035(4) 0.047(3) -0.004(3) -0.015(2) 0.000(2)
C40 0.020(3) 0.047(4) 0.044(3) -0.009(3) -0.002(2) -0.009(3)
C41 0.025(3) 0.038(4) 0.033(2) 0.001(3) -0.003(2) -0.012(3)
C42 0.023(3) 0.030(4) 0.029(2) 0.004(2) -0.005(2) -0.009(2)
C43 0.027(3) 0.0213(14) 0.0208(15) -0.0052(12) 0.004(3) -0.0084(19)
C44 0.021(3) 0.0247(18) 0.046(3) -0.0044(17) 0.006(2) -0.0054(17)
C45 0.032(2) 0.0278(19) 0.056(3) -0.0009(19) 0.007(2) -0.0010(17)
C46 0.047(3) 0.022(2) 0.053(3) -0.0021(19) 0.015(2) -0.0020(19)
C47 0.050(4) 0.025(3) 0.039(3) -0.006(3) 0.002(4) -0.015(3)
C48 0.045(3) 0.026(2) 0.0267(19) -0.0042(15) -0.007(2) -0.0153(19)
Cu3X 0.0200(9) 0.0230(5) 0.0198(2) -0.0030(3) -0.0045(5) -0.0097(6)
P4X 0.0196(12) 0.0183(7) 0.0194(3) -0.0031(4) -0.0025(7) -0.0064(7)
C37X 0.023(2) 0.021(3) 0.0233(12) -0.0026(18) -0.0062(17) -0.0085(17)
C38X 0.029(6) 0.014(8) 0.028(5) -0.004(5) -0.012(5) 0.000(5)
C39X 0.030(7) 0.033(10) 0.034(6) 0.006(7) -0.011(5) 0.000(5)
C40X 0.014(6) 0.044(10) 0.038(6) -0.002(7) -0.008(5) 0.000(6)
C41X 0.021(8) 0.025(8) 0.035(6) 0.002(6) 0.000(5) -0.001(6)
C42X 0.015(7) 0.025(9) 0.029(5) 0.005(5) -0.015(5) 0.002(5)
C43X 0.027(3) 0.0213(14) 0.0208(15) -0.0052(12) 0.004(3) -0.0084(19)
C44X 0.031(7) 0.022(5) 0.032(6) 0.000(4) -0.003(7) -0.005(5)
C45X 0.062(9) 0.034(7) 0.032(6) -0.005(5) 0.008(6) 0.016(6)
C46X 0.095(15) 0.005(5) 0.051(10) 0.002(5) 0.019(17) 0.006(7)
C47X 0.094(13) 0.022(5) 0.027(6) -0.008(4) 0.012(8) -0.023(7)
C48X 0.059(8) 0.021(5) 0.026(5) 0.003(4) -0.009(7) -0.022(5)
P1 0.0180(3) 0.0175(2) 0.0202(3) -0.00269(19) -0.0023(2) -0.0058(2)
P2 0.0187(3) 0.0184(2) 0.0203(3) -0.0032(2) -0.0028(2) -0.0064(2)
P3 0.0179(3) 0.0178(2) 0.0191(2) -0.00389(19) -0.0018(2) -0.0048(2)
P5 0.0232(3) 0.0203(3) 0.0223(3) -0.0053(2) -0.0028(2) -0.0083(2)
P6 0.0220(3) 0.0224(3) 0.0206(3) -0.0035(2) -0.0034(2) -0.0075(2)
N1 0.0222(10) 0.0172(9) 0.0229(9) -0.0015(7) -0.0030(7) -0.0077(8)
N2 0.0267(10) 0.0184(9) 0.0178(9) -0.0017(7) -0.0022(8) -0.0075(8)
N3 0.0278(11) 0.0261(10) 0.0221(9) -0.0045(8) -0.0058(8) -0.0117(8)
N4 0.0253(11) 0.0226(9) 0.0232(9) -0.0033(7) -0.0043(8) -0.0096(8)
N5 0.0360(13) 0.0190(9) 0.0284(10) -0.0074(8) -0.0034(9) -0.0022(9)
N6 0.0323(14) 0.0408(13) 0.0683(18) -0.0149(12) -0.0147(12) 0.0077(11)
N7 0.0238(11) 0.0318(10) 0.0229(9) -0.0054(8) -0.0014(8) -0.0153(9)
N8 0.0363(13) 0.0215(9) 0.0243(10) -0.0011(8) -0.0056(9) -0.0082(9)
N9 0.0235(12) 0.0439(14) 0.0616(17) -0.0036(12) -0.0004(11) 0.0000(10)
C1 0.0226(11) 0.0188(10) 0.0229(11) -0.0049(8) -0.0028(9) -0.0074(9)
C2 0.0250(12) 0.0274(12) 0.0296(12) -0.0006(9) -0.0024(10) -0.0051(10)
C3 0.0255(13) 0.0308(13) 0.0384(14) -0.0024(10) -0.0075(11) -0.0016(10)
C4 0.0392(15) 0.0260(12) 0.0296(13) 0.0013(10) -0.0085(11) -0.0052(11)
C5 0.0376(15) 0.0385(14) 0.0308(13) 0.0087(11) -0.0045(11) -0.0148(12)
C6 0.0270(13) 0.0332(13) 0.0283(12) 0.0018(10) -0.0027(10) -0.0107(10)
C7 0.0230(12) 0.0241(11) 0.0209(10) -0.0011(8) -0.0025(9) -0.0056(9)
C8 0.0240(12) 0.0318(12) 0.0362(13) -0.0057(10) -0.0006(10) -0.0096(10)
C9 0.0250(14) 0.0509(17) 0.0452(16) -0.0016(13) -0.0015(12) -0.0147(12)
C10 0.0214(13) 0.0484(17) 0.0504(17) 0.0061(13) -0.0010(12) -0.0012(12)
C11 0.0283(14) 0.0330(14) 0.0538(18) -0.0032(12) 0.0020(12) 0.0011(11)
C12 0.0266(13) 0.0260(12) 0.0377(14) -0.0030(10) -0.0011(10) -0.0057(10)
C13 0.0199(11) 0.0227(10) 0.0261(11) -0.0065(9) 0.0005(9) -0.0091(9)
C14 0.0254(12) 0.0335(12) 0.0283(12) -0.0093(10) -0.0001(10) -0.0120(10)
C15 0.0391(16) 0.0504(16) 0.0340(14) -0.0205(12) 0.0026(12) -0.0146(13)
C16 0.0363(16) 0.0497(17) 0.0548(18) -0.0311(15) 0.0028(14) -0.0034(13)
C17 0.0332(15) 0.0404(15) 0.0558(18) -0.0198(14) -0.0053(13) 0.0034(12)
C18 0.0283(13) 0.0300(12) 0.0340(13) -0.0100(10) -0.0042(10) -0.0036(10)
C19 0.0202(11) 0.0247(11) 0.0214(10) -0.0059(8) -0.0028(8) -0.0071(9)
C20 0.0254(12) 0.0273(11) 0.0239(11) -0.0032(9) -0.0029(9) -0.0099(9)
C21 0.0266(13) 0.0430(14) 0.0279(12) -0.0086(10) -0.0005(10) -0.0162(11)
C22 0.0187(12) 0.0537(16) 0.0372(14) -0.0188(12) -0.0042(10) -0.0064(11)
C23 0.0249(13) 0.0344(13) 0.0447(15) -0.0155(11) -0.0097(11) 0.0028(10)
C24 0.0280(13) 0.0249(11) 0.0339(13) -0.0093(10) -0.0077(10) -0.0037(10)
C25 0.0196(11) 0.0226(10) 0.0240(11) -0.0057(8) -0.0026(9) -0.0055(9)
C26 0.0259(12) 0.0243(11) 0.0283(12) -0.0047(9) 0.0020(10) -0.0068(9)
C27 0.0267(13) 0.0380(13) 0.0289(12) -0.0102(10) 0.0040(10) -0.0119(11)
C28 0.0196(12) 0.0397(14) 0.0408(14) -0.0145(11) 0.0000(10) -0.0025(10)
C29 0.0249(13) 0.0296(13) 0.0464(15) -0.0046(11) -0.0020(11) 0.0017(10)
C30 0.0239(12) 0.0242(11) 0.0332(13) -0.0014(9) -0.0019(10) -0.0038(9)
C31 0.0219(11) 0.0262(11) 0.0203(10) -0.0027(8) -0.0015(9) -0.0086(9)
C32 0.0264(13) 0.0417(15) 0.0401(15) -0.0126(12) -0.0074(11) -0.0042(11)
C33 0.0286(15) 0.0594(19) 0.0578(19) -0.0087(15) -0.0187(14) -0.0061(14)
C34 0.0431(18) 0.071(2) 0.0433(17) -0.0015(15) -0.0237(14) -0.0251(16)
C35 0.0550(19) 0.0599(19) 0.0286(13) -0.0112(13) -0.0083(13) -0.0307(16)
C36 0.0330(14) 0.0374(13) 0.0288(12) -0.0097(10) -0.0009(10) -0.0142(11)
C49 0.0251(12) 0.0210(10) 0.0256(11) -0.0075(9) -0.0029(9) -0.0069(9)
C50 0.0236(12) 0.0205(11) 0.0498(16) 0.0000(10) -0.0028(11) -0.0062(9)
C51 0.0296(14) 0.0251(12) 0.0622(19) 0.0034(12) -0.0007(13) -0.0116(11)
C52 0.0242(13) 0.0313(13) 0.0520(16) -0.0096(12) -0.0004(11) -0.0087(10)
C53 0.0271(13) 0.0292(12) 0.0356(13) -0.0067(10) -0.0027(10) 0.0003(10)
C54 0.0315(13) 0.0243(11) 0.0278(12) -0.0042(9) -0.0016(10) -0.0058(10)
C55 0.0259(12) 0.0237(11) 0.0258(11) -0.0049(9) 0.0010(9) -0.0062(9)
C56 0.0233(12) 0.0354(13) 0.0290(12) -0.0076(10) 0.0025(10) -0.0055(10)
C57 0.0275(14) 0.0403(15) 0.0434(16) -0.0046(12) 0.0031(12) 0.0033(11)
C58 0.0453(17) 0.0312(14) 0.0483(17) -0.0111(12) 0.0094(14) 0.0044(12)
C59 0.063(2) 0.0353(15) 0.0410(16) -0.0185(12) -0.0013(14) -0.0073(14)
C60 0.0490(17) 0.0267(12) 0.0362(14) -0.0093(11) -0.0123(12) -0.0061(12)
C61 0.0250(12) 0.0284(12) 0.0309(12) -0.0026(10) -0.0082(10) -0.0099(10)
C62 0.0280(13) 0.0301(12) 0.0437(15) -0.0073(11) -0.0075(11) -0.0096(10)
C63 0.0252(14) 0.0360(14) 0.066(2) -0.0120(13) -0.0099(13) -0.0083(11)
C64 0.0394(17) 0.0400(16) 0.064(2) 0.0050(14) -0.0258(15) -0.0070(13)
C65 0.0458(18) 0.0564(19) 0.0426(17) 0.0106(14) -0.0211(14) -0.0122(15)
C66 0.0344(15) 0.0454(15) 0.0324(14) -0.0003(11) -0.0102(11) -0.0084(12)
C67 0.0237(12) 0.0343(12) 0.0192(10) -0.0030(9) -0.0059(9) -0.0065(10)
C68 0.0327(14) 0.0328(13) 0.0283(12) -0.0060(10) -0.0033(10) -0.0041(11)
C69 0.0417(16) 0.0375(14) 0.0355(14) -0.0113(11) -0.0030(12) 0.0024(12)
C70 0.0340(15) 0.0558(18) 0.0301(14) -0.0108(12) 0.0017(11) 0.0014(13)
C71 0.0301(14) 0.0524(17) 0.0307(13) -0.0035(12) 0.0018(11) -0.0109(12)
C72 0.0304(13) 0.0375(13) 0.0268(12) -0.0057(10) -0.0020(10) -0.0102(11)
Cu1A 0.02517(18) 0.03426(19) 0.01966(16) -0.00569(14) -0.00286(13) -0.00032(15)
Cu2A 0.02423(18) 0.02890(17) 0.01947(16) -0.00480(13) -0.00292(13) -0.00132(14)
Cu3A 0.02697(19) 0.03449(19) 0.02250(17) -0.00898(14) -0.00380(14) 0.00264(15)
P1A 0.0264(3) 0.0263(3) 0.0197(3) -0.0040(2) -0.0021(2) -0.0016(2)
P2A 0.0260(3) 0.0274(3) 0.0192(3) -0.0035(2) -0.0006(2) -0.0009(2)
P3A 0.0218(3) 0.0318(3) 0.0212(3) -0.0016(2) -0.0041(2) -0.0036(2)
P4A 0.0210(3) 0.0304(3) 0.0271(3) -0.0044(2) -0.0022(2) -0.0014(2)
P5A 0.0224(12) 0.0330(19) 0.0239(15) -0.0091(15) -0.0035(9) -0.0010(11)
C49A 0.035(3) 0.031(3) 0.028(3) -0.010(3) -0.0080(19) -0.006(2)
C50A 0.027(2) 0.036(3) 0.035(2) -0.012(2) -0.0038(18) -0.002(2)
C51A 0.027(2) 0.047(3) 0.049(3) -0.021(3) -0.007(2) 0.001(2)
C52A 0.026(3) 0.054(5) 0.066(8) -0.029(5) -0.003(3) -0.016(3)
C53A 0.036(3) 0.049(4) 0.061(4) -0.012(3) -0.010(3) -0.018(3)
C54A 0.031(3) 0.033(4) 0.046(4) -0.007(3) -0.010(3) -0.002(3)
C55A 0.026(6) 0.025(4) 0.026(4) -0.010(3) -0.002(3) -0.001(2)
C56A 0.023(3) 0.043(5) 0.031(5) -0.017(4) 0.001(3) -0.007(3)
C57A 0.027(4) 0.045(4) 0.041(4) -0.018(3) -0.005(3) -0.009(3)
C58A 0.039(3) 0.037(3) 0.040(3) -0.016(2) -0.011(3) -0.007(3)
C59A 0.040(4) 0.045(3) 0.034(3) -0.019(3) -0.001(2) -0.008(3)
C60A 0.032(3) 0.044(3) 0.031(2) -0.014(2) 0.000(2) -0.008(2)
P5B 0.0264(17) 0.028(2) 0.0161(11) -0.0028(16) 0.0013(10) -0.0038(13)
C49B 0.022(3) 0.029(5) 0.017(3) 0.000(5) 0.000(2) -0.004(4)
C50B 0.027(3) 0.060(5) 0.041(4) 0.010(4) -0.006(3) -0.005(3)
C51B 0.023(5) 0.067(9) 0.054(6) 0.012(6) -0.008(5) -0.003(5)
C52B 0.032(4) 0.063(6) 0.044(4) -0.012(4) 0.002(3) -0.019(4)
C53B 0.042(4) 0.047(5) 0.045(4) -0.007(3) 0.003(3) -0.021(3)
C54B 0.031(4) 0.032(4) 0.042(5) -0.009(3) 0.001(3) -0.011(3)
C55B 0.030(7) 0.030(5) 0.024(4) 0.002(3) -0.004(4) -0.004(3)
C56B 0.030(7) 0.037(6) 0.033(8) -0.011(6) -0.002(4) -0.006(4)
C57B 0.035(7) 0.043(5) 0.062(8) -0.010(5) -0.008(4) -0.009(4)
C58B 0.054(6) 0.029(4) 0.045(5) -0.016(4) -0.020(5) -0.002(4)
C59B 0.066(6) 0.037(4) 0.028(3) -0.013(3) 0.004(3) -0.004(4)
C60B 0.048(5) 0.030(3) 0.026(3) -0.004(2) 0.006(3) -0.002(3)
P6A 0.0253(3) 0.0342(3) 0.0199(3) -0.0062(2) -0.0025(2) -0.0055(2)
N1A 0.0299(11) 0.0279(10) 0.0201(9) -0.0048(8) -0.0011(8) 0.0012(9)
N2A 0.0242(11) 0.0344(11) 0.0270(11) 0.0008(9) 0.0000(9) 0.0016(9)
N3A 0.0269(11) 0.0377(12) 0.0222(10) -0.0093(9) -0.0017(8) -0.0052(9)
N4A 0.0260(11) 0.0372(12) 0.0257(10) -0.0087(9) -0.0045(8) 0.0020(10)
N5A 0.0381(13) 0.0316(11) 0.0444(13) -0.0160(10) -0.0091(10) -0.0010(11)
N6A 0.074(2) 0.075(2) 0.148(4) -0.048(3) 0.003(2) -0.043(2)
N7A 0.0190(10) 0.0546(14) 0.0143(9) -0.0004(9) 0.0004(8) 0.0057(10)
N8A 0.0486(16) 0.0246(10) 0.0354(12) -0.0080(9) -0.0111(11) -0.0013(11)
N9A 0.0438(16) 0.0459(15) 0.099(3) -0.0139(16) -0.0114(16) -0.0161(13)
C1A 0.0464(16) 0.0304(13) 0.0194(11) -0.0033(9) -0.0005(11) -0.0039(11)
C2A 0.0445(17) 0.0354(14) 0.0339(14) -0.0049(11) 0.0038(12) -0.0092(12)
C3A 0.066(2) 0.0367(15) 0.0442(17) -0.0062(13) 0.0121(15) -0.0162(15)
C4A 0.122(4) 0.0350(16) 0.0320(16) 0.0047(13) 0.0053(19) -0.0106(19)
C5A 0.164(5) 0.0427(19) 0.0315(17) 0.0067(14) -0.036(2) -0.010(2)
C6A 0.119(3) 0.0380(16) 0.0323(16) -0.0009(13) -0.0310(19) -0.0128(19)
C7A 0.0262(13) 0.0359(13) 0.0299(13) -0.0026(10) -0.0049(10) -0.0048(10)
C8A 0.0368(16) 0.0398(15) 0.0502(17) -0.0116(13) 0.0092(13) -0.0115(12)
C9A 0.0324(16) 0.0550(19) 0.061(2) 0.0004(16) 0.0051(14) -0.0104(14)
C10A 0.046(2) 0.169(5) 0.079(3) -0.044(3) 0.003(2) -0.056(3)
C11A 0.068(3) 0.308(10) 0.135(5) -0.160(6) 0.033(3) -0.093(5)
C12A 0.043(2) 0.175(5) 0.090(3) -0.096(4) 0.019(2) -0.046(3)
C13A 0.0285(13) 0.0302(12) 0.0215(11) -0.0038(9) -0.0013(9) -0.0013(10)
C14A 0.0425(16) 0.0316(13) 0.0223(12) -0.0022(10) -0.0011(11) -0.0037(11)
C15A 0.0507(18) 0.0433(15) 0.0221(12) -0.0053(11) -0.0039(12) -0.0053(13)
C16A 0.0470(17) 0.0474(16) 0.0298(14) -0.0116(12) -0.0063(12) -0.0097(13)
C17A 0.064(2) 0.065(2) 0.0332(15) -0.0028(14) -0.0074(14) -0.0359(18)
C18A 0.0532(18) 0.0596(18) 0.0219(12) 0.0004(12) -0.0046(12) -0.0272(15)
C19A 0.0288(13) 0.0340(13) 0.0216(11) -0.0001(9) -0.0024(10) -0.0047(10)
C20A 0.0383(16) 0.0404(15) 0.0456(17) -0.0031(13) 0.0128(13) -0.0002(13)
C21A 0.0363(17) 0.063(2) 0.0521(19) -0.0012(16) 0.0145(14) -0.0021(15)
C22A 0.0370(16) 0.070(2) 0.0366(15) 0.0007(14) 0.0012(13) -0.0210(15)
C23A 0.0393(16) 0.0472(16) 0.0383(15) -0.0058(12) -0.0106(12) -0.0163(13)
C24A 0.0274(13) 0.0369(13) 0.0331(13) -0.0070(11) -0.0081(10) -0.0049(11)
C25A 0.0269(13) 0.0553(17) 0.0245(12) -0.0024(11) -0.0043(10) -0.0138(12)
C26A 0.055(2) 0.087(3) 0.060(2) 0.035(2) -0.0363(18) -0.038(2)
C27A 0.065(3) 0.147(5) 0.057(2) 0.040(3) -0.040(2) -0.061(3)
C28A 0.053(2) 0.144(5) 0.051(2) -0.028(3) -0.0102(18) -0.046(3)
C29A 0.0408(19) 0.084(3) 0.087(3) -0.047(2) -0.0153(19) -0.0119(18)
C30A 0.0303(15) 0.0547(18) 0.0592(19) -0.0254(15) -0.0116(14) -0.0041(13)
C31A 0.0216(12) 0.0328(12) 0.0223(11) 0.0004(9) -0.0052(9) -0.0018(10)
C32A 0.0341(14) 0.0397(14) 0.0280(13) -0.0063(11) 0.0015(11) -0.0106(11)
C33A 0.0418(16) 0.0440(16) 0.0376(15) -0.0039(12) -0.0022(12) -0.0167(13)
C34A 0.0294(14) 0.0555(17) 0.0285(13) 0.0000(12) -0.0006(11) -0.0124(13)
C35A 0.0261(13) 0.0554(17) 0.0273(13) -0.0094(12) 0.0001(10) -0.0070(12)
C36A 0.0248(13) 0.0390(14) 0.0305(13) -0.0080(11) -0.0025(10) -0.0048(11)
C37A 0.0232(15) 0.026(5) 0.0270(14) -0.009(3) -0.0027(11) -0.001(3)
C38A 0.043(3) 0.029(3) 0.057(4) -0.007(3) -0.015(3) -0.005(2)
C39A 0.057(5) 0.035(3) 0.096(7) -0.009(4) -0.032(5) -0.018(4)
C40A 0.042(4) 0.059(4) 0.069(5) -0.012(4) -0.027(4) -0.016(3)
C41A 0.041(3) 0.043(3) 0.061(4) -0.002(3) -0.025(3) -0.001(2)
C42A 0.029(3) 0.032(2) 0.048(3) -0.003(2) -0.010(2) -0.002(2)
C37B 0.0232(15) 0.026(5) 0.0270(14) -0.009(3) -0.0027(11) -0.001(3)
C38B 0.024(3) 0.024(3) 0.030(3) -0.005(2) -0.004(2) -0.002(2)
C39B 0.030(3) 0.027(3) 0.039(3) -0.004(2) 0.000(3) -0.007(2)
C40B 0.037(4) 0.035(4) 0.035(3) -0.008(3) -0.004(3) -0.016(4)
C41B 0.032(4) 0.048(4) 0.031(3) -0.009(3) -0.004(3) -0.015(3)
C42B 0.029(3) 0.039(3) 0.026(3) 0.001(2) -0.005(2) -0.008(2)
C43A 0.0272(13) 0.0305(13) 0.0468(16) -0.0072(11) 0.0038(12) -0.0026(11)
C44A 0.0269(13) 0.0437(15) 0.0349(14) -0.0089(11) 0.0001(11) -0.0056(11)
C45A 0.0325(15) 0.0423(15) 0.0510(17) -0.0070(13) -0.0021(13) -0.0125(12)
C46A 0.0452(19) 0.0404(17) 0.086(3) -0.0270(17) 0.0125(18) -0.0108(14)
C47A 0.059(2) 0.055(2) 0.161(5) -0.061(3) 0.064(3) -0.0251(19)
C48A 0.051(2) 0.0448(18) 0.129(4) -0.043(2) 0.049(2) -0.0208(16)
C61A 0.0387(15) 0.0386(14) 0.0291(13) -0.0087(11) -0.0012(11) -0.0116(12)
C62A 0.0556(19) 0.0461(16) 0.0331(14) -0.0122(12) -0.0008(13) -0.0182(14)
C63A 0.076(3) 0.058(2) 0.0480(18) -0.0217(16) 0.0023(17) -0.0331(18)
C64A 0.084(3) 0.060(2) 0.056(2) -0.0144(17) 0.0116(19) -0.044(2)
C65A 0.085(3) 0.067(2) 0.0372(17) -0.0091(15) 0.0108(17) -0.046(2)
C66A 0.065(2) 0.0559(18) 0.0306(14) -0.0103(13) 0.0036(14) -0.0336(16)
C67A 0.0272(13) 0.0442(14) 0.0204(11) -0.0053(10) -0.0013(10) -0.0059(11)
C68A 0.0306(14) 0.0527(17) 0.0368(14) -0.0134(13) -0.0033(11) -0.0093(12)
C69A 0.0362(17) 0.081(2) 0.0522(19) -0.0246(17) -0.0048(14) -0.0217(17)
C70A 0.0319(16) 0.102(3) 0.0403(17) -0.0140(18) -0.0102(13) -0.0178(18)
C71A 0.0364(17) 0.077(2) 0.0315(15) 0.0062(15) -0.0095(12) -0.0032(16)
C72A 0.0378(16) 0.0504(17) 0.0284(13) 0.0016(12) -0.0058(11) -0.0049(13)
P7 0.0348(7) 0.0452(5) 0.0279(3) -0.0025(3) 0.0020(4) -0.0198(4)
F1 0.0401(19) 0.0435(18) 0.055(2) -0.0165(15) 0.0066(15) -0.0072(14)
F2 0.0393(19) 0.096(4) 0.072(2) -0.053(2) 0.0116(16) -0.024(2)
F3 0.077(3) 0.095(4) 0.077(3) 0.057(3) -0.007(2) -0.026(2)
F4 0.109(4) 0.193(7) 0.070(3) -0.056(4) 0.011(3) -0.110(5)
F5 0.096(3) 0.0430(18) 0.069(3) 0.0134(16) 0.036(3) -0.0129(18)
F6 0.033(2) 0.081(3) 0.087(4) 0.018(3) -0.005(2) -0.0120(19)
P7X 0.0348(7) 0.0452(5) 0.0279(3) -0.0025(3) 0.0020(4) -0.0198(4)
F1X 0.070(5) 0.202(11) 0.092(8) -0.091(8) 0.053(6) -0.077(6)
F2X 0.090(7) 0.062(5) 0.29(2) -0.054(9) 0.005(11) -0.040(5)
F3X 0.152(9) 0.163(11) 0.022(3) -0.010(5) -0.029(4) 0.024(8)
F4X 0.051(4) 0.070(5) 0.199(16) -0.047(6) 0.007(6) -0.025(4)
F5X 0.063(5) 0.195(15) 0.057(4) -0.035(6) -0.032(4) 0.024(7)
F6X 0.032(4) 0.168(12) 0.044(5) -0.061(7) 0.009(3) -0.032(5)
P7A 0.0492(7) 0.0445(18) 0.0406(7) -0.0068(10) -0.0005(5) -0.0089(11)
F1A 0.108(5) 0.149(7) 0.196(7) 0.037(5) 0.052(4) -0.075(6)
F2A 0.075(3) 0.145(5) 0.049(2) -0.005(2) -0.029(2) -0.018(3)
F3A 0.130(6) 0.096(4) 0.137(6) -0.043(4) 0.087(5) -0.004(4)
F4A 0.125(5) 0.116(5) 0.123(5) 0.064(4) -0.062(4) 0.004(4)
F5A 0.236(8) 0.175(6) 0.055(3) -0.049(3) -0.023(4) 0.091(6)
F6A 0.161(6) 0.058(3) 0.160(5) 0.038(3) -0.103(4) -0.059(3)
P7B 0.0492(7) 0.0445(18) 0.0406(7) -0.0068(10) -0.0005(5) -0.0089(11)
F1B 0.120(7) 0.058(4) 0.067(4) -0.007(3) 0.013(4) -0.042(4)
F2B 0.249(13) 0.153(9) 0.056(4) 0.027(4) -0.082(6) -0.112(9)
F3B 0.055(4) 0.078(5) 0.148(9) -0.032(5) 0.006(4) -0.005(3)
F4B 0.145(10) 0.265(15) 0.084(5) -0.123(8) 0.019(6) -0.084(10)
F5B 0.057(4) 0.074(5) 0.33(2) -0.035(9) -0.026(6) -0.009(4)
F6B 0.172(11) 0.081(6) 0.219(13) 0.052(8) -0.061(11) -0.093(6)
O1S 0.0494(13) 0.0633(14) 0.0416(11) -0.0148(10) -0.0073(10) -0.0303(11)
C1S 0.036(4) 0.070(5) 0.032(3) -0.010(4) -0.003(3) -0.015(4)
C2S 0.098(8) 0.155(11) 0.044(5) -0.048(6) 0.008(4) -0.071(8)
C3S 0.167(13) 0.098(8) 0.067(6) -0.043(6) 0.030(7) -0.099(9)
C4S 0.032(3) 0.045(3) 0.042(3) -0.012(2) -0.001(2) -0.019(3)
C1Q 0.031(5) 0.125(14) 0.051(8) -0.042(11) -0.001(4) 0.003(7)
C2Q 0.105(9) 0.033(5) 0.058(9) -0.016(4) -0.046(8) 0.009(5)
C3Q 0.054(5) 0.092(8) 0.035(5) -0.015(5) -0.003(4) -0.046(5)
C4Q 0.037(5) 0.131(12) 0.074(9) -0.073(9) 0.001(6) -0.009(8)
O2S 0.0254(9) 0.0234(8) 0.0377(9) 0.0002(7) -0.0073(7) -0.0091(7)
C5S 0.0257(12) 0.0253(11) 0.0364(13) -0.0057(10) -0.0068(10) -0.0045(10)
C6S 0.0388(15) 0.0254(12) 0.0383(14) 0.0007(10) -0.0087(12) -0.0073(11)
C7S 0.0331(14) 0.0249(12) 0.0324(13) -0.0043(10) -0.0005(10) -0.0106(10)
C8S 0.0276(13) 0.0259(12) 0.0349(13) -0.0009(10) -0.0001(10) -0.0101(10)
O3S 0.0381(11) 0.0418(11) 0.0288(9) 0.0039(8) -0.0082(8) -0.0126(8)
C9S 0.034(5) 0.042(6) 0.030(4) -0.008(4) 0.007(3) -0.017(4)
C10S 0.040(5) 0.044(5) 0.051(4) 0.013(4) -0.009(4) -0.004(4)
C11S 0.039(3) 0.053(4) 0.035(3) 0.004(3) -0.012(2) -0.009(3)
C12S 0.035(4) 0.054(5) 0.022(3) -0.002(4) -0.006(3) -0.018(4)
C9Q 0.030(5) 0.023(4) 0.043(5) 0.018(3) -0.006(3) -0.008(4)
C10Q 0.047(5) 0.051(6) 0.089(9) 0.033(6) -0.024(5) -0.014(5)
C11Q 0.038(4) 0.079(5) 0.072(5) 0.004(4) -0.017(4) -0.014(3)
C12Q 0.059(7) 0.059(6) 0.051(5) 0.009(5) -0.020(5) -0.025(5)
O4S 0.0641(16) 0.0854(18) 0.0453(13) -0.0343(12) 0.0172(11) -0.0372(14)
C13S 0.082(3) 0.110(4) 0.067(3) -0.047(2) 0.032(2) -0.060(3)
C14S 0.048(2) 0.092(3) 0.061(2) -0.008(2) 0.0034(18) -0.022(2)
C15S 0.069(2) 0.060(2) 0.058(2) -0.0185(17) 0.0034(18) -0.0175(19)
C16S 0.048(2) 0.082(3) 0.070(2) -0.040(2) -0.0030(17) -0.0203(19)
O5S 0.0450(13) 0.0483(12) 0.0552(13) 0.0110(10) -0.0164(10) -0.0157(10)
C17S 0.040(2) 0.042(2) 0.190(6) -0.021(3) -0.012(3) -0.0084(16)
C18S 0.063(2) 0.047(2) 0.102(3) -0.023(2) -0.033(2) 0.0068(17)
C19S 0.075(3) 0.0381(17) 0.080(3) -0.0009(17) -0.024(2) -0.0134(17)
C20S 0.053(2) 0.061(2) 0.060(2) 0.0164(17) -0.0225(17) -0.0272(17)
O6S 0.0383(11) 0.0401(11) 0.0529(13) -0.0110(9) -0.0030(10) 0.0018(9)
C21S 0.049(7) 0.092(10) 0.053(6) 0.000(6) -0.013(6) 0.014(6)
C22S 0.040(4) 0.058(4) 0.044(4) -0.013(3) -0.005(3) 0.005(3)
C23S 0.028(3) 0.040(3) 0.042(3) -0.006(2) -0.006(2) -0.005(2)
C24S 0.027(5) 0.034(5) 0.053(5) -0.002(3) -0.010(3) 0.001(4)
C21Q 0.073(9) 0.035(4) 0.076(7) -0.029(4) 0.043(6) -0.015(4)
C22Q 0.123(9) 0.036(4) 0.104(6) -0.011(4) 0.046(7) 0.012(4)
C23Q 0.072(5) 0.050(4) 0.092(6) -0.018(4) -0.006(4) 0.005(4)
C24Q 0.054(7) 0.048(6) 0.092(8) -0.008(5) 0.001(6) 0.006(5)

loop_
_atom_type_symbol
_atom_type_description
_atom_type_scat_dispersion_real
_atom_type_scat_dispersion_imag
_atom_type_scat_source
C C 0.0181 0.0091 'International Tables Vol C Tables 4.2.6.8 and 6.1.1.4'
H H 0.0000 0.0000 'International Tables Vol C Tables 4.2.6.8 and 6.1.1.4'
Cu Cu -1.9646 0.5888 'International Tables Vol C Tables 4.2.6.8 and 6.1.1.4'
F F 0.0727 0.0534 'International Tables Vol C Tables 4.2.6.8 and 6.1.1.4'
N N 0.0311 0.0180 'International Tables Vol C Tables 4.2.6.8 and 6.1.1.4'
O O 0.0492 0.0322 'International Tables Vol C Tables 4.2.6.8 and 6.1.1.4'
P P 0.2955 0.4335 'International Tables Vol C Tables 4.2.6.8 and 6.1.1.4'

loop_
_exptl_crystal_face_index_h
_exptl_crystal_face_index_k
_exptl_crystal_face_index_l
_exptl_crystal_face_perp_dist
_exptl_oxdiff_crystal_face_indexfrac_h
_exptl_oxdiff_crystal_face_indexfrac_k
_exptl_oxdiff_crystal_face_indexfrac_l
_exptl_oxdiff_crystal_face_x
_exptl_oxdiff_crystal_face_y
_exptl_oxdiff_crystal_face_z
0 1 -19 0.0712 0.0004 1.0008 -18.9986 0.1090 0.9854 -0.2572
-8 -5 -7 0.1881 -7.9990 -5.0004 -7.0013 0.1069 -0.0283 -0.9681
7 -1 -8 0.1646 6.9993 -0.9991 -7.9988 0.3985 0.6177 0.6769
0 -14 -2 0.1935 -0.0002 -14.0000 -2.0019 0.9589 -0.2182 0.0214
8 4 7 0.2033 7.9990 4.0004 7.0011 -0.0398 0.0055 0.9715
0 14 2 0.1935 0.0002 14.0000 2.0019 -0.9589 0.2182 -0.0214
0 1 19 0.0421 -0.0004 0.9993 18.9990 -0.2434 -0.9397 0.2503
-6 -6 -14 0.1680 -6.0000 -5.9997 -14.0001 0.3124 0.3707 -0.8353
0 -6 16 0.1045 -0.0005 -6.0008 15.9984 0.2546 -0.9475 0.2343

loop_
_geom_angle_atom_site_label_1
_geom_angle_atom_site_label_2
_geom_angle_atom_site_label_3
_geom_angle
Cu3 Cu1 Cu2 59.63(6)
Cu3X Cu1 Cu2 60.60(17)
Cu3X Cu1 Cu3 4.99(14)
P1 Cu1 Cu2 88.239(18)
P1 Cu1 Cu3 146.51(6)
P1 Cu1 Cu3X 148.57(16)
P1 Cu1 P6 120.89(2)
P6 Cu1 Cu2 150.54(2)
P6 Cu1 Cu3 92.12(6)
P6 Cu1 Cu3X 90.52(17)
N4 Cu1 Cu2 47.84(5)
N4 Cu1 Cu3 44.70(8)
N4 Cu1 Cu3X 49.38(14)
N4 Cu1 P1 107.43(5)
N4 Cu1 P6 118.39(5)
N7 Cu1 Cu2 46.57(5)
N7 Cu1 Cu3 50.28(8)
N7 Cu1 Cu3X 46.72(16)
N7 Cu1 P1 114.97(5)
N7 Cu1 P6 110.01(5)
N7 Cu1 N4 77.35(8)
Cu1 Cu2 Cu3X 59.31(15)
Cu3 Cu2 Cu1 59.97(5)
Cu3 Cu2 Cu3X 4.92(14)
P2 Cu2 Cu1 91.425(18)
P2 Cu2 Cu3 151.01(5)
P2 Cu2 Cu3X 150.73(15)
P2 Cu2 P3 119.96(2)
P3 Cu2 Cu1 148.61(2)
P3 Cu2 Cu3 88.80(5)
P3 Cu2 Cu3X 89.30(15)
N4 Cu2 Cu1 48.32(5)
N4 Cu2 Cu3 44.89(8)
N4 Cu2 Cu3X 48.76(14)
N4 Cu2 P2 113.37(5)
N4 Cu2 P3 112.20(5)
N7 Cu2 Cu1 46.65(5)
N7 Cu2 Cu3 50.47(8)
N7 Cu2 Cu3X 46.02(14)
N7 Cu2 P2 114.15(6)
N7 Cu2 P3 111.95(5)
N7 Cu2 N4 77.77(8)
Cu2 Cu3 Cu1 60.40(6)
P4 Cu3 Cu1 151.99(14)
P4 Cu3 Cu2 91.59(11)
P4 Cu3 P5 118.63(14)
P4 Cu3 N7 114.95(13)
P5 Cu3 Cu1 88.81(9)
P5 Cu3 Cu2 147.33(12)
P5 Cu3 N7 104.83(13)
N4 Cu3 Cu1 48.85(8)
N4 Cu3 Cu2 48.59(8)
N4 Cu3 P4 113.38(12)
N4 Cu3 P5 119.59(14)
N4 Cu3 N7 77.62(12)
N7 Cu3 Cu1 46.58(7)
N7 Cu3 Cu2 46.67(7)
C37 P4 Cu3 115.36(18)
C37 P4 C43 105.3(2)
C43 P4 Cu3 117.12(19)
N2 P4 Cu3 112.81(15)
N2 P4 C37 103.8(3)
N2 P4 C43 100.67(18)
C38 C37 P4 117.6(4)
C38 C37 C42 118.8(4)
C42 C37 P4 123.0(4)
C37 C38 H38 119.7
C39 C38 C37 120.6(5)
C39 C38 H38 119.7
C38 C39 H39 120.0
C38 C39 C40 120.0(6)
C40 C39 H39 120.0
C39 C40 H40 119.8
C41 C40 C39 120.4(5)
C41 C40 H40 119.8
C40 C41 H41 120.0
C40 C41 C42 120.0(5)
C42 C41 H41 120.0
C37 C42 H42 119.9
C41 C42 C37 120.1(5)
C41 C42 H42 119.9
C44 C43 P4 119.4(3)
C44 C43 C48 119.4(4)
C48 C43 P4 121.1(4)
C43 C44 H44 119.5
C43 C44 C45 120.9(4)
C45 C44 H44 119.5
C44 C45 H45 120.2
C46 C45 C44 119.7(5)
C46 C45 H45 120.2
C45 C46 H46 120.1
C47 C46 C45 119.8(5)
C47 C46 H46 120.1
C46 C47 H47 119.7
C46 C47 C48 120.5(5)
C48 C47 H47 119.7
C43 C48 H48 120.2
C47 C48 C43 119.7(5)
C47 C48 H48 120.2
Cu1 Cu3X Cu2 60.09(16)
P4X Cu3X Cu1 150.6(4)
P4X Cu3X Cu2 90.5(3)
P4X Cu3X N4 111.7(3)
P5 Cu3X Cu1 90.6(3)
P5 Cu3X Cu2 150.6(3)
P5 Cu3X P4X 118.8(4)
P5 Cu3X N4 115.6(3)
N4 Cu3X Cu1 48.59(16)
N4 Cu3X Cu2 47.51(17)
N7 Cu3X Cu1 47.10(16)
N7 Cu3X Cu2 46.32(18)
N7 Cu3X P4X 113.8(4)
N7 Cu3X P5 112.8(3)
N7 Cu3X N4 77.0(3)
C37X P4X Cu3X 116.5(6)
C37X P4X C43X 105.1(7)
C43X P4X Cu3X 114.1(7)
N2 P4X Cu3X 112.4(4)
N2 P4X C37X 108.5(8)
N2 P4X C43X 98.5(5)
C38X C37X P4X 118.3(11)
C38X C37X C42X 119.0(11)
C42X C37X P4X 122.0(11)
C37X C38X H38X 119.8
C37X C38X C39X 120.3(13)
C39X C38X H38X 119.8
C38X C39X H39X 119.6
C40X C39X C38X 120.8(14)
C40X C39X H39X 119.6
C39X C40X H40X 120.4
C41X C40X C39X 119.3(13)
C41X C40X H40X 120.4
C40X C41X H41X 119.4
C40X C41X C42X 121.3(13)
C42X C41X H41X 119.4
C37X C42X H42X 120.4
C41X C42X C37X 119.3(12)
C41X C42X H42X 120.4
C44X C43X P4X 119.4(9)
C44X C43X C48X 120.0(11)
C48X C43X P4X 120.2(9)
C43X C44X H44X 119.3
C43X C44X C45X 121.5(12)
C45X C44X H44X 119.3
C44X C45X H45X 121.3
C46X C45X C44X 117.3(13)
C46X C45X H45X 121.3
C45X C46X H46X 119.2
C47X C46X C45X 121.6(14)
C47X C46X H46X 119.2
C46X C47X H47X 119.5
C46X C47X C48X 121.0(13)
C48X C47X H47X 119.5
C43X C48X H48X 120.7
C47X C48X C43X 118.5(13)
C47X C48X H48X 120.7
N1 P1 Cu1 115.14(7)
N1 P1 C1 98.49(10)
N1 P1 C7 105.77(10)
C1 P1 Cu1 117.21(7)
C1 P1 C7 107.24(10)
C7 P1 Cu1 111.66(8)
N1 P2 Cu2 113.88(7)
N1 P2 C13 101.72(10)
N1 P2 C19 105.06(10)
C13 P2 Cu2 113.38(7)
C13 P2 C19 104.30(10)
C19 P2 Cu2 116.90(8)
N2 P3 Cu2 114.53(7)
N2 P3 C25 106.50(10)
N2 P3 C31 99.62(10)
C25 P3 Cu2 113.91(8)
C25 P3 C31 104.16(10)
C31 P3 Cu2 116.54(7)
Cu3X P5 Cu3 6.3(2)
N3 P5 Cu3 117.97(10)
N3 P5 Cu3X 116.6(2)
N3 P5 C49 101.68(11)
N3 P5 C55 105.44(10)
C49 P5 Cu3 111.33(11)
C49 P5 Cu3X 106.3(2)
C49 P5 C55 104.18(11)
C55 P5 Cu3 114.64(12)
C55 P5 Cu3X 120.3(2)
N3 P6 Cu1 115.09(7)
N3 P6 C61 101.78(11)
N3 P6 C67 105.59(11)
C61 P6 Cu1 112.53(8)
C67 P6 Cu1 116.49(8)
C67 P6 C61 103.75(11)
P1 N1 H1 118(3)
P2 N1 P1 120.50(12)
P2 N1 H1 115(3)
P4 N2 P4X 10.4(2)
P4 N2 P3 122.37(15)
P4 N2 H2 114(2)
P4X N2 H2 115(2)
P3 N2 P4X 115.8(2)
P3 N2 H2 117(2)
P5 N3 H3 118(2)
P6 N3 P5 123.51(13)
P6 N3 H3 118(2)
Cu1 N4 Cu3X 82.03(19)
Cu2 N4 Cu1 83.84(7)
Cu2 N4 Cu3X 83.7(2)
Cu3 N4 Cu1 86.45(11)
Cu3 N4 Cu2 86.51(11)
Cu3 N4 Cu3X 5.0(2)
N5 N4 Cu1 135.52(17)
N5 N4 Cu2 119.45(16)
N5 N4 Cu3 128.88(19)
N5 N4 Cu3X 133.9(2)
N6 N5 N4 178.0(3)
Cu1 N7 Cu3 83.15(10)
Cu2 N7 Cu1 86.77(7)
Cu2 N7 Cu3 82.86(11)
Cu3X N7 Cu1 86.2(2)
Cu3X N7 Cu2 87.7(2)
Cu3X N7 Cu3 5.6(2)
N8 N7 Cu1 129.86(17)
N8 N7 Cu2 131.54(17)
N8 N7 Cu3 125.83(18)
N8 N7 Cu3X 120.4(2)
N7 N8 N9 178.5(3)
C2 C1 P1 115.94(17)
C6 C1 P1 124.57(18)
C6 C1 C2 119.2(2)
C1 C2 H2B 119.6
C3 C2 C1 120.8(2)
C3 C2 H2B 119.6
C2 C3 H3B 120.1
C4 C3 C2 119.8(2)
C4 C3 H3B 120.1
C3 C4 H4 120.1
C5 C4 C3 119.8(2)
C5 C4 H4 120.1
C4 C5 H5 119.6
C4 C5 C6 120.9(2)
C6 C5 H5 119.6
C1 C6 C5 119.5(2)
C1 C6 H6 120.3
C5 C6 H6 120.3
C8 C7 P1 122.17(18)
C12 C7 P1 119.02(18)
C12 C7 C8 118.6(2)
C7 C8 H8 119.7
C9 C8 C7 120.6(2)
C9 C8 H8 119.7
C8 C9 H9 119.9
C10 C9 C8 120.2(3)
C10 C9 H9 119.9
C9 C10 H10 120.0
C9 C10 C11 120.0(3)
C11 C10 H10 120.0
C10 C11 H11 120.1
C12 C11 C10 119.8(3)
C12 C11 H11 120.1
C7 C12 H12 119.6
C11 C12 C7 120.8(2)
C11 C12 H12 119.6
C14 C13 P2 119.94(18)
C18 C13 P2 120.36(18)
C18 C13 C14 119.3(2)
C13 C14 H14 120.0
C15 C14 C13 120.1(2)
C15 C14 H14 120.0
C14 C15 H15 120.1
C16 C15 C14 119.8(3)
C16 C15 H15 120.1
C15 C16 H16 119.7
C15 C16 C17 120.6(3)
C17 C16 H16 119.7
C16 C17 H17 120.0
C16 C17 C18 120.0(3)
C18 C17 H17 120.0
C13 C18 H18 119.9
C17 C18 C13 120.1(2)
C17 C18 H18 119.9
C20 C19 P2 121.16(18)
C24 C19 P2 118.81(18)
C24 C19 C20 119.5(2)
C19 C20 H20 120.0
C21 C20 C19 120.1(2)
C21 C20 H20 120.0
C20 C21 H21 120.0
C20 C21 C22 120.0(2)
C22 C21 H21 120.0
C21 C22 H22 120.1
C23 C22 C21 119.9(2)
C23 C22 H22 120.1
C22 C23 H23 119.8
C24 C23 C22 120.3(2)
C24 C23 H23 119.8
C19 C24 H24 119.9
C23 C24 C19 120.1(2)
C23 C24 H24 119.9
C26 C25 P3 121.85(17)
C30 C25 P3 119.39(18)
C30 C25 C26 118.7(2)
C25 C26 H26 119.7
C27 C26 C25 120.5(2)
C27 C26 H26 119.7
C26 C27 H27 119.9
C26 C27 C28 120.2(2)
C28 C27 H27 119.9
C27 C28 H28 120.0
C29 C28 C27 119.9(2)
C29 C28 H28 120.0
C28 C29 H29 119.9
C28 C29 C30 120.1(2)
C30 C29 H29 119.9
C25 C30 H30 119.8
C29 C30 C25 120.5(2)
C29 C30 H30 119.8
C32 C31 P3 118.27(18)
C36 C31 P3 122.80(19)
C36 C31 C32 118.9(2)
C31 C32 H32 119.8
C33 C32 C31 120.4(3)
C33 C32 H32 119.8
C32 C33 H33 119.9
C34 C33 C32 120.2(3)
C34 C33 H33 119.9
C33 C34 H34 119.9
C33 C34 C35 120.3(3)
C35 C34 H34 119.9
C34 C35 H35 120.0
C34 C35 C36 120.1(3)
C36 C35 H35 120.0
C31 C36 C35 120.1(3)
C31 C36 H36 119.9
C35 C36 H36 119.9
C50 C49 P5 120.35(18)
C54 C49 P5 120.46(18)
C54 C49 C50 118.7(2)
C49 C50 H50 119.8
C51 C50 C49 120.4(2)
C51 C50 H50 119.8
C50 C51 H51 119.9
C52 C51 C50 120.2(2)
C52 C51 H51 119.9
C51 C52 H52 120.2
C53 C52 C51 119.7(2)
C53 C52 H52 120.2
C52 C53 H53 119.8
C52 C53 C54 120.4(2)
C54 C53 H53 119.8
C49 C54 H54 119.7
C53 C54 C49 120.6(2)
C53 C54 H54 119.7
C56 C55 P5 118.97(19)
C56 C55 C60 118.7(2)
C60 C55 P5 122.22(19)
C55 C56 H56 119.7
C55 C56 C57 120.6(3)
C57 C56 H56 119.7
C56 C57 H57 120.1
C58 C57 C56 119.8(3)
C58 C57 H57 120.1
C57 C58 H58 119.6
C57 C58 C59 120.8(3)
C59 C58 H58 119.6
C58 C59 H59 120.2
C58 C59 C60 119.6(3)
C60 C59 H59 120.2
C55 C60 H60 119.8
C59 C60 C55 120.5(3)
C59 C60 H60 119.8
C62 C61 P6 117.23(19)
C66 C61 P6 123.9(2)
C66 C61 C62 118.8(2)
C61 C62 H62 119.9
C63 C62 C61 120.2(3)
C63 C62 H62 119.9
C62 C63 H63 120.0
C64 C63 C62 120.1(3)
C64 C63 H63 120.0
C63 C64 H64 120.0
C65 C64 C63 120.0(3)
C65 C64 H64 120.0
C64 C65 H65 119.7
C64 C65 C66 120.5(3)
C66 C65 H65 119.7
C61 C66 H66 119.8
C65 C66 C61 120.3(3)
C65 C66 H66 119.8
C68 C67 P6 122.01(19)
C68 C67 C72 118.6(2)
C72 C67 P6 119.33(19)
C67 C68 H68 119.6
C67 C68 C69 120.7(3)
C69 C68 H68 119.6
C68 C69 H69 120.2
C70 C69 C68 119.6(3)
C70 C69 H69 120.2
C69 C70 H70 119.7
C69 C70 C71 120.6(3)
C71 C70 H70 119.7
C70 C71 H71 120.0
C70 C71 C72 119.9(3)
C72 C71 H71 120.0
C67 C72 H72 119.8
C71 C72 C67 120.4(3)
C71 C72 H72 119.8
Cu3A Cu1A Cu2A 60.101(12)
P1A Cu1A Cu2A 89.560(19)
P1A Cu1A Cu3A 149.25(2)
P1A Cu1A P6A 119.03(3)
P6A Cu1A Cu2A 151.22(2)
P6A Cu1A Cu3A 91.60(2)
N4A Cu1A Cu2A 48.48(6)
N4A Cu1A Cu3A 47.26(6)
N4A Cu1A P1A 109.68(6)
N4A Cu1A P6A 116.87(6)
N4A Cu1A N7A 79.54(9)
N7A Cu1A Cu2A 47.78(6)
N7A Cu1A Cu3A 49.64(6)
N7A Cu1A P1A 114.43(6)
N7A Cu1A P6A 110.91(6)
Cu3A Cu2A Cu1A 59.592(12)
P2A Cu2A Cu1A 90.58(2)
P2A Cu2A Cu3A 150.16(2)
P2A Cu2A P3A 119.00(3)
P3A Cu2A Cu1A 150.08(2)
P3A Cu2A Cu3A 90.68(2)
N4A Cu2A Cu1A 47.52(6)
N4A Cu2A Cu3A 46.91(6)
N4A Cu2A P2A 112.99(6)
N4A Cu2A P3A 110.56(6)
N7A Cu2A Cu1A 48.46(6)
N7A Cu2A Cu3A 49.46(7)
N7A Cu2A P2A 112.57(6)
N7A Cu2A P3A 115.76(6)
N7A Cu2A N4A 79.32(9)
Cu1A Cu3A Cu2A 60.307(12)
P4A Cu3A Cu1A 150.06(2)
P4A Cu3A Cu2A 89.83(2)
P4A Cu3A P5B 121.0(2)
P4A Cu3A N7A 113.57(6)
P5A Cu3A Cu1A 91.90(16)
P5A Cu3A Cu2A 152.07(16)
P5A Cu3A P4A 117.77(16)
P5A Cu3A P5B 8.9(2)
P5A Cu3A N7A 116.76(14)
P5B Cu3A Cu1A 89.0(2)
P5B Cu3A Cu2A 148.8(2)
N4A Cu3A Cu1A 48.05(6)
N4A Cu3A Cu2A 48.66(6)
N4A Cu3A P4A 111.46(6)
N4A Cu3A P5A 111.60(17)
N4A Cu3A P5B 115.3(2)
N4A Cu3A N7A 79.37(9)
N7A Cu3A Cu1A 48.64(6)
N7A Cu3A Cu2A 47.78(5)
N7A Cu3A P5B 108.78(17)
N1A P1A Cu1A 115.97(8)
N1A P1A C1A 101.58(11)
N1A P1A C7A 107.21(12)
C1A P1A Cu1A 114.14(9)
C1A P1A C7A 102.57(13)
C7A P1A Cu1A 113.84(9)
N1A P2A Cu2A 115.97(8)
N1A P2A C13A 102.11(11)
N1A P2A C19A 106.54(11)
C13A P2A Cu2A 112.16(8)
C19A P2A Cu2A 113.74(9)
C19A P2A C13A 105.16(12)
N2A P3A Cu2A 114.30(8)
N2A P3A C25A 108.01(13)
N2A P3A C31A 100.61(11)
C25A P3A Cu2A 113.97(10)
C25A P3A C31A 102.98(12)
C31A P3A Cu2A 115.56(8)
N2A P4A Cu3A 115.04(8)
N2A P4A C37A 104.6(4)
N2A P4A C37B 104.9(5)
N2A P4A C43A 101.37(12)
C37A P4A Cu3A 121.9(2)
C37A P4A C37B 11.9(6)
C37A P4A C43A 99.9(3)
C37B P4A Cu3A 112.5(3)
C43A P4A Cu3A 111.19(10)
C43A P4A C37B 111.2(5)
C49A P5A Cu3A 113.3(4)
C55A P5A Cu3A 116.1(4)
C55A P5A C49A 103.9(4)
N3A P5A Cu3A 115.0(3)
N3A P5A C49A 101.9(3)
N3A P5A C55A 105.0(5)
C50A C49A P5A 122.0(5)
C54A C49A P5A 118.2(5)
C54A C49A C50A 119.4(6)
C49A C50A H50A 120.0
C51A C50A C49A 120.1(6)
C51A C50A H50A 120.0
C50A C51A H51A 120.0
C50A C51A C52A 119.9(6)
C52A C51A H51A 120.0
C51A C52A H52A 119.7
C53A C52A C51A 120.6(8)
C53A C52A H52A 119.7
C52A C53A H53A 120.3
C52A C53A C54A 119.5(7)
C54A C53A H53A 120.3
C49A C54A C53A 120.4(6)
C49A C54A H54A 119.8
C53A C54A H54A 119.8
C56A C55A P5A 117.9(5)
C56A C55A C60A 118.5(6)
C60A C55A P5A 123.5(6)
C55A C56A H56A 119.8
C55A C56A C57A 120.4(6)
C57A C56A H56A 119.8
C56A C57A H57A 120.1
C58A C57A C56A 119.8(7)
C58A C57A H57A 120.1
C57A C58A H58A 119.9
C59A C58A C57A 120.2(5)
C59A C58A H58A 119.9
C58A C59A H59A 120.0
C58A C59A C60A 120.0(5)
C60A C59A H59A 120.0
C55A C60A H60A 119.5
C59A C60A C55A 121.0(6)
C59A C60A H60A 119.5
C49B P5B Cu3A 118.4(5)
C55B P5B Cu3A 109.8(5)
C55B P5B C49B 105.1(6)
N3A P5B Cu3A 117.0(4)
N3A P5B C49B 104.0(4)
N3A P5B C55B 100.4(8)
C50B C49B P5B 122.0(8)
C50B C49B C54B 118.8(7)
C54B C49B P5B 119.1(6)
C49B C50B H50B 119.9
C51B C50B C49B 120.3(10)
C51B C50B H50B 119.9
C50B C51B H51B 119.6
C50B C51B C52B 120.9(12)
C52B C51B H51B 119.6
C51B C52B H52B 120.3
C53B C52B C51B 119.5(9)
C53B C52B H52B 120.3
C52B C53B H53B 119.9
C52B C53B C54B 120.1(8)
C54B C53B H53B 119.9
C49B C54B H54B 119.9
C53B C54B C49B 120.2(8)
C53B C54B H54B 119.9
C56B C55B P5B 117.1(7)
C56B C55B C60B 117.3(9)
C60B C55B P5B 125.6(8)
C55B C56B H56B 118.6
C55B C56B C57B 122.8(10)
C57B C56B H56B 118.6
C56B C57B H57B 121.1
C56B C57B C58B 117.9(10)
C58B C57B H57B 121.1
C57B C58B H58B 119.7
C59B C58B C57B 120.6(7)
C59B C58B H58B 119.7
C58B C59B H59B 119.9
C58B C59B C60B 120.3(7)
C60B C59B H59B 119.9
C55B C60B H60B 119.4
C59B C60B C55B 121.2(8)
C59B C60B H60B 119.4
N3A P6A Cu1A 115.03(8)
N3A P6A C61A 103.85(12)
N3A P6A C67A 100.85(11)
C61A P6A Cu1A 113.72(9)
C61A P6A C67A 104.51(13)
C67A P6A Cu1A 117.14(8)
P1A N1A P2A 119.59(13)
P1A N1A H1A 116(2)
P2A N1A H1A 119(2)
P3A N2A P4A 120.14(14)
P3A N2A H2A 118(2)
P4A N2A H2A 117(2)
P5A N3A H3A 115(2)
P5B N3A P5A 11.3(3)
P5B N3A P6A 124.3(3)
P5B N3A H3A 114(2)
P6A N3A P5A 125.4(2)
P6A N3A H3A 119(2)
Cu1A N4A Cu2A 84.00(8)
Cu3A N4A Cu1A 84.69(9)
Cu3A N4A Cu2A 84.42(8)
N5A N4A Cu1A 132.7(2)
N5A N4A Cu2A 126.4(2)
N5A N4A Cu3A 128.25(19)
N4A N5A N6A 178.5(4)
Cu1A N7A Cu3A 81.72(9)
Cu2A N7A Cu1A 83.75(9)
Cu2A N7A Cu3A 82.76(9)
N8A N7A Cu1A 137.0(2)
N8A N7A Cu2A 135.02(19)
N8A N7A Cu3A 115.41(18)
N7A N8A N9A 179.0(3)
C2A C1A P1A 120.2(2)
C6A C1A P1A 120.8(2)
C6A C1A C2A 118.8(3)
C1A C2A H2AA 119.7
C1A C2A C3A 120.5(3)
C3A C2A H2AA 119.7
C2A C3A H3AA 120.0
C4A C3A C2A 120.1(3)
C4A C3A H3AA 120.0
C3A C4A H4A 120.1
C5A C4A C3A 119.8(3)
C5A C4A H4A 120.1
C4A C5A H5A 119.8
C4A C5A C6A 120.5(3)
C6A C5A H5A 119.8
C1A C6A C5A 120.3(3)
C1A C6A H6A 119.8
C5A C6A H6A 119.8
C8A C7A P1A 123.3(2)
C12A C7A P1A 118.3(2)
C12A C7A C8A 118.4(3)
C7A C8A H8A 119.4
C9A C8A C7A 121.2(3)
C9A C8A H8A 119.4
C8A C9A H9A 120.1
C10A C9A C8A 119.9(3)
C10A C9A H9A 120.1
C9A C10A H10A 120.1
C9A C10A C11A 119.7(4)
C11A C10A H10A 120.1
C10A C11A H11A 119.8
C10A C11A C12A 120.3(4)
C12A C11A H11A 119.8
C7A C12A C11A 120.4(4)
C7A C12A H12A 119.8
C11A C12A H12A 119.8
C14A C13A P2A 122.0(2)
C18A C13A P2A 118.80(19)
C18A C13A C14A 118.6(2)
C13A C14A H14A 120.0
C13A C14A C15A 120.0(3)
C15A C14A H14A 120.0
C14A C15A H15A 119.6
C16A C15A C14A 120.8(3)
C16A C15A H15A 119.6
C15A C16A H16A 120.2
C15A C16A C17A 119.6(3)
C17A C16A H16A 120.2
C16A C17A H17A 119.9
C16A C17A C18A 120.2(3)
C18A C17A H17A 119.9
C13A C18A C17A 120.8(3)
C13A C18A H18A 119.6
C17A C18A H18A 119.6
C20A C19A P2A 122.2(2)
C20A C19A C24A 119.3(3)
C24A C19A P2A 118.5(2)
C19A C20A H20A 119.9
C21A C20A C19A 120.2(3)
C21A C20A H20A 119.9
C20A C21A H21A 120.1
C22A C21A C20A 119.8(3)
C22A C21A H21A 120.1
C21A C22A H22A 119.9
C23A C22A C21A 120.2(3)
C23A C22A H22A 119.9
C22A C23A H23A 119.9
C22A C23A C24A 120.3(3)
C24A C23A H23A 119.9
C19A C24A H24A 119.9
C23A C24A C19A 120.2(3)
C23A C24A H24A 119.9
C26A C25A P3A 122.4(3)
C30A C25A P3A 118.5(2)
C30A C25A C26A 119.1(3)
C25A C26A H26A 120.1
C25A C26A C27A 119.7(4)
C27A C26A H26A 120.1
C26A C27A H27A 120.0
C28A C27A C26A 120.1(4)
C28A C27A H27A 120.0
C27A C28A H28A 119.6
C27A C28A C29A 120.8(4)
C29A C28A H28A 119.6
C28A C29A H29A 120.4
C28A C29A C30A 119.2(4)
C30A C29A H29A 120.4
C25A C30A C29A 121.1(3)
C25A C30A H30A 119.4
C29A C30A H30A 119.4
C32A C31A P3A 120.44(19)
C32A C31A C36A 118.7(2)
C36A C31A P3A 120.5(2)
C31A C32A H32A 119.7
C33A C32A C31A 120.7(3)
C33A C32A H32A 119.7
C32A C33A H33A 119.9
C32A C33A C34A 120.1(3)
C34A C33A H33A 119.9
C33A C34A H34A 120.2
C35A C34A C33A 119.7(3)
C35A C34A H34A 120.2
C34A C35A H35A 119.8
C34A C35A C36A 120.5(3)
C36A C35A H35A 119.8
C31A C36A H36A 119.8
C35A C36A C31A 120.3(3)
C35A C36A H36A 119.8
C38A C37A P4A 119.9(6)
C38A C37A C42A 118.5(7)
C42A C37A P4A 120.6(5)
C37A C38A H38A 119.7
C37A C38A C39A 120.6(7)
C39A C38A H38A 119.7
C38A C39A H39A 119.5
C40A C39A C38A 121.0(7)
C40A C39A H39A 119.5
C39A C40A H40A 120.1
C39A C40A C41A 119.8(6)
C41A C40A H40A 120.1
C40A C41A H41A 120.4
C42A C41A C40A 119.2(5)
C42A C41A H41A 120.4
C37A C42A H42A 119.5
C41A C42A C37A 120.9(6)
C41A C42A H42A 119.5
C38B C37B P4A 118.0(8)
C38B C37B C42B 119.8(9)
C42B C37B P4A 122.1(8)
C37B C38B H38B 120.1
C37B C38B C39B 119.9(7)
C39B C38B H38B 120.1
C38B C39B H39B 119.8
C40B C39B C38B 120.4(6)
C40B C39B H39B 119.8
C39B C40B H40B 119.6
C39B C40B C41B 120.9(7)
C41B C40B H40B 119.6
C40B C41B H41B 120.6
C42B C41B C40B 118.7(6)
C42B C41B H41B 120.6
C37B C42B H42B 119.9
C41B C42B C37B 120.2(7)
C41B C42B H42B 119.9
C44A C43A P4A 120.5(2)
C44A C43A C48A 118.8(3)
C48A C43A P4A 120.0(2)
C43A C44A H44A 119.6
C43A C44A C45A 120.8(3)
C45A C44A H44A 119.6
C44A C45A H45A 120.0
C46A C45A C44A 120.0(3)
C46A C45A H45A 120.0
C45A C46A H46A 120.2
C47A C46A C45A 119.6(3)
C47A C46A H46A 120.2
C46A C47A H47A 119.9
C46A C47A C48A 120.3(3)
C48A C47A H47A 119.9
C43A C48A H48A 119.8
C47A C48A C43A 120.4(3)
C47A C48A H48A 119.8
C62A C61A P6A 118.6(2)
C62A C61A C66A 118.8(3)
C66A C61A P6A 122.1(2)
C61A C62A H62A 119.7
C63A C62A C61A 120.6(3)
C63A C62A H62A 119.7
C62A C63A H63A 120.0
C64A C63A C62A 120.0(3)
C64A C63A H63A 120.0
C63A C64A H64A 120.0
C63A C64A C65A 120.1(3)
C65A C64A H64A 120.0
C64A C65A H65A 119.8
C64A C65A C66A 120.4(3)
C66A C65A H65A 119.8
C61A C66A H66A 119.9
C65A C66A C61A 120.1(3)
C65A C66A H66A 119.9
C68A C67A P6A 118.2(2)
C72A C67A P6A 122.5(2)
C72A C67A C68A 119.1(3)
C67A C68A H68A 120.1
C69A C68A C67A 119.8(3)
C69A C68A H68A 120.1
C68A C69A H69A 119.8
C70A C69A C68A 120.4(3)
C70A C69A H69A 119.8
C69A C70A H70A 119.8
C71A C70A C69A 120.4(3)
C71A C70A H70A 119.8
C70A C71A H71A 119.8
C70A C71A C72A 120.3(3)
C72A C71A H71A 119.8
C67A C72A C71A 119.9(3)
C67A C72A H72A 120.0
C71A C72A H72A 120.0
F2 P7 F1 89.7(3)
F2 P7 F4 177.4(5)
F2 P7 F5 90.8(4)
F2 P7 F6 90.0(4)
F3 P7 F1 87.9(3)
F3 P7 F2 91.5(4)
F3 P7 F4 90.6(4)
F3 P7 F5 177.7(5)
F3 P7 F6 91.9(4)
F4 P7 F1 88.9(4)
F4 P7 F6 91.3(4)
F5 P7 F1 92.3(3)
F5 P7 F4 87.0(4)
F5 P7 F6 87.9(4)
F6 P7 F1 179.7(5)
F2X P7X F1X 93.4(9)
F2X P7X F3X 94.7(9)
F2X P7X F4X 178.5(11)
F2X P7X F5X 91.6(9)
F2X P7X F6X 88.9(8)
F3X P7X F1X 91.8(8)
F3X P7X F4X 84.0(8)
F3X P7X F5X 173.6(10)
F3X P7X F6X 88.8(7)
F4X P7X F1X 86.0(8)
F4X P7X F5X 89.7(8)
F4X P7X F6X 91.7(8)
F5X P7X F1X 86.9(8)
F5X P7X F6X 92.3(8)
F6X P7X F1X 177.5(11)
F1A P7A F2A 93.0(5)
F1A P7A F3A 92.9(4)
F1A P7A F4A 89.3(5)
F1A P7A F5A 89.5(6)
F1A P7A F6A 178.0(6)
F2A P7A F4A 176.3(5)
F3A P7A F2A 92.0(4)
F3A P7A F4A 90.7(5)
F3A P7A F6A 88.4(5)
F5A P7A F2A 88.5(4)
F5A P7A F3A 177.5(6)
F5A P7A F4A 88.6(4)
F5A P7A F6A 89.2(6)
F6A P7A F2A 88.5(4)
F6A P7A F4A 89.1(4)
F1B P7B F5B 86.3(6)
F2B P7B F1B 85.8(6)
F2B P7B F3B 92.7(7)
F2B P7B F4B 176.0(8)
F2B P7B F5B 92.1(9)
F2B P7B F6B 90.7(7)
F3B P7B F1B 88.4(6)
F3B P7B F5B 172.6(9)
F3B P7B F6B 90.7(8)
F4B P7B F1B 91.5(7)
F4B P7B F3B 90.2(7)
F4B P7B F5B 84.7(8)
F4B P7B F6B 92.0(8)
F6B P7B F1B 176.3(8)
F6B P7B F5B 94.9(8)
C1S O1S C4S 110.3(5)
C1S O1S C1Q 19.8(9)
C4S O1S C1Q 100.7(6)
C4Q O1S C1S 104.2(6)
C4Q O1S C4S 30.3(7)
C4Q O1S C1Q 104.9(7)
O1S C1S H1SA 110.3
O1S C1S H1SB 110.3
O1S C1S C2S 107.3(7)
H1SA C1S H1SB 108.5
C2S C1S H1SA 110.3
C2S C1S H1SB 110.3
C1S C2S H2SA 110.0
C1S C2S H2SB 110.0
H2SA C2S H2SB 108.4
C3S C2S C1S 108.3(8)
C3S C2S H2SA 110.0
C3S C2S H2SB 110.0
C2S C3S H3SA 110.4
C2S C3S H3SB 110.4
C2S C3S C4S 106.6(7)
H3SA C3S H3SB 108.6
C4S C3S H3SA 110.4
C4S C3S H3SB 110.4
O1S C4S C3S 103.8(6)
O1S C4S H4SA 111.0
O1S C4S H4SB 111.0
C3S C4S H4SA 111.0
C3S C4S H4SB 111.0
H4SA C4S H4SB 109.0
O1S C1Q H1QA 111.4
O1S C1Q H1QB 111.4
H1QA C1Q H1QB 109.3
C2Q C1Q O1S 101.7(11)
C2Q C1Q H1QA 111.4
C2Q C1Q H1QB 111.4
C1Q C2Q H2QA 110.9
C1Q C2Q H2QB 110.9
C1Q C2Q C3Q 104.0(9)
H2QA C2Q H2QB 109.0
C3Q C2Q H2QA 110.9
C3Q C2Q H2QB 110.9
C2Q C3Q H3QA 111.3
C2Q C3Q H3QB 111.3
C2Q C3Q C4Q 102.5(8)
H3QA C3Q H3QB 109.2
C4Q C3Q H3QA 111.3
C4Q C3Q H3QB 111.3
O1S C4Q C3Q 111.5(7)
O1S C4Q H4QA 109.3
O1S C4Q H4QB 109.3
C3Q C4Q H4QA 109.3
C3Q C4Q H4QB 109.3
H4QA C4Q H4QB 108.0
C8S O2S C5S 109.64(18)
O2S C5S H5SA 110.4
O2S C5S H5SB 110.4
O2S C5S C6S 106.5(2)
H5SA C5S H5SB 108.6
C6S C5S H5SA 110.4
C6S C5S H5SB 110.4
C5S C6S H6SA 111.1
C5S C6S H6SB 111.1
C5S C6S C7S 103.2(2)
H6SA C6S H6SB 109.1
C7S C6S H6SA 111.1
C7S C6S H6SB 111.1
C6S C7S H7SA 111.4
C6S C7S H7SB 111.4
H7SA C7S H7SB 109.2
C8S C7S C6S 102.0(2)
C8S C7S H7SA 111.4
C8S C7S H7SB 111.4
O2S C8S C7S 105.9(2)
O2S C8S H8SA 110.6
O2S C8S H8SB 110.6
C7S C8S H8SA 110.6
C7S C8S H8SB 110.6
H8SA C8S H8SB 108.7
C9S O3S C12S 112.0(6)
C9S O3S C9Q 9.6(8)
C9S O3S C12Q 93.5(6)
C12S O3S C9Q 120.7(6)
C12Q O3S C12S 21.8(4)
C12Q O3S C9Q 102.9(6)
O3S C9S H9SA 110.6
O3S C9S H9SB 110.6
O3S C9S C10S 105.6(9)
H9SA C9S H9SB 108.7
C10S C9S H9SA 110.6
C10S C9S H9SB 110.6
C9S C10S H10C 111.5
C9S C10S H10B 111.5
H10C C10S H10B 109.3
C11S C10S C9S 101.6(8)
C11S C10S H10C 111.5
C11S C10S H10B 111.5
C10S C11S H11B 111.6
C10S C11S H11C 111.6
H11B C11S H11C 109.4
C12S C11S C10S 100.7(6)
C12S C11S H11B 111.6
C12S C11S H11C 111.6
O3S C12S C11S 103.4(7)
O3S C12S H12B 111.1
O3S C12S H12C 111.1
C11S C12S H12B 111.1
C11S C12S H12C 111.1
H12B C12S H12C 109.1
O3S C9Q H9QA 110.4
O3S C9Q H9QB 110.4
H9QA C9Q H9QB 108.6
C10Q C9Q O3S 106.6(9)
C10Q C9Q H9QA 110.4
C10Q C9Q H9QB 110.4
C9Q C10Q H10D 110.7
C9Q C10Q H10E 110.7
H10D C10Q H10E 108.8
C11Q C10Q C9Q 105.2(8)
C11Q C10Q H10D 110.7
C11Q C10Q H10E 110.7
C10Q C11Q H11D 111.2
C10Q C11Q H11E 111.2
H11D C11Q H11E 109.2
C12Q C11Q C10Q 102.6(7)
C12Q C11Q H11D 111.2
C12Q C11Q H11E 111.2
O3S C12Q C11Q 108.7(9)
O3S C12Q H12D 110.0
O3S C12Q H12E 110.0
C11Q C12Q H12D 110.0
C11Q C12Q H12E 110.0
H12D C12Q H12E 108.3
C16S O4S C13S 106.7(3)
O4S C13S H13A 110.7
O4S C13S H13B 110.7
O4S C13S C14S 105.4(3)
H13A C13S H13B 108.8
C14S C13S H13A 110.7
C14S C13S H13B 110.7
C13S C14S H14B 110.8
C13S C14S H14C 110.8
C13S C14S C15S 104.6(3)
H14B C14S H14C 108.9
C15S C14S H14B 110.8
C15S C14S H14C 110.8
C14S C15S H15B 110.8
C14S C15S H15C 110.8
H15B C15S H15C 108.9
C16S C15S C14S 104.7(3)
C16S C15S H15B 110.8
C16S C15S H15C 110.8
O4S C16S C15S 107.5(3)
O4S C16S H16B 110.2
O4S C16S H16C 110.2
C15S C16S H16B 110.2
C15S C16S H16C 110.2
H16B C16S H16C 108.5
C17S O5S C20S 107.1(3)
O5S C17S H17B 109.9
O5S C17S H17C 109.9
O5S C17S C18S 109.0(3)
H17B C17S H17C 108.3
C18S C17S H17B 109.9
C18S C17S H17C 109.9
C17S C18S H18B 110.9
C17S C18S H18C 110.9
H18B C18S H18C 108.9
C19S C18S C17S 104.3(3)
C19S C18S H18B 110.9
C19S C18S H18C 110.9
C18S C19S H19A 110.9
C18S C19S H19B 110.9
H19A C19S H19B 108.9
C20S C19S C18S 104.3(3)
C20S C19S H19A 110.9
C20S C19S H19B 110.9
O5S C20S C19S 106.5(3)
O5S C20S H20B 110.4
O5S C20S H20C 110.4
C19S C20S H20B 110.4
C19S C20S H20C 110.4
H20B C20S H20C 108.6
C21S O6S C24S 109.0(6)
C21S O6S C21Q 10.8(9)
C21S O6S C24Q 92.7(7)
C24S O6S C21Q 119.6(7)
C24Q O6S C24S 19.3(5)
C24Q O6S C21Q 102.9(7)
O6S C21S H21B 109.9
O6S C21S H21C 109.9
O6S C21S C22S 108.8(10)
H21B C21S H21C 108.3
C22S C21S H21B 109.9
C22S C21S H21C 109.9
C21S C22S H22B 111.6
C21S C22S H22C 111.6
C21S C22S C23S 100.9(8)
H22B C22S H22C 109.4
C23S C22S H22B 111.6
C23S C22S H22C 111.6
C22S C23S H23B 111.6
C22S C23S H23C 111.6
H23B C23S H23C 109.4
C24S C23S C22S 100.8(6)
C24S C23S H23B 111.6
C24S C23S H23C 111.6
O6S C24S C23S 104.2(7)
O6S C24S H24B 110.9
O6S C24S H24C 110.9
C23S C24S H24B 110.9
C23S C24S H24C 110.9
H24B C24S H24C 108.9
O6S C21Q H21D 110.5
O6S C21Q H21E 110.5
O6S C21Q C22Q 106.0(8)
H21D C21Q H21E 108.7
C22Q C21Q H21D 110.5
C22Q C21Q H21E 110.5
C21Q C22Q H22D 110.8
C21Q C22Q H22E 110.8
C21Q C22Q C23Q 104.6(8)
H22D C22Q H22E 108.9
C23Q C22Q H22D 110.8
C23Q C22Q H22E 110.8
C22Q C23Q H23D 110.7
C22Q C23Q H23E 110.7
H23D C23Q H23E 108.8
C24Q C23Q C22Q 105.2(8)
C24Q C23Q H23D 110.7
C24Q C23Q H23E 110.7
O6S C24Q C23Q 106.2(10)
O6S C24Q H24D 110.5
O6S C24Q H24E 110.5
C23Q C24Q H24D 110.5
C23Q C24Q H24E 110.5
H24D C24Q H24E 108.7

loop_
_geom_bond_atom_site_label_1
_geom_bond_atom_site_label_2
_geom_bond_distance
Cu1 Cu2 2.9417(4)
Cu1 Cu3 2.929(3)
Cu1 Cu3X 2.918(8)
Cu1 P1 2.2362(6)
Cu1 P6 2.2392(6)
Cu1 N4 2.2099(19)
Cu1 N7 2.143(2)
Cu2 Cu3 2.919(3)
Cu2 Cu3X 2.956(9)
Cu2 P2 2.2298(6)
Cu2 P3 2.2323(6)
Cu2 N4 2.1933(19)
Cu2 N7 2.140(2)
Cu3 P4 2.244(3)
Cu3 P5 2.256(3)
Cu3 N4 2.064(4)
Cu3 N7 2.269(4)
P4 C37 1.826(4)
P4 C43 1.828(4)
P4 N2 1.664(3)
C37 C38 1.389(6)
C37 C42 1.408(6)
C38 H38 0.9500
C38 C39 1.385(7)
C39 H39 0.9500
C39 C40 1.386(7)
C40 H40 0.9500
C40 C41 1.375(7)
C41 H41 0.9500
C41 C42 1.391(7)
C42 H42 0.9500
C43 C44 1.387(6)
C43 C48 1.399(5)
C44 H44 0.9500
C44 C45 1.393(6)
C45 H45 0.9500
C45 C46 1.390(7)
C46 H46 0.9500
C46 C47 1.389(8)
C47 H47 0.9500
C47 C48 1.396(8)
C48 H48 0.9500
Cu3X P4X 2.234(9)
Cu3X P5 2.177(8)
Cu3X N4 2.237(8)
Cu3X N7 2.129(8)
P4X C37X 1.808(11)
P4X C43X 1.832(11)
P4X N2 1.792(8)
C37X C38X 1.374(13)
C37X C42X 1.411(13)
C38X H38X 0.9500
C38X C39X 1.381(14)
C39X H39X 0.9500
C39X C40X 1.381(14)
C40X H40X 0.9500
C40X C41X 1.361(13)
C41X H41X 0.9500
C41X C42X 1.386(14)
C42X H42X 0.9500
C43X C44X 1.377(13)
C43X C48X 1.405(13)
C44X H44X 0.9500
C44X C45X 1.410(13)
C45X H45X 0.9500
C45X C46X 1.394(18)
C46X H46X 0.9500
C46X C47X 1.370(17)
C47X H47X 0.9500
C47X C48X 1.394(14)
C48X H48X 0.9500
P1 N1 1.692(2)
P1 C1 1.821(2)
P1 C7 1.823(2)
P2 N1 1.689(2)
P2 C13 1.819(2)
P2 C19 1.824(2)
P3 N2 1.6888(19)
P3 C25 1.817(2)
P3 C31 1.817(2)
P5 N3 1.686(2)
P5 C49 1.818(2)
P5 C55 1.819(2)
P6 N3 1.681(2)
P6 C61 1.826(2)
P6 C67 1.822(2)
N1 H1 0.69(3)
N2 H2 0.77(3)
N3 H3 0.80(3)
N4 N5 1.172(3)
N5 N6 1.167(3)
N7 N8 1.162(3)
N8 N9 1.177(3)
C1 C2 1.393(3)
C1 C6 1.387(3)
C2 H2B 0.9500
C2 C3 1.384(3)
C3 H3B 0.9500
C3 C4 1.382(4)
C4 H4 0.9500
C4 C5 1.376(4)
C5 H5 0.9500
C5 C6 1.395(4)
C6 H6 0.9500
C7 C8 1.395(3)
C7 C12 1.392(3)
C8 H8 0.9500
C8 C9 1.388(4)
C9 H9 0.9500
C9 C10 1.375(4)
C10 H10 0.9500
C10 C11 1.390(4)
C11 H11 0.9500
C11 C12 1.385(4)
C12 H12 0.9500
C13 C14 1.396(3)
C13 C18 1.393(3)
C14 H14 0.9500
C14 C15 1.391(4)
C15 H15 0.9500
C15 C16 1.380(4)
C16 H16 0.9500
C16 C17 1.381(4)
C17 H17 0.9500
C17 C18 1.386(4)
C18 H18 0.9500
C19 C20 1.402(3)
C19 C24 1.390(3)
C20 H20 0.9500
C20 C21 1.380(3)
C21 H21 0.9500
C21 C22 1.395(4)
C22 H22 0.9500
C22 C23 1.387(4)
C23 H23 0.9500
C23 C24 1.384(4)
C24 H24 0.9500
C25 C26 1.401(3)
C25 C30 1.393(3)
C26 H26 0.9500
C26 C27 1.381(3)
C27 H27 0.9500
C27 C28 1.385(4)
C28 H28 0.9500
C28 C29 1.384(4)
C29 H29 0.9500
C29 C30 1.389(4)
C30 H30 0.9500
C31 C32 1.393(3)
C31 C36 1.392(3)
C32 H32 0.9500
C32 C33 1.386(4)
C33 H33 0.9500
C33 C34 1.375(5)
C34 H34 0.9500
C34 C35 1.377(5)
C35 H35 0.9500
C35 C36 1.394(4)
C36 H36 0.9500
C49 C50 1.397(3)
C49 C54 1.393(3)
C50 H50 0.9500
C50 C51 1.387(4)
C51 H51 0.9500
C51 C52 1.387(4)
C52 H52 0.9500
C52 C53 1.382(4)
C53 H53 0.9500
C53 C54 1.383(4)
C54 H54 0.9500
C55 C56 1.389(4)
C55 C60 1.397(3)
C56 H56 0.9500
C56 C57 1.394(4)
C57 H57 0.9500
C57 C58 1.371(4)
C58 H58 0.9500
C58 C59 1.381(5)
C59 H59 0.9500
C59 C60 1.390(4)
C60 H60 0.9500
C61 C62 1.397(4)
C61 C66 1.394(4)
C62 H62 0.9500
C62 C63 1.396(4)
C63 H63 0.9500
C63 C64 1.384(5)
C64 H64 0.9500
C64 C65 1.375(5)
C65 H65 0.9500
C65 C66 1.390(4)
C66 H66 0.9500
C67 C68 1.392(4)
C67 C72 1.398(3)
C68 H68 0.9500
C68 C69 1.397(4)
C69 H69 0.9500
C69 C70 1.374(4)
C70 H70 0.9500
C70 C71 1.383(4)
C71 H71 0.9500
C71 C72 1.390(4)
C72 H72 0.9500
Cu1A Cu2A 2.9173(5)
Cu1A Cu3A 2.8963(5)
Cu1A P1A 2.2331(7)
Cu1A P6A 2.2333(7)
Cu1A N4A 2.163(2)
Cu1A N7A 2.197(2)
Cu2A Cu3A 2.9113(5)
Cu2A P2A 2.2345(7)
Cu2A P3A 2.2389(7)
Cu2A N4A 2.196(2)
Cu2A N7A 2.173(2)
Cu3A P4A 2.2296(7)
Cu3A P5A 2.203(7)
Cu3A P5B 2.279(9)
Cu3A N4A 2.136(2)
Cu3A N7A 2.230(3)
P1A N1A 1.691(2)
P1A C1A 1.822(3)
P1A C7A 1.822(3)
P2A N1A 1.696(2)
P2A C13A 1.822(3)
P2A C19A 1.816(3)
P3A N2A 1.691(2)
P3A C25A 1.814(3)
P3A C31A 1.819(2)
P4A N2A 1.692(2)
P4A C37A 1.788(10)
P4A C37B 1.872(11)
P4A C43A 1.818(3)
P5A C49A 1.823(7)
P5A C55A 1.813(7)
P5A N3A 1.746(7)
C49A C50A 1.399(7)
C49A C54A 1.390(8)
C50A H50A 0.9500
C50A C51A 1.385(7)
C51A H51A 0.9500
C51A C52A 1.394(12)
C52A H52A 0.9500
C52A C53A 1.376(11)
C53A H53A 0.9500
C53A C54A 1.402(8)
C54A H54A 0.9500
C55A C56A 1.390(9)
C55A C60A 1.393(8)
C56A H56A 0.9500
C56A C57A 1.397(8)
C57A H57A 0.9500
C57A C58A 1.390(8)
C58A H58A 0.9500
C58A C59A 1.369(8)
C59A H59A 0.9500
C59A C60A 1.386(7)
C60A H60A 0.9500
P5B C49B 1.828(9)
P5B C55B 1.796(10)
P5B N3A 1.615(10)
C49B C50B 1.387(10)
C49B C54B 1.403(10)
C50B H50B 0.9500
C50B C51B 1.377(13)
C51B H51B 0.9500
C51B C52B 1.387(16)
C52B H52B 0.9500
C52B C53B 1.375(11)
C53B H53B 0.9500
C53B C54B 1.396(9)
C54B H54B 0.9500
C55B C56B 1.386(11)
C55B C60B 1.396(11)
C56B H56B 0.9500
C56B C57B 1.386(11)
C57B H57B 0.9500
C57B C58B 1.396(12)
C58B H58B 0.9500
C58B C59B 1.372(12)
C59B H59B 0.9500
C59B C60B 1.375(9)
C60B H60B 0.9500
P6A N3A 1.685(2)
P6A C61A 1.819(3)
P6A C67A 1.823(3)
N1A H1A 0.82(3)
N2A H2A 0.85(3)
N3A H3A 0.84(3)
N4A N5A 1.112(3)
N5A N6A 1.191(4)
N7A N8A 1.103(3)
N8A N9A 1.185(4)
C1A C2A 1.386(4)
C1A C6A 1.385(4)
C2A H2AA 0.9500
C2A C3A 1.393(4)
C3A H3AA 0.9500
C3A C4A 1.383(5)
C4A H4A 0.9500
C4A C5A 1.365(6)
C5A H5A 0.9500
C5A C6A 1.398(5)
C6A H6A 0.9500
C7A C8A 1.383(4)
C7A C12A 1.359(4)
C8A H8A 0.9500
C8A C9A 1.382(5)
C9A H9A 0.9500
C9A C10A 1.349(6)
C10A H10A 0.9500
C10A C11A 1.378(6)
C11A H11A 0.9500
C11A C12A 1.385(6)
C12A H12A 0.9500
C13A C14A 1.392(3)
C13A C18A 1.385(4)
C14A H14A 0.9500
C14A C15A 1.394(4)
C15A H15A 0.9500
C15A C16A 1.366(4)
C16A H16A 0.9500
C16A C17A 1.381(4)
C17A H17A 0.9500
C17A C18A 1.386(4)
C18A H18A 0.9500
C19A C20A 1.389(4)
C19A C24A 1.394(4)
C20A H20A 0.9500
C20A C21A 1.389(4)
C21A H21A 0.9500
C21A C22A 1.387(5)
C22A H22A 0.9500
C22A C23A 1.375(4)
C23A H23A 0.9500
C23A C24A 1.384(4)
C24A H24A 0.9500
C25A C26A 1.391(4)
C25A C30A 1.385(4)
C26A H26A 0.9500
C26A C27A 1.398(6)
C27A H27A 0.9500
C27A C28A 1.371(7)
C28A H28A 0.9500
C28A C29A 1.378(6)
C29A H29A 0.9500
C29A C30A 1.388(4)
C30A H30A 0.9500
C31A C32A 1.388(4)
C31A C36A 1.396(3)
C32A H32A 0.9500
C32A C33A 1.385(4)
C33A H33A 0.9500
C33A C34A 1.389(4)
C34A H34A 0.9500
C34A C35A 1.375(4)
C35A H35A 0.9500
C35A C36A 1.389(4)
C36A H36A 0.9500
C37A C38A 1.376(8)
C37A C42A 1.393(8)
C38A H38A 0.9500
C38A C39A 1.378(9)
C39A H39A 0.9500
C39A C40A 1.363(10)
C40A H40A 0.9500
C40A C41A 1.389(9)
C41A H41A 0.9500
C41A C42A 1.386(7)
C42A H42A 0.9500
C37B C38B 1.379(12)
C37B C42B 1.393(12)
C38B H38B 0.9500
C38B C39B 1.381(8)
C39B H39B 0.9500
C39B C40B 1.356(10)
C40B H40B 0.9500
C40B C41B 1.399(10)
C41B H41B 0.9500
C41B C42B 1.382(8)
C42B H42B 0.9500
C43A C44A 1.379(4)
C43A C48A 1.387(4)
C44A H44A 0.9500
C44A C45A 1.389(4)
C45A H45A 0.9500
C45A C46A 1.378(4)
C46A H46A 0.9500
C46A C47A 1.378(5)
C47A H47A 0.9500
C47A C48A 1.387(5)
C48A H48A 0.9500
C61A C62A 1.389(4)
C61A C66A 1.396(4)
C62A H62A 0.9500
C62A C63A 1.388(5)
C63A H63A 0.9500
C63A C64A 1.376(5)
C64A H64A 0.9500
C64A C65A 1.378(5)
C65A H65A 0.9500
C65A C66A 1.388(4)
C66A H66A 0.9500
C67A C68A 1.399(4)
C67A C72A 1.391(4)
C68A H68A 0.9500
C68A C69A 1.395(4)
C69A H69A 0.9500
C69A C70A 1.372(5)
C70A H70A 0.9500
C70A C71A 1.370(5)
C71A H71A 0.9500
C71A C72A 1.400(4)
C72A H72A 0.9500
P7 F1 1.593(5)
P7 F2 1.568(5)
P7 F3 1.554(5)
P7 F4 1.582(5)
P7 F5 1.572(5)
P7 F6 1.585(5)
P7X F1X 1.576(10)
P7X F2X 1.543(9)
P7X F3X 1.546(9)
P7X F4X 1.559(9)
P7X F5X 1.559(9)
P7X F6X 1.570(9)
P7A F1A 1.533(6)
P7A F2A 1.570(5)
P7A F3A 1.541(5)
P7A F4A 1.581(6)
P7A F5A 1.541(5)
P7A F6A 1.566(6)
P7B F1B 1.586(8)
P7B F2B 1.532(8)
P7B F3B 1.549(8)
P7B F4B 1.535(8)
P7B F5B 1.589(9)
P7B F6B 1.551(9)
O1S C1S 1.369(13)
O1S C4S 1.462(7)
O1S C1Q 1.591(18)
O1S C4Q 1.327(12)
C1S H1SA 0.9900
C1S H1SB 0.9900
C1S C2S 1.460(10)
C2S H2SA 0.9900
C2S H2SB 0.9900
C2S C3S 1.399(10)
C3S H3SA 0.9900
C3S H3SB 0.9900
C3S C4S 1.484(9)
C4S H4SA 0.9900
C4S H4SB 0.9900
C1Q H1QA 0.9900
C1Q H1QB 0.9900
C1Q C2Q 1.448(14)
C2Q H2QA 0.9900
C2Q H2QB 0.9900
C2Q C3Q 1.478(13)
C3Q H3QA 0.9900
C3Q H3QB 0.9900
C3Q C4Q 1.517(12)
C4Q H4QA 0.9900
C4Q H4QB 0.9900
O2S C5S 1.446(3)
O2S C8S 1.443(3)
C5S H5SA 0.9900
C5S H5SB 0.9900
C5S C6S 1.522(4)
C6S H6SA 0.9900
C6S H6SB 0.9900
C6S C7S 1.528(4)
C7S H7SA 0.9900
C7S H7SB 0.9900
C7S C8S 1.517(3)
C8S H8SA 0.9900
C8S H8SB 0.9900
O3S C9S 1.326(17)
O3S C12S 1.482(11)
O3S C9Q 1.545(15)
O3S C12Q 1.439(14)
C9S H9SA 0.9900
C9S H9SB 0.9900
C9S C10S 1.522(11)
C10S H10C 0.9900
C10S H10B 0.9900
C10S C11S 1.514(11)
C11S H11B 0.9900
C11S H11C 0.9900
C11S C12S 1.501(11)
C12S H12B 0.9900
C12S H12C 0.9900
C9Q H9QA 0.9900
C9Q H9QB 0.9900
C9Q C10Q 1.516(11)
C10Q H10D 0.9900
C10Q H10E 0.9900
C10Q C11Q 1.508(11)
C11Q H11D 0.9900
C11Q H11E 0.9900
C11Q C12Q 1.474(12)
C12Q H12D 0.9900
C12Q H12E 0.9900
O4S C13S 1.436(4)
O4S C16S 1.417(4)
C13S H13A 0.9900
C13S H13B 0.9900
C13S C14S 1.453(6)
C14S H14B 0.9900
C14S H14C 0.9900
C14S C15S 1.512(5)
C15S H15B 0.9900
C15S H15C 0.9900
C15S C16S 1.482(5)
C16S H16B 0.9900
C16S H16C 0.9900
O5S C17S 1.402(4)
O5S C20S 1.427(4)
C17S H17B 0.9900
C17S H17C 0.9900
C17S C18S 1.506(6)
C18S H18B 0.9900
C18S H18C 0.9900
C18S C19S 1.504(6)
C19S H19A 0.9900
C19S H19B 0.9900
C19S C20S 1.489(5)
C20S H20B 0.9900
C20S H20C 0.9900
O6S C21S 1.378(18)
O6S C24S 1.470(12)
O6S C21Q 1.486(13)
O6S C24Q 1.436(15)
C21S H21B 0.9900
C21S H21C 0.9900
C21S C22S 1.512(12)
C22S H22B 0.9900
C22S H22C 0.9900
C22S C23S 1.534(9)
C23S H23B 0.9900
C23S H23C 0.9900
C23S C24S 1.508(13)
C24S H24B 0.9900
C24S H24C 0.9900
C21Q H21D 0.9900
C21Q H21E 0.9900
C21Q C22Q 1.506(10)
C22Q H22D 0.9900
C22Q H22E 0.9900
C22Q C23Q 1.509(11)
C23Q H23D 0.9900
C23Q H23E 0.9900
C23Q C24Q 1.504(12)
C24Q H24D 0.9900
C24Q H24E 0.9900

loop_
_geom_hbond_atom_site_label_D
_geom_hbond_atom_site_label_H
_geom_hbond_atom_site_label_A
_geom_hbond_distance_DH
_geom_hbond_distance_HA
_geom_hbond_distance_DA
_geom_hbond_angle_DHA
N1 H1 O2S 0.69(3) 2.23(3) 2.922(3) 178(4)
N2 H2 O3S 0.77(3) 2.16(3) 2.922(3) 175(3)
N3 H3 O1S 0.80(3) 2.10(3) 2.904(3) 180(4)
N1A H1A O6S 0.82(3) 2.25(3) 3.062(3) 176(3)
N2A H2A O5S 0.85(3) 2.17(3) 3.011(3) 172(3)
N3A H3A O4S 0.84(3) 2.10(3) 2.931(3) 171(3)

loop_
_geom_torsion_atom_site_label_1
_geom_torsion_atom_site_label_2
_geom_torsion_atom_site_label_3
_geom_torsion_atom_site_label_4
_geom_torsion
Cu1 Cu2 Cu3 P4 -179.80(7)
Cu1 Cu2 Cu3 P5 21.6(2)
Cu1 Cu2 Cu3 N4 -59.47(8)
Cu1 Cu2 Cu3 N7 56.57(8)
Cu1 Cu2 Cu3X P4X -179.0(3)
Cu1 Cu2 Cu3X P5 4.9(5)
Cu1 Cu2 Cu3X N4 -59.47(13)
Cu1 Cu2 Cu3X N7 57.55(14)
Cu1 Cu2 P2 N1 -12.28(8)
Cu1 Cu2 P2 C13 -127.96(8)
Cu1 Cu2 P2 C19 110.63(8)
Cu1 Cu2 P3 N2 -25.41(9)
Cu1 Cu2 P3 C25 97.53(9)
Cu1 Cu2 P3 C31 -141.09(9)
Cu1 Cu2 N4 Cu3 86.80(10)
Cu1 Cu2 N4 Cu3X 82.63(19)
Cu1 Cu2 N4 N5 -139.7(2)
Cu1 Cu2 N7 Cu3 -83.49(10)
Cu1 Cu2 N7 Cu3X -86.3(2)
Cu1 Cu2 N7 N8 143.9(3)
Cu1 Cu3 P4 C37 -106.4(3)
Cu1 Cu3 P4 C43 128.8(2)
Cu1 Cu3 P4 N2 12.7(2)
Cu1 Cu3 P5 Cu3X 85(3)
Cu1 Cu3 P5 N3 5.88(14)
Cu1 Cu3 P5 C49 122.85(9)
Cu1 Cu3 P5 C55 -119.23(10)
Cu1 Cu3 N4 Cu2 -84.03(6)
Cu1 Cu3 N4 Cu3X -28(3)
Cu1 Cu3 N4 N5 150.3(2)
Cu1 Cu3 N7 Cu2 87.59(7)
Cu1 Cu3 N7 Cu3X -123(3)
Cu1 Cu3 N7 N8 -135.2(2)
Cu1 Cu3X P4X C37X -107.4(9)
Cu1 Cu3X P4X C43X 129.8(7)
Cu1 Cu3X P4X N2 18.7(8)
Cu1 Cu3X P5 Cu3 -90(3)
Cu1 Cu3X P5 N3 13.8(2)
Cu1 Cu3X P5 C49 126.29(14)
Cu1 Cu3X P5 C55 -115.89(17)
Cu1 Cu3X N4 Cu2 -84.63(7)
Cu1 Cu3X N4 Cu3 152(3)
Cu1 Cu3X N4 N5 149.9(3)
Cu1 Cu3X N7 Cu2 86.92(7)
Cu1 Cu3X N7 Cu3 57(3)
Cu1 Cu3X N7 N8 -134.9(2)
Cu1 P1 N1 P2 -40.10(15)
Cu1 P1 C1 C2 -40.7(2)
Cu1 P1 C1 C6 145.26(18)
Cu1 P1 C7 C8 158.85(18)
Cu1 P1 C7 C12 -15.5(2)
Cu1 P6 N3 P5 19.34(17)
Cu1 P6 C61 C62 52.4(2)
Cu1 P6 C61 C66 -125.5(2)
Cu1 P6 C67 C68 -123.38(19)
Cu1 P6 C67 C72 54.5(2)
Cu1 N4 N5 N6 -81(8)
Cu1 N7 N8 N9 -94(11)
Cu2 Cu1 Cu3 P4 0.44(15)
Cu2 Cu1 Cu3 P5 -168.54(12)
Cu2 Cu1 Cu3 N4 59.08(9)
Cu2 Cu1 Cu3 N7 -56.70(8)
Cu2 Cu1 Cu3X P4X 2.0(5)
Cu2 Cu1 Cu3X P5 -177.6(2)
Cu2 Cu1 Cu3X N4 57.88(14)
Cu2 Cu1 Cu3X N7 -56.41(15)
Cu2 Cu1 P1 N1 22.43(8)
Cu2 Cu1 P1 C1 137.56(8)
Cu2 Cu1 P1 C7 -98.19(8)
Cu2 Cu1 P6 N3 4.54(10)
Cu2 Cu1 P6 C61 -111.45(9)
Cu2 Cu1 P6 C67 128.93(9)
Cu2 Cu1 N4 Cu3 -86.87(11)
Cu2 Cu1 N4 Cu3X -84.5(2)
Cu2 Cu1 N4 N5 126.6(2)
Cu2 Cu1 N7 Cu3 83.19(10)
Cu2 Cu1 N7 Cu3X 87.9(2)
Cu2 Cu1 N7 N8 -144.9(2)
Cu2 Cu3 P4 C37 -106.0(2)
Cu2 Cu3 P4 C43 129.22(18)
Cu2 Cu3 P4 N2 13.05(14)
Cu2 Cu3 P5 Cu3X 67(2)
Cu2 Cu3 P5 N3 -12.8(3)
Cu2 Cu3 P5 C49 104.2(2)
Cu2 Cu3 P5 C55 -137.9(2)
Cu2 Cu3 N4 Cu1 84.03(6)
Cu2 Cu3 N4 Cu3X 56(3)
Cu2 Cu3 N4 N5 -125.7(2)
Cu2 Cu3 N7 Cu1 -87.59(7)
Cu2 Cu3 N7 Cu3X 150(3)
Cu2 Cu3 N7 N8 137.2(2)
Cu2 Cu3X P4X C37X -105.6(8)
Cu2 Cu3X P4X C43X 131.5(5)
Cu2 Cu3X P4X N2 20.4(3)
Cu2 Cu3X P5 Cu3 -94(3)
Cu2 Cu3X P5 N3 9.5(6)
Cu2 Cu3X P5 C49 122.0(5)
Cu2 Cu3X P5 C55 -120.1(5)
Cu2 Cu3X N4 Cu1 84.63(7)
Cu2 Cu3X N4 Cu3 -124(3)
Cu2 Cu3X N4 N5 -125.5(3)
Cu2 Cu3X N7 Cu1 -86.92(7)
Cu2 Cu3X N7 Cu3 -30(3)
Cu2 Cu3X N7 N8 138.2(2)
Cu2 P2 N1 P1 33.89(15)
Cu2 P2 C13 C14 -82.16(19)
Cu2 P2 C13 C18 91.0(2)
Cu2 P2 C19 C20 179.00(16)
Cu2 P2 C19 C24 -9.1(2)
Cu2 P3 N2 P4 38.4(2)
Cu2 P3 N2 P4X 47.7(3)
Cu2 P3 C25 C26 -151.87(17)
Cu2 P3 C25 C30 25.9(2)
Cu2 P3 C31 C32 69.0(2)
Cu2 P3 C31 C36 -108.97(19)
Cu2 N4 N5 N6 32(8)
Cu2 N7 N8 N9 137(11)
Cu3 Cu1 Cu2 Cu3X 5.65(17)
Cu3 Cu1 Cu2 P2 -175.09(8)
Cu3 Cu1 Cu2 P3 6.32(8)
Cu3 Cu1 Cu2 N4 -54.49(10)
Cu3 Cu1 Cu2 N7 62.27(11)
Cu3 Cu1 Cu3X Cu2 -77(3)
Cu3 Cu1 Cu3X P4X -75(2)
Cu3 Cu1 Cu3X P5 105(3)
Cu3 Cu1 Cu3X N4 -20(2)
Cu3 Cu1 Cu3X N7 -134(3)
Cu3 Cu1 P1 N1 38.05(15)
Cu3 Cu1 P1 C1 153.18(14)
Cu3 Cu1 P1 C7 -82.57(14)
Cu3 Cu1 P6 N3 -11.05(11)
Cu3 Cu1 P6 C61 -127.04(11)
Cu3 Cu1 P6 C67 113.34(11)
Cu3 Cu1 N4 Cu2 86.87(11)
Cu3 Cu1 N4 Cu3X 2.4(3)
Cu3 Cu1 N4 N5 -146.6(3)
Cu3 Cu1 N7 Cu2 -83.19(10)
Cu3 Cu1 N7 Cu3X 4.7(3)
Cu3 Cu1 N7 N8 131.9(2)
Cu3 Cu2 Cu3X Cu1 96(2)
Cu3 Cu2 Cu3X P4X -83(2)
Cu3 Cu2 Cu3X P5 101(3)
Cu3 Cu2 Cu3X N4 37(2)
Cu3 Cu2 Cu3X N7 154(2)
Cu3 Cu2 P2 N1 -21.08(16)
Cu3 Cu2 P2 C13 -136.77(16)
Cu3 Cu2 P2 C19 101.83(16)
Cu3 Cu2 P3 N2 -19.94(10)
Cu3 Cu2 P3 C25 103.00(10)
Cu3 Cu2 P3 C31 -135.62(11)
Cu3 Cu2 N4 Cu1 -86.80(10)
Cu3 Cu2 N4 Cu3X -4.2(2)
Cu3 Cu2 N4 N5 133.5(2)
Cu3 Cu2 N7 Cu1 83.49(10)
Cu3 Cu2 N7 Cu3X -2.8(3)
Cu3 Cu2 N7 N8 -132.6(3)
Cu3 P4 C37 C38 23.5(7)
Cu3 P4 C37 C42 -165.5(6)
Cu3 P4 C43 C44 -88.8(4)
Cu3 P4 C43 C48 88.8(4)
Cu3 P4 N2 P4X -87.4(16)
Cu3 P4 N2 P3 -33.8(2)
Cu3 P5 N3 P6 -16.9(2)
Cu3 P5 C49 C50 82.1(2)
Cu3 P5 C49 C54 -89.8(2)
Cu3 P5 C55 C56 -4.5(2)
Cu3 P5 C55 C60 172.5(2)
Cu3 N4 N5 N6 144(8)
Cu3 N7 N8 N9 21(11)
P4 Cu3 P5 Cu3X -89(3)
P4 Cu3 P5 N3 -168.24(11)
P4 Cu3 P5 C49 -51.28(13)
P4 Cu3 P5 C55 66.65(13)
P4 Cu3 N4 Cu1 154.09(12)
P4 Cu3 N4 Cu2 70.06(13)
P4 Cu3 N4 Cu3X 126(3)
P4 Cu3 N4 N5 -55.6(3)
P4 Cu3 N7 Cu1 -154.21(11)
P4 Cu3 N7 Cu2 -66.62(11)
P4 Cu3 N7 Cu3X 83(3)
P4 Cu3 N7 N8 70.6(2)
P4 C37 C38 C39 169.4(7)
P4 C37 C42 C41 -170.4(7)
P4 C43 C44 C45 178.4(4)
P4 C43 C48 C47 -177.1(5)
C37 P4 C43 C44 141.5(5)
C37 P4 C43 C48 -40.9(5)
C37 P4 N2 P4X 38.1(16)
C37 P4 N2 P3 91.7(2)
C37 C38 C39 C40 1.6(13)
C38 C37 C42 C41 0.4(13)
C38 C39 C40 C41 0.4(13)
C39 C40 C41 C42 -1.9(12)
C40 C41 C42 C37 1.5(13)
C42 C37 C38 C39 -2.0(13)
C43 P4 C37 C38 154.2(6)
C43 P4 C37 C42 -34.8(7)
C43 P4 N2 P4X 146.9(17)
C43 P4 N2 P3 -159.5(2)
C43 C44 C45 C46 -0.9(8)
C44 C43 C48 C47 0.5(8)
C44 C45 C46 C47 -0.1(9)
C45 C46 C47 C48 1.4(12)
C46 C47 C48 C43 -1.6(11)
C48 C43 C44 C45 0.7(8)
Cu3X Cu1 Cu2 Cu3 -5.65(17)
Cu3X Cu1 Cu2 P2 179.26(15)
Cu3X Cu1 Cu2 P3 0.67(15)
Cu3X Cu1 Cu2 N4 -60.14(16)
Cu3X Cu1 Cu2 N7 56.62(16)
Cu3X Cu1 Cu3 Cu2 100(3)
Cu3X Cu1 Cu3 P4 100(3)
Cu3X Cu1 Cu3 P5 -69(3)
Cu3X Cu1 Cu3 N4 159(3)
Cu3X Cu1 Cu3 N7 43(3)
Cu3X Cu1 P1 N1 29.6(3)
Cu3X Cu1 P1 C1 144.7(3)
Cu3X Cu1 P1 C7 -91.1(3)
Cu3X Cu1 P6 N3 -6.31(15)
Cu3X Cu1 P6 C61 -122.31(16)
Cu3X Cu1 P6 C67 118.08(16)
Cu3X Cu1 N4 Cu2 84.5(2)
Cu3X Cu1 N4 Cu3 -2.4(3)
Cu3X Cu1 N4 N5 -148.9(3)
Cu3X Cu1 N7 Cu2 -87.9(2)
Cu3X Cu1 N7 Cu3 -4.7(3)
Cu3X Cu1 N7 N8 127.2(3)
Cu3X Cu2 Cu3 Cu1 -81(2)
Cu3X Cu2 Cu3 P4 99(2)
Cu3X Cu2 Cu3 P5 -59(2)
Cu3X Cu2 Cu3 N4 -140(2)
Cu3X Cu2 Cu3 N7 -24(2)
Cu3X Cu2 P2 N1 -11.0(3)
Cu3X Cu2 P2 C13 -126.7(3)
Cu3X Cu2 P2 C19 111.9(3)
Cu3X Cu2 P3 N2 -24.84(15)
Cu3X Cu2 P3 C25 98.11(15)
Cu3X Cu2 P3 C31 -140.51(15)
Cu3X Cu2 N4 Cu1 -82.63(19)
Cu3X Cu2 N4 Cu3 4.2(2)
Cu3X Cu2 N4 N5 137.6(3)
Cu3X Cu2 N7 Cu1 86.3(2)
Cu3X Cu2 N7 Cu3 2.8(3)
Cu3X Cu2 N7 N8 -129.8(3)
Cu3X P4X C37X C38X 24(2)
Cu3X P4X C37X C42X -165.7(18)
Cu3X P4X C43X C44X -80.2(15)
Cu3X P4X C43X C48X 92.3(14)
Cu3X P4X N2 P4 85.8(16)
Cu3X P4X N2 P3 -45.1(4)
Cu3X P5 N3 P6 -23.8(3)
Cu3X P5 C49 C50 86.1(3)
Cu3X P5 C49 C54 -85.8(3)
Cu3X P5 C55 C56 -1.5(3)
Cu3X P5 C55 C60 175.5(3)
Cu3X N4 N5 N6 144(8)
Cu3X N7 N8 N9 19(11)
P4X Cu3X P5 Cu3 90(3)
P4X Cu3X P5 N3 -166.0(3)
P4X Cu3X P5 C49 -53.5(3)
P4X Cu3X P5 C55 64.4(4)
P4X Cu3X N4 Cu1 154.0(4)
P4X Cu3X N4 Cu2 69.4(4)
P4X Cu3X N4 Cu3 -54(3)
P4X Cu3X N4 N5 -56.1(5)
P4X Cu3X N7 Cu1 -152.8(3)
P4X Cu3X N7 Cu2 -65.9(3)
P4X Cu3X N7 Cu3 -96(3)
P4X Cu3X N7 N8 72.3(4)
P4X C37X C38X C39X 172.5(19)
P4X C37X C42X C41X -170.0(19)
P4X C43X C44X C45X 174.0(11)
P4X C43X C48X C47X -175.1(11)
C37X P4X C43X C44X 150.9(15)
C37X P4X C43X C48X -36.6(16)
C37X P4X N2 P4 -143.9(19)
C37X P4X N2 P3 85.2(6)
C37X C38X C39X C40X -3(4)
C38X C37X C42X C41X 0(4)
C38X C39X C40X C41X 2(3)
C39X C40X C41X C42X 1(3)
C40X C41X C42X C37X -2(4)
C42X C37X C38X C39X 2(4)
C43X P4X C37X C38X 151.6(18)
C43X P4X C37X C42X -38(2)
C43X P4X N2 P4 -34.7(15)
C43X P4X N2 P3 -165.7(5)
C43X C44X C45X C46X 1(3)
C44X C43X C48X C47X -3(2)
C44X C45X C46X C47X -1(3)
C45X C46X C47X C48X 0(4)
C46X C47X C48X C43X 2(3)
C48X C43X C44X C45X 1(3)
P1 Cu1 Cu2 Cu3 170.08(8)
P1 Cu1 Cu2 Cu3X 175.74(15)
P1 Cu1 Cu2 P2 -5.00(2)
P1 Cu1 Cu2 P3 176.40(4)
P1 Cu1 Cu2 N4 115.60(7)
P1 Cu1 Cu2 N7 -127.64(8)
P1 Cu1 Cu3 Cu2 -18.18(14)
P1 Cu1 Cu3 P4 -17.7(3)
P1 Cu1 Cu3 P5 173.28(4)
P1 Cu1 Cu3 N4 40.91(17)
P1 Cu1 Cu3 N7 -74.87(14)
P1 Cu1 Cu3X Cu2 -8.2(3)
P1 Cu1 Cu3X P4X -6.2(8)
P1 Cu1 Cu3X P5 174.20(6)
P1 Cu1 Cu3X N4 49.7(3)
P1 Cu1 Cu3X N7 -64.6(3)
P1 Cu1 P6 N3 174.96(8)
P1 Cu1 P6 C61 58.96(9)
P1 Cu1 P6 C67 -60.65(9)
P1 Cu1 N4 Cu2 -70.87(6)
P1 Cu1 N4 Cu3 -157.74(9)
P1 Cu1 N4 Cu3X -155.4(2)
P1 Cu1 N4 N5 55.7(2)
P1 Cu1 N7 Cu2 60.82(7)
P1 Cu1 N7 Cu3 144.01(9)
P1 Cu1 N7 Cu3X 148.7(2)
P1 Cu1 N7 N8 -84.1(2)
P1 C1 C2 C3 -174.9(2)
P1 C1 C6 C5 173.3(2)
P1 C7 C8 C9 -175.5(2)
P1 C7 C12 C11 176.4(2)
P2 Cu2 Cu3 Cu1 10.18(16)
P2 Cu2 Cu3 P4 -169.62(13)
P2 Cu2 Cu3 P5 31.8(4)
P2 Cu2 Cu3 N4 -49.29(18)
P2 Cu2 Cu3 N7 66.75(16)
P2 Cu2 Cu3X Cu1 -1.5(3)
P2 Cu2 Cu3X P4X 179.45(19)
P2 Cu2 Cu3X P5 3.4(8)
P2 Cu2 Cu3X N4 -61.0(3)
P2 Cu2 Cu3X N7 56.0(3)
P2 Cu2 P3 N2 156.21(8)
P2 Cu2 P3 C25 -80.84(8)
P2 Cu2 P3 C31 40.54(9)
P2 Cu2 N4 Cu1 69.61(6)
P2 Cu2 N4 Cu3 156.41(9)
P2 Cu2 N4 Cu3X 152.24(18)
P2 Cu2 N4 N5 -70.13(19)
P2 Cu2 N7 Cu1 -67.31(7)
P2 Cu2 N7 Cu3 -150.79(8)
P2 Cu2 N7 Cu3X -153.6(2)
P2 Cu2 N7 N8 76.6(2)
P2 C13 C14 C15 173.5(2)
P2 C13 C18 C17 -173.3(2)
P2 C19 C20 C21 170.61(18)
P2 C19 C24 C23 -171.8(2)
P3 Cu2 Cu3 Cu1 -176.71(4)
P3 Cu2 Cu3 P4 3.49(6)
P3 Cu2 Cu3 P5 -155.1(2)
P3 Cu2 Cu3 N4 123.82(9)
P3 Cu2 Cu3 N7 -120.14(8)
P3 Cu2 Cu3X Cu1 -179.65(8)
P3 Cu2 Cu3X P4X 1.3(2)
P3 Cu2 Cu3X P5 -174.8(6)
P3 Cu2 Cu3X N4 120.88(14)
P3 Cu2 Cu3X N7 -122.10(16)
P3 Cu2 P2 N1 166.88(8)
P3 Cu2 P2 C13 51.19(9)
P3 Cu2 P2 C19 -70.22(9)
P3 Cu2 N4 Cu1 -150.58(4)
P3 Cu2 N4 Cu3 -63.78(10)
P3 Cu2 N4 Cu3X -67.96(19)
P3 Cu2 N4 N5 69.67(18)
P3 Cu2 N7 Cu1 152.27(4)
P3 Cu2 N7 Cu3 68.78(9)
P3 Cu2 N7 Cu3X 66.0(2)
P3 Cu2 N7 N8 -63.9(2)
P3 C25 C26 C27 177.57(19)
P3 C25 C30 C29 -179.0(2)
P3 C31 C32 C33 178.9(2)
P3 C31 C36 C35 179.8(2)
P5 Cu3 P4 C37 61.0(3)
P5 Cu3 P4 C43 -63.7(2)
P5 Cu3 P4 N2 -179.9(2)
P5 Cu3 N4 Cu1 -58.14(15)
P5 Cu3 N4 Cu2 -142.17(15)
P5 Cu3 N4 Cu3X -86(3)
P5 Cu3 N4 N5 92.1(3)
P5 Cu3 N7 Cu1 73.74(11)
P5 Cu3 N7 Cu2 161.33(11)
P5 Cu3 N7 Cu3X -49(3)
P5 Cu3 N7 N8 -61.5(2)
P5 Cu3X P4X C37X 72.2(9)
P5 Cu3X P4X C43X -50.7(7)
P5 Cu3X P4X N2 -161.8(3)
P5 Cu3X N4 Cu1 -66.0(3)
P5 Cu3X N4 Cu2 -150.6(3)
P5 Cu3X N4 Cu3 86(3)
P5 Cu3X N4 N5 83.9(4)
P5 Cu3X N7 Cu1 68.1(3)
P5 Cu3X N7 Cu2 155.0(3)
P5 Cu3X N7 Cu3 125(3)
P5 Cu3X N7 N8 -66.8(4)
P5 C49 C50 C51 -171.7(2)
P5 C49 C54 C53 172.35(19)
P5 C55 C56 C57 178.1(2)
P5 C55 C60 C59 -176.0(2)
P6 Cu1 Cu2 Cu3 -18.14(9)
P6 Cu1 Cu2 Cu3X -12.48(15)
P6 Cu1 Cu2 P2 166.78(4)
P6 Cu1 Cu2 P3 -11.82(7)
P6 Cu1 Cu2 N4 -72.62(8)
P6 Cu1 Cu2 N7 44.14(8)
P6 Cu1 Cu3 Cu2 171.19(4)
P6 Cu1 Cu3 P4 171.62(17)
P6 Cu1 Cu3 P5 2.65(9)
P6 Cu1 Cu3 N4 -129.73(9)
P6 Cu1 Cu3 N7 114.49(9)
P6 Cu1 Cu3X Cu2 173.90(7)
P6 Cu1 Cu3X P4X 175.9(6)
P6 Cu1 Cu3X P5 -3.71(17)
P6 Cu1 Cu3X N4 -128.22(16)
P6 Cu1 Cu3X N7 117.48(15)
P6 Cu1 P1 N1 -152.87(8)
P6 Cu1 P1 C1 -37.74(9)
P6 Cu1 P1 C7 86.51(8)
P6 Cu1 N4 Cu2 147.75(3)
P6 Cu1 N4 Cu3 60.88(11)
P6 Cu1 N4 Cu3X 63.3(2)
P6 Cu1 N4 N5 -85.7(2)
P6 Cu1 N7 Cu2 -158.62(4)
P6 Cu1 N7 Cu3 -75.43(10)
P6 Cu1 N7 Cu3X -70.8(2)
P6 Cu1 N7 N8 56.5(2)
P6 C61 C62 C63 -177.7(2)
P6 C61 C66 C65 175.5(2)
P6 C67 C68 C69 178.1(2)
P6 C67 C72 C71 -178.3(2)
N1 P1 C1 C2 83.37(19)
N1 P1 C1 C6 -90.7(2)
N1 P1 C7 C8 32.9(2)
N1 P1 C7 C12 -141.46(19)
N1 P2 C13 C14 155.14(19)
N1 P2 C13 C18 -31.7(2)
N1 P2 C19 C20 -53.7(2)
N1 P2 C19 C24 118.24(19)
N2 P4 C37 C38 -100.4(6)
N2 P4 C37 C42 70.5(7)
N2 P4 C43 C44 33.9(5)
N2 P4 C43 C48 -148.5(4)
N2 P4X C37X C38X -103.8(18)
N2 P4X C37X C42X 66(2)
N2 P4X C43X C44X 39.0(15)
N2 P4X C43X C48X -148.5(13)
N2 P3 C25 C26 -24.6(2)
N2 P3 C25 C30 153.11(19)
N2 P3 C31 C32 -54.7(2)
N2 P3 C31 C36 127.3(2)
N3 P5 C49 C50 -151.4(2)
N3 P5 C49 C54 36.7(2)
N3 P5 C55 C56 -135.9(2)
N3 P5 C55 C60 41.0(2)
N3 P6 C61 C62 -71.4(2)
N3 P6 C61 C66 110.8(2)
N3 P6 C67 C68 5.7(2)
N3 P6 C67 C72 -176.40(19)
N4 Cu1 Cu2 Cu3 54.49(10)
N4 Cu1 Cu2 Cu3X 60.14(16)
N4 Cu1 Cu2 P2 -120.60(7)
N4 Cu1 Cu2 P3 60.81(8)
N4 Cu1 Cu2 N7 116.76(10)
N4 Cu1 Cu3 Cu2 -59.08(9)
N4 Cu1 Cu3 P4 -58.65(16)
N4 Cu1 Cu3 P5 132.38(15)
N4 Cu1 Cu3 N7 -115.78(13)
N4 Cu1 Cu3X Cu2 -57.88(14)
N4 Cu1 Cu3X P4X -55.9(5)
N4 Cu1 Cu3X P5 124.5(3)
N4 Cu1 Cu3X N7 -114.3(3)
N4 Cu1 P1 N1 66.91(9)
N4 Cu1 P1 C1 -177.96(10)
N4 Cu1 P1 C7 -53.71(10)
N4 Cu1 P6 N3 -48.99(10)
N4 Cu1 P6 C61 -164.98(11)
N4 Cu1 P6 C67 75.40(11)
N4 Cu1 N7 Cu2 -42.72(7)
N4 Cu1 N7 Cu3 40.47(10)
N4 Cu1 N7 Cu3X 45.2(2)
N4 Cu1 N7 N8 172.4(2)
N4 Cu2 Cu3 Cu1 59.47(8)
N4 Cu2 Cu3 P4 -120.33(10)
N4 Cu2 Cu3 P5 81.1(2)
N4 Cu2 Cu3 N7 116.04(13)
N4 Cu2 Cu3X Cu1 59.47(13)
N4 Cu2 Cu3X P4X -119.6(3)
N4 Cu2 Cu3X P5 64.4(6)
N4 Cu2 Cu3X N7 117.0(3)
N4 Cu2 P2 N1 -56.73(10)
N4 Cu2 P2 C13 -172.42(10)
N4 Cu2 P2 C19 66.18(10)
N4 Cu2 P3 N2 19.35(10)
N4 Cu2 P3 C25 142.30(10)
N4 Cu2 P3 C31 -96.32(10)
N4 Cu2 N7 Cu1 43.03(7)
N4 Cu2 N7 Cu3 -40.46(9)
N4 Cu2 N7 Cu3X -43.3(2)
N4 Cu2 N7 N8 -173.1(2)
N4 Cu3 P4 C37 -150.9(2)
N4 Cu3 P4 C43 84.4(2)
N4 Cu3 P4 N2 -31.81(19)
N4 Cu3 P5 Cu3X 125(3)
N4 Cu3 P5 N3 45.7(2)
N4 Cu3 P5 C49 162.62(15)
N4 Cu3 P5 C55 -79.45(18)
N4 Cu3 N7 Cu1 -43.97(9)
N4 Cu3 N7 Cu2 43.62(9)
N4 Cu3 N7 Cu3X -167(3)
N4 Cu3 N7 N8 -179.2(2)
N4 Cu3X P4X C37X -149.3(8)
N4 Cu3X P4X C43X 87.9(6)
N4 Cu3X P4X N2 -23.2(5)
N4 Cu3X P5 Cu3 -47(2)
N4 Cu3X P5 N3 57.0(4)
N4 Cu3X P5 C49 169.5(3)
N4 Cu3X P5 C55 -72.6(4)
N4 Cu3X N7 Cu1 -44.54(16)
N4 Cu3X N7 Cu2 42.38(17)
N4 Cu3X N7 Cu3 12(3)
N4 Cu3X N7 N8 -179.4(2)
N7 Cu1 Cu2 Cu3 -62.27(11)
N7 Cu1 Cu2 Cu3X -56.62(16)
N7 Cu1 Cu2 P2 122.64(8)
N7 Cu1 Cu2 P3 -55.95(8)
N7 Cu1 Cu2 N4 -116.76(10)
N7 Cu1 Cu3 Cu2 56.70(8)
N7 Cu1 Cu3 P4 57.13(18)
N7 Cu1 Cu3 P5 -111.84(13)
N7 Cu1 Cu3 N4 115.78(13)
N7 Cu1 Cu3X Cu2 56.41(15)
N7 Cu1 Cu3X P4X 58.4(6)
N7 Cu1 Cu3X P5 -121.2(3)
N7 Cu1 Cu3X N4 114.3(3)
N7 Cu1 P1 N1 -16.95(10)
N7 Cu1 P1 C1 98.18(10)
N7 Cu1 P1 C7 -137.57(10)
N7 Cu1 P6 N3 37.11(10)
N7 Cu1 P6 C61 -78.89(11)
N7 Cu1 P6 C67 161.49(11)
N7 Cu1 N4 Cu2 41.65(6)
N7 Cu1 N4 Cu3 -45.22(11)
N7 Cu1 N4 Cu3X -42.8(2)
N7 Cu1 N4 N5 168.2(2)
N7 Cu2 Cu3 Cu1 -56.57(8)
N7 Cu2 Cu3 P4 123.63(10)
N7 Cu2 Cu3 P5 -35.0(2)
N7 Cu2 Cu3 N4 -116.04(13)
N7 Cu2 Cu3X Cu1 -57.55(14)
N7 Cu2 Cu3X P4X 123.4(3)
N7 Cu2 Cu3X P5 -52.7(5)
N7 Cu2 Cu3X N4 -117.0(3)
N7 Cu2 P2 N1 29.88(10)
N7 Cu2 P2 C13 -85.81(10)
N7 Cu2 P2 C19 152.78(10)
N7 Cu2 P3 N2 -65.93(10)
N7 Cu2 P3 C25 57.02(10)
N7 Cu2 P3 C31 178.40(10)
N7 Cu2 N4 Cu1 -41.64(6)
N7 Cu2 N4 Cu3 45.16(11)
N7 Cu2 N4 Cu3X 40.99(19)
N7 Cu2 N4 N5 178.62(19)
N7 Cu3 P4 C37 -64.1(3)
N7 Cu3 P4 C43 171.13(18)
N7 Cu3 P4 N2 54.95(16)
N7 Cu3 P5 Cu3X 41(2)
N7 Cu3 P5 N3 -38.33(17)
N7 Cu3 P5 C49 78.63(14)
N7 Cu3 P5 C55 -163.44(12)
N7 Cu3 N4 Cu1 42.03(8)
N7 Cu3 N4 Cu2 -42.00(8)
N7 Cu3 N4 Cu3X 14(3)
N7 Cu3 N4 N5 -167.7(2)
N7 Cu3X P4X C37X -64.3(9)
N7 Cu3X P4X C43X 172.8(5)
N7 Cu3X P4X N2 61.7(4)
N7 Cu3X P5 Cu3 -133(3)
N7 Cu3X P5 N3 -29.0(4)
N7 Cu3X P5 C49 83.5(3)
N7 Cu3X P5 C55 -158.7(2)
N7 Cu3X N4 Cu1 43.25(16)
N7 Cu3X N4 Cu2 -41.38(17)
N7 Cu3X N4 Cu3 -165(3)
N7 Cu3X N4 N5 -166.9(2)
C1 P1 N1 P2 -165.60(13)
C1 P1 C7 C8 -71.5(2)
C1 P1 C7 C12 114.2(2)
C1 C2 C3 C4 0.6(4)
C2 C1 C6 C5 -0.6(4)
C2 C3 C4 C5 0.4(4)
C3 C4 C5 C6 -1.5(4)
C4 C5 C6 C1 1.6(4)
C6 C1 C2 C3 -0.5(4)
C7 P1 N1 P2 83.70(15)
C7 P1 C1 C2 -167.12(18)
C7 P1 C1 C6 18.8(2)
C7 C8 C9 C10 0.2(4)
C8 C7 C12 C11 1.8(4)
C8 C9 C10 C11 0.0(5)
C9 C10 C11 C12 0.7(5)
C10 C11 C12 C7 -1.6(4)
C12 C7 C8 C9 -1.1(4)
C13 P2 N1 P1 156.24(13)
C13 P2 C19 C20 52.9(2)
C13 P2 C19 C24 -135.15(19)
C13 C14 C15 C16 -0.4(4)
C14 C13 C18 C17 -0.1(4)
C14 C15 C16 C17 0.4(5)
C15 C16 C17 C18 -0.3(5)
C16 C17 C18 C13 0.1(5)
C18 C13 C14 C15 0.3(4)
C19 P2 N1 P1 -95.27(14)
C19 P2 C13 C14 46.1(2)
C19 P2 C13 C18 -140.8(2)
C19 C20 C21 C22 0.6(4)
C20 C19 C24 C23 0.3(4)
C20 C21 C22 C23 1.0(4)
C21 C22 C23 C24 -2.0(4)
C22 C23 C24 C19 1.3(4)
C24 C19 C20 C21 -1.2(3)
C25 P3 N2 P4 -88.5(2)
C25 P3 N2 P4X -79.2(3)
C25 P3 C31 C32 -164.6(2)
C25 P3 C31 C36 17.4(2)
C25 C26 C27 C28 1.3(4)
C26 C25 C30 C29 -1.2(4)
C26 C27 C28 C29 -1.0(4)
C27 C28 C29 C30 -0.5(4)
C28 C29 C30 C25 1.6(4)
C30 C25 C26 C27 -0.2(4)
C31 P3 N2 P4 163.50(19)
C31 P3 N2 P4X 172.8(3)
C31 P3 C25 C26 80.1(2)
C31 P3 C25 C30 -102.2(2)
C31 C32 C33 C34 1.9(5)
C32 C31 C36 C35 1.8(4)
C32 C33 C34 C35 0.4(5)
C33 C34 C35 C36 -1.6(5)
C34 C35 C36 C31 0.5(4)
C36 C31 C32 C33 -3.0(4)
C49 P5 N3 P6 -138.89(14)
C49 P5 C55 C56 117.4(2)
C49 P5 C55 C60 -65.6(2)
C49 C50 C51 C52 -1.0(5)
C50 C49 C54 C53 0.3(4)
C50 C51 C52 C53 0.9(5)
C51 C52 C53 C54 -0.2(4)
C52 C53 C54 C49 -0.4(4)
C54 C49 C50 C51 0.4(4)
C55 P5 N3 P6 112.66(15)
C55 P5 C49 C50 -42.0(2)
C55 P5 C49 C54 146.10(19)
C55 C56 C57 C58 -1.7(4)
C56 C55 C60 C59 0.9(4)
C56 C57 C58 C59 0.5(5)
C57 C58 C59 C60 1.4(5)
C58 C59 C60 C55 -2.1(5)
C60 C55 C56 C57 1.0(4)
C61 P6 N3 P5 141.33(15)
C61 P6 C67 C68 112.4(2)
C61 P6 C67 C72 -69.8(2)
C61 C62 C63 C64 1.8(4)
C62 C61 C66 C65 -2.4(4)
C62 C63 C64 C65 -1.8(5)
C63 C64 C65 C66 -0.3(5)
C64 C65 C66 C61 2.4(5)
C66 C61 C62 C63 0.2(4)
C67 P6 N3 P5 -110.59(15)
C67 P6 C61 C62 179.15(19)
C67 P6 C61 C66 1.3(3)
C67 C68 C69 C70 0.0(4)
C68 C67 C72 C71 -0.4(4)
C68 C69 C70 C71 0.1(4)
C69 C70 C71 C72 -0.3(4)
C70 C71 C72 C67 0.4(4)
C72 C67 C68 C69 0.2(4)
Cu1A Cu2A Cu3A P4A -177.78(2)
Cu1A Cu2A Cu3A P5A -6.2(2)
Cu1A Cu2A Cu3A P5B 10.7(3)
Cu1A Cu2A Cu3A N4A -58.44(8)
Cu1A Cu2A Cu3A N7A 59.35(7)
Cu1A Cu2A P2A N1A -11.33(9)
Cu1A Cu2A P2A C13A -128.09(9)
Cu1A Cu2A P2A C19A 112.73(9)
Cu1A Cu2A P3A N2A -9.61(11)
Cu1A Cu2A P3A C25A 115.28(10)
Cu1A Cu2A P3A C31A -125.70(10)
Cu1A Cu2A N4A Cu3A 85.23(8)
Cu1A Cu2A N4A N5A -140.3(3)
Cu1A Cu2A N7A Cu3A -82.41(8)
Cu1A Cu2A N7A N8A 158.6(3)
Cu1A Cu3A P4A N2A 14.60(12)
Cu1A Cu3A P4A C37A -113.6(5)
Cu1A Cu3A P4A C37B -105.4(6)
Cu1A Cu3A P4A C43A 129.09(10)
Cu1A Cu3A P5A C49A 123.8(3)
Cu1A Cu3A P5A C55A -116.0(5)
Cu1A Cu3A P5A N3A 7.2(2)
Cu1A Cu3A P5B C49B 116.2(5)
Cu1A Cu3A P5B C55B -123.2(7)
Cu1A Cu3A P5B N3A -9.7(3)
Cu1A Cu3A N4A Cu2A -84.47(7)
Cu1A Cu3A N4A N5A 142.6(3)
Cu1A Cu3A N7A Cu2A 84.70(7)
Cu1A Cu3A N7A N8A -138.5(2)
Cu1A P1A N1A P2A -34.76(17)
Cu1A P1A C1A C2A -86.4(2)
Cu1A P1A C1A C6A 88.4(3)
Cu1A P1A C7A C8A 155.5(2)
Cu1A P1A C7A C12A -24.9(4)
Cu1A P6A N3A P5A -6.5(3)
Cu1A P6A N3A P5B -20.3(3)
Cu1A P6A C61A C62A 14.3(3)
Cu1A P6A C61A C66A -174.0(2)
Cu1A P6A C67A C68A -83.2(2)
Cu1A P6A C67A C72A 92.7(2)
Cu1A N4A N5A N6A -112(14)
Cu1A N7A N8A N9A 35(20)
Cu2A Cu1A Cu3A P4A 4.45(5)
Cu2A Cu1A Cu3A P5A 177.09(12)
Cu2A Cu1A Cu3A P5B -174.50(17)
Cu2A Cu1A Cu3A N4A 59.35(8)
Cu2A Cu1A Cu3A N7A -58.09(7)
Cu2A Cu1A P1A N1A 19.89(9)
Cu2A Cu1A P1A C1A 137.47(10)
Cu2A Cu1A P1A C7A -105.22(9)
Cu2A Cu1A P6A N3A 19.05(11)
Cu2A Cu1A P6A C61A -100.54(11)
Cu2A Cu1A P6A C67A 137.26(10)
Cu2A Cu1A N4A Cu3A -84.93(7)
Cu2A Cu1A N4A N5A 135.6(3)
Cu2A Cu1A N7A Cu3A 83.56(8)
Cu2A Cu1A N7A N8A -157.8(3)
Cu2A Cu3A P4A N2A 18.46(10)
Cu2A Cu3A P4A C37A -109.8(5)
Cu2A Cu3A P4A C37B -101.6(6)
Cu2A Cu3A P4A C43A 132.95(10)
Cu2A Cu3A P5A C49A 129.2(3)
Cu2A Cu3A P5A C55A -110.6(5)
Cu2A Cu3A P5A N3A 12.6(5)
Cu2A Cu3A P5B C49B 106.9(6)
Cu2A Cu3A P5B C55B -132.5(6)
Cu2A Cu3A P5B N3A -18.9(6)
Cu2A Cu3A N4A Cu1A 84.47(7)
Cu2A Cu3A N4A N5A -133.0(3)
Cu2A Cu3A N7A Cu1A -84.70(7)
Cu2A Cu3A N7A N8A 136.8(2)
Cu2A P2A N1A P1A 29.94(17)
Cu2A P2A C13A C14A -94.3(2)
Cu2A P2A C13A C18A 76.1(2)
Cu2A P2A C19A C20A 178.0(2)
Cu2A P2A C19A C24A -3.5(2)
Cu2A P3A N2A P4A 35.21(17)
Cu2A P3A C25A C26A -171.8(3)
Cu2A P3A C25A C30A 8.0(3)
Cu2A P3A C31A C32A 86.8(2)
Cu2A P3A C31A C36A -86.9(2)
Cu2A N4A N5A N6A 8(14)
Cu2A N7A N8A N9A -113(20)
Cu3A Cu1A Cu2A P2A -178.90(2)
Cu3A Cu1A Cu2A P3A -7.10(5)
Cu3A Cu1A Cu2A N4A -57.55(8)
Cu3A Cu1A Cu2A N7A 60.86(9)
Cu3A Cu1A P1A N1A 28.88(11)
Cu3A Cu1A P1A C1A 146.46(10)
Cu3A Cu1A P1A C7A -96.23(10)
Cu3A Cu1A P6A N3A 9.11(9)
Cu3A Cu1A P6A C61A -110.48(10)
Cu3A Cu1A P6A C67A 127.32(10)
Cu3A Cu1A N4A Cu2A 84.93(7)
Cu3A Cu1A N4A N5A -139.5(3)
Cu3A Cu1A N7A Cu2A -83.56(8)
Cu3A Cu1A N7A N8A 118.7(3)
Cu3A Cu2A P2A N1A -13.23(11)
Cu3A Cu2A P2A C13A -130.00(9)
Cu3A Cu2A P2A C19A 110.82(10)
Cu3A Cu2A P3A N2A -15.73(9)
Cu3A Cu2A P3A C25A 109.16(10)
Cu3A Cu2A P3A C31A -131.82(9)
Cu3A Cu2A N4A Cu1A -85.23(8)
Cu3A Cu2A N4A N5A 134.5(3)
Cu3A Cu2A N7A Cu1A 82.41(8)
Cu3A Cu2A N7A N8A -119.0(3)
Cu3A P4A N2A P3A -36.97(18)
Cu3A P4A C37A C38A 26.9(13)
Cu3A P4A C37A C42A -164.4(7)
Cu3A P4A C37B C38B -23.7(13)
Cu3A P4A C37B C42B 153.2(9)
Cu3A P4A C43A C44A -83.6(3)
Cu3A P4A C43A C48A 87.1(3)
Cu3A P5A C49A C50A 87.0(6)
Cu3A P5A C49A C54A -85.9(7)
Cu3A P5A C55A C56A 17.1(11)
Cu3A P5A C55A C60A -167.4(7)
Cu3A P5A N3A P5B 86(2)
Cu3A P5A N3A P6A -2.3(4)
Cu3A P5B C49B C50B 71.1(9)
Cu3A P5B C49B C54B -104.9(7)
Cu3A P5B C55B C56B 35.0(15)
Cu3A P5B C55B C60B -146.3(13)
Cu3A P5B N3A P5A -79(2)
Cu3A P5B N3A P6A 20.6(5)
Cu3A N4A N5A N6A 123(14)
Cu3A N7A N8A N9A 141(100)
P1A Cu1A Cu2A Cu3A 174.71(2)
P1A Cu1A Cu2A P2A -4.19(3)
P1A Cu1A Cu2A P3A 167.62(5)
P1A Cu1A Cu2A N4A 117.16(8)
P1A Cu1A Cu2A N7A -124.43(9)
P1A Cu1A Cu3A Cu2A -10.38(5)
P1A Cu1A Cu3A P4A -5.93(8)
P1A Cu1A Cu3A P5A 166.71(13)
P1A Cu1A Cu3A P5B 175.11(17)
P1A Cu1A Cu3A N4A 48.97(9)
P1A Cu1A Cu3A N7A -68.47(8)
P1A Cu1A P6A N3A -168.04(9)
P1A Cu1A P6A C61A 72.37(11)
P1A Cu1A P6A C67A -49.82(11)
P1A Cu1A N4A Cu2A -70.88(7)
P1A Cu1A N4A Cu3A -155.81(4)
P1A Cu1A N4A N5A 64.7(3)
P1A Cu1A N7A Cu2A 64.94(8)
P1A Cu1A N7A Cu3A 148.50(4)
P1A Cu1A N7A N8A -92.8(3)
P1A C1A C2A C3A 178.2(2)
P1A C1A C6A C5A -177.3(3)
P1A C7A C8A C9A 177.0(2)
P1A C7A C12A C11A -175.7(6)
P2A Cu2A Cu3A Cu1A 2.21(5)
P2A Cu2A Cu3A P4A -175.57(5)
P2A Cu2A Cu3A P5A -4.0(3)
P2A Cu2A Cu3A P5B 12.9(4)
P2A Cu2A Cu3A N4A -56.24(9)
P2A Cu2A Cu3A N7A 61.56(9)
P2A Cu2A P3A N2A 161.01(9)
P2A Cu2A P3A C25A -74.10(10)
P2A Cu2A P3A C31A 44.92(10)
P2A Cu2A N4A Cu1A 68.07(7)
P2A Cu2A N4A Cu3A 153.30(4)
P2A Cu2A N4A N5A -72.2(2)
P2A Cu2A N7A Cu1A -69.31(8)
P2A Cu2A N7A Cu3A -151.72(4)
P2A Cu2A N7A N8A 89.3(3)
P2A C13A C14A C15A 170.6(2)
P2A C13A C18A C17A -170.8(3)
P2A C19A C20A C21A 177.2(3)
P2A C19A C24A C23A -178.9(2)
P3A Cu2A Cu3A Cu1A 176.47(2)
P3A Cu2A Cu3A P4A -1.32(3)
P3A Cu2A Cu3A P5A 170.2(2)
P3A Cu2A Cu3A P5B -172.9(3)
P3A Cu2A Cu3A N4A 118.02(8)
P3A Cu2A Cu3A N7A -124.18(8)
P3A Cu2A P2A N1A 173.34(9)
P3A Cu2A P2A C13A 56.57(9)
P3A Cu2A P2A C19A -62.61(9)
P3A Cu2A N4A Cu1A -155.75(4)
P3A Cu2A N4A Cu3A -70.52(7)
P3A Cu2A N4A N5A 64.0(2)
P3A Cu2A N7A Cu1A 149.11(4)
P3A Cu2A N7A Cu3A 66.70(7)
P3A Cu2A N7A N8A -52.3(3)
P3A C25A C26A C27A -178.4(3)
P3A C25A C30A C29A 178.7(3)
P3A C31A C32A C33A -174.0(2)
P3A C31A C36A C35A 173.9(2)
P4A Cu3A P5A C49A -60.3(3)
P4A Cu3A P5A C55A 59.9(5)
P4A Cu3A P5A N3A -176.95(19)
P4A Cu3A P5B C49B -63.2(5)
P4A Cu3A P5B C55B 57.4(7)
P4A Cu3A P5B N3A 171.0(2)
P4A Cu3A N4A Cu1A 153.97(4)
P4A Cu3A N4A Cu2A 69.51(7)
P4A Cu3A N4A N5A -63.5(3)
P4A Cu3A N7A Cu1A -151.11(4)
P4A Cu3A N7A Cu2A -66.41(7)
P4A Cu3A N7A N8A 70.4(2)
P4A C37A C38A C39A 168.9(8)
P4A C37A C42A C41A -169.2(7)
P4A C37B C38B C39B 178.8(7)
P4A C37B C42B C41B -177.3(7)
P4A C43A C44A C45A 171.8(2)
P4A C43A C48A C47A -170.7(4)
P5A Cu3A P4A N2A -157.08(17)
P5A Cu3A P4A C37A 74.7(5)
P5A Cu3A P4A C37B 82.9(6)
P5A Cu3A P4A C43A -42.59(17)
P5A Cu3A P5B C49B -135(3)
P5A Cu3A P5B C55B -14(2)
P5A Cu3A P5B N3A 100(3)
P5A Cu3A N4A Cu1A -72.07(15)
P5A Cu3A N4A Cu2A -156.54(14)
P5A Cu3A N4A N5A 70.5(3)
P5A Cu3A N7A Cu1A 66.77(19)
P5A Cu3A N7A Cu2A 151.47(18)
P5A Cu3A N7A N8A -71.7(3)
P5A C49A C50A C51A -171.0(5)
P5A C49A C54A C53A 173.0(5)
P5A C55A C56A C57A 177.8(10)
P5A C55A C60A C59A -176.3(7)
C49A P5A C55A C56A 142.2(9)
C49A P5A C55A C60A -42.3(10)
C49A P5A N3A P5B -37(2)
C49A P5A N3A P6A -125.2(3)
C49A C50A C51A C52A -1.5(10)
C50A C49A C54A C53A -0.1(11)
C50A C51A C52A C53A -0.5(15)
C51A C52A C53A C54A 2.2(16)
C52A C53A C54A C49A -1.9(12)
C54A C49A C50A C51A 1.8(9)
C55A P5A C49A C50A -40.0(8)
C55A P5A C49A C54A 147.2(7)
C55A P5A N3A P5B -145(3)
C55A P5A N3A P6A 126.6(3)
C55A C56A C57A C58A -1.3(17)
C56A C55A C60A C59A -0.8(13)
C56A C57A C58A C59A -0.7(14)
C57A C58A C59A C60A 1.9(10)
C58A C59A C60A C55A -1.2(10)
C60A C55A C56A C57A 2.0(16)
P5B Cu3A P4A N2A -166.6(2)
P5B Cu3A P4A C37A 65.1(5)
P5B Cu3A P4A C37B 73.4(6)
P5B Cu3A P4A C43A -52.1(2)
P5B Cu3A P5A C49A 53(2)
P5B Cu3A P5A C55A 173(3)
P5B Cu3A P5A N3A -64(2)
P5B Cu3A N4A Cu1A -63.22(19)
P5B Cu3A N4A Cu2A -147.69(18)
P5B Cu3A N4A N5A 79.3(3)
P5B Cu3A N7A Cu1A 71.1(2)
P5B Cu3A N7A Cu2A 155.8(2)
P5B Cu3A N7A N8A -67.4(3)
P5B C49B C50B C51B 179.1(13)
P5B C49B C54B C53B 177.3(7)
P5B C55B C56B C57B 177.6(15)
P5B C55B C60B C59B -177.8(11)
C49B P5B C55B C56B 163.4(12)
C49B P5B C55B C60B -18.0(17)
C49B P5B N3A P5A 148(3)
C49B P5B N3A P6A -112.1(5)
C49B C50B C51B C52B 7(3)
C50B C49B C54B C53B 1.2(13)
C50B C51B C52B C53B -5(3)
C51B C52B C53B C54B 1.4(16)
C52B C53B C54B C49B 0.5(12)
C54B C49B C50B C51B -4.9(17)
C55B P5B C49B C50B -51.8(11)
C55B P5B C49B C54B 132.2(9)
C55B P5B N3A P5A 40(2)
C55B P5B N3A P6A 139.3(4)
C55B C56B C57B C58B 0(2)
C56B C55B C60B C59B 1(2)
C56B C57B C58B C59B 2(2)
C57B C58B C59B C60B -1.9(16)
C58B C59B C60B C55B 0.7(16)
C60B C55B C56B C57B -1(2)
P6A Cu1A Cu2A Cu3A -11.48(5)
P6A Cu1A Cu2A P2A 169.62(5)
P6A Cu1A Cu2A P3A -18.58(8)
P6A Cu1A Cu2A N4A -69.03(9)
P6A Cu1A Cu2A N7A 49.37(10)
P6A Cu1A Cu3A Cu2A 174.50(2)
P6A Cu1A Cu3A P4A 178.95(5)
P6A Cu1A Cu3A P5A -8.41(12)
P6A Cu1A Cu3A P5B -0.01(17)
P6A Cu1A Cu3A N4A -126.15(8)
P6A Cu1A Cu3A N7A 116.41(7)
P6A Cu1A P1A N1A -156.70(9)
P6A Cu1A P1A C1A -39.13(11)
P6A Cu1A P1A C7A 78.19(10)
P6A Cu1A N4A Cu2A 149.74(4)
P6A Cu1A N4A Cu3A 64.81(8)
P6A Cu1A N4A N5A -74.7(3)
P6A Cu1A N7A Cu2A -156.98(4)
P6A Cu1A N7A Cu3A -73.42(7)
P6A Cu1A N7A N8A 45.3(3)
P6A C61A C62A C63A 170.9(3)
P6A C61A C66A C65A -171.5(3)
P6A C67A C68A C69A 176.2(2)
P6A C67A C72A C71A -176.2(2)
N1A P1A C1A C2A 39.2(2)
N1A P1A C1A C6A -146.0(3)
N1A P1A C7A C8A 25.8(3)
N1A P1A C7A C12A -154.5(3)
N1A P2A C13A C14A 140.9(2)
N1A P2A C13A C18A -48.7(2)
N1A P2A C19A C20A -52.9(3)
N1A P2A C19A C24A 125.5(2)
N2A P3A C25A C26A -43.6(3)
N2A P3A C25A C30A 136.2(2)
N2A P3A C31A C32A -36.9(2)
N2A P3A C31A C36A 149.5(2)
N2A P4A C37A C38A -105.7(10)
N2A P4A C37A C42A 63.0(10)
N2A P4A C37B C38B -149.5(10)
N2A P4A C37B C42B 27.5(12)
N2A P4A C43A C44A 39.1(3)
N2A P4A C43A C48A -150.1(3)
N3A P5A C49A C50A -148.9(5)
N3A P5A C49A C54A 38.2(7)
N3A P5A C55A C56A -111.1(9)
N3A P5A C55A C60A 64.4(9)
N3A P5B C49B C50B -157.0(7)
N3A P5B C49B C54B 27.0(9)
N3A P5B C55B C56B -88.9(14)
N3A P5B C55B C60B 89.8(15)
N3A P6A C61A C62A -111.5(2)
N3A P6A C61A C66A 60.3(3)
N3A P6A C67A C68A 42.4(2)
N3A P6A C67A C72A -141.7(2)
N4A Cu1A Cu2A Cu3A 57.55(8)
N4A Cu1A Cu2A P2A -121.35(8)
N4A Cu1A Cu2A P3A 50.45(9)
N4A Cu1A Cu2A N7A 118.41(11)
N4A Cu1A Cu3A Cu2A -59.35(8)
N4A Cu1A Cu3A P4A -54.91(9)
N4A Cu1A Cu3A P5A 117.73(14)
N4A Cu1A Cu3A P5B 126.14(18)
N4A Cu1A Cu3A N7A -117.45(11)
N4A Cu1A P1A N1A 64.92(11)
N4A Cu1A P1A C1A -177.50(12)
N4A Cu1A P1A C7A -60.19(11)
N4A Cu1A P6A N3A -32.56(11)
N4A Cu1A P6A C61A -152.15(12)
N4A Cu1A P6A C67A 85.65(12)
N4A Cu1A N7A Cu2A -42.05(8)
N4A Cu1A N7A Cu3A 41.51(7)
N4A Cu1A N7A N8A 160.2(3)
N4A Cu2A Cu3A Cu1A 58.44(8)
N4A Cu2A Cu3A P4A -119.34(8)
N4A Cu2A Cu3A P5A 52.2(3)
N4A Cu2A Cu3A P5B 69.1(4)
N4A Cu2A Cu3A N7A 117.80(11)
N4A Cu2A P2A N1A -54.50(11)
N4A Cu2A P2A C13A -171.26(11)
N4A Cu2A P2A C19A 69.56(11)
N4A Cu2A P3A N2A 27.79(11)
N4A Cu2A P3A C25A 152.68(11)
N4A Cu2A P3A C31A -88.30(11)
N4A Cu2A N7A Cu1A 41.31(7)
N4A Cu2A N7A Cu3A -41.10(7)
N4A Cu2A N7A N8A -160.1(3)
N4A Cu3A P4A N2A -26.24(12)
N4A Cu3A P4A C37A -154.5(5)
N4A Cu3A P4A C37B -146.3(6)
N4A Cu3A P4A C43A 88.25(12)
N4A Cu3A P5A C49A 168.9(3)
N4A Cu3A P5A C55A -70.9(5)
N4A Cu3A P5A N3A 52.3(3)
N4A Cu3A P5B C49B 157.8(5)
N4A Cu3A P5B C55B -81.6(7)
N4A Cu3A P5B N3A 31.9(4)
N4A Cu3A N7A Cu1A -42.18(7)
N4A Cu3A N7A Cu2A 42.52(7)
N4A Cu3A N7A N8A 179.3(2)
N7A Cu1A Cu2A Cu3A -60.86(9)
N7A Cu1A Cu2A P2A 120.24(9)
N7A Cu1A Cu2A P3A -67.95(10)
N7A Cu1A Cu2A N4A -118.41(11)
N7A Cu1A Cu3A Cu2A 58.09(7)
N7A Cu1A Cu3A P4A 62.54(9)
N7A Cu1A Cu3A P5A -124.82(14)
N7A Cu1A Cu3A P5B -116.41(18)
N7A Cu1A Cu3A N4A 117.45(11)
N7A Cu1A P1A N1A -22.25(12)
N7A Cu1A P1A C1A 95.33(12)
N7A Cu1A P1A C7A -147.36(11)
N7A Cu1A P6A N3A 56.04(11)
N7A Cu1A P6A C61A -63.55(13)
N7A Cu1A P6A C67A 174.26(12)
N7A Cu1A N4A Cu2A 41.49(7)
N7A Cu1A N4A Cu3A -43.44(7)
N7A Cu1A N4A N5A 177.1(3)
N7A Cu2A Cu3A Cu1A -59.35(7)
N7A Cu2A Cu3A P4A 122.86(8)
N7A Cu2A Cu3A P5A -65.6(3)
N7A Cu2A Cu3A P5B -48.7(4)
N7A Cu2A Cu3A N4A -117.80(11)
N7A Cu2A P2A N1A 33.12(12)
N7A Cu2A P2A C13A -83.64(11)
N7A Cu2A P2A C19A 157.18(11)
N7A Cu2A P3A N2A -59.99(12)
N7A Cu2A P3A C25A 64.90(12)
N7A Cu2A P3A C31A -176.08(12)
N7A Cu2A N4A Cu1A -42.07(7)
N7A Cu2A N4A Cu3A 43.16(7)
N7A Cu2A N4A N5A 177.6(2)
N7A Cu3A P4A N2A 61.20(12)
N7A Cu3A P4A C37A -67.0(5)
N7A Cu3A P4A C37B -58.8(6)
N7A Cu3A P4A C43A 175.69(11)
N7A Cu3A P5A C49A 80.2(4)
N7A Cu3A P5A C55A -159.6(4)
N7A Cu3A P5A N3A -36.4(3)
N7A Cu3A P5B C49B 71.0(6)
N7A Cu3A P5B C55B -168.5(6)
N7A Cu3A P5B N3A -54.9(4)
N7A Cu3A N4A Cu1A 42.67(7)
N7A Cu3A N4A Cu2A -41.80(7)
N7A Cu3A N4A N5A -174.8(3)
C1A P1A N1A P2A -159.10(15)
C1A P1A C7A C8A -80.7(3)
C1A P1A C7A C12A 98.9(4)
C1A C2A C3A C4A -1.3(5)
C2A C1A C6A C5A -2.5(6)
C2A C3A C4A C5A -1.6(6)
C3A C4A C5A C6A 2.5(7)
C4A C5A C6A C1A -0.4(7)
C6A C1A C2A C3A 3.3(5)
C7A P1A N1A P2A 93.67(16)
C7A P1A C1A C2A 150.0(2)
C7A P1A C1A C6A -35.2(3)
C7A C8A C9A C10A -0.2(6)
C8A C7A C12A C11A 3.9(8)
C8A C9A C10A C11A 1.7(8)
C9A C10A C11A C12A -0.4(12)
C10A C11A C12A C7A -2.4(12)
C12A C7A C8A C9A -2.7(5)
C13A P2A N1A P1A 152.19(15)
C13A P2A C19A C20A 55.0(3)
C13A P2A C19A C24A -126.6(2)
C13A C14A C15A C16A -0.4(4)
C14A C13A C18A C17A -0.1(5)
C14A C15A C16A C17A 0.5(5)
C15A C16A C17A C18A -0.3(5)
C16A C17A C18A C13A 0.1(5)
C18A C13A C14A C15A 0.2(4)
C19A P2A N1A P1A -97.77(16)
C19A P2A C13A C14A 29.8(2)
C19A P2A C13A C18A -159.8(2)
C19A C20A C21A C22A 1.5(5)
C20A C19A C24A C23A -0.4(4)
C20A C21A C22A C23A -0.2(5)
C21A C22A C23A C24A -1.4(5)
C22A C23A C24A C19A 1.7(4)
C24A C19A C20A C21A -1.2(5)
C25A P3A N2A P4A -92.77(17)
C25A P3A C31A C32A -148.3(2)
C25A P3A C31A C36A 38.0(2)
C25A C26A C27A C28A -1.3(7)
C26A C25A C30A C29A -1.6(5)
C26A C27A C28A C29A 0.6(7)
C27A C28A C29A C30A -0.3(6)
C28A C29A C30A C25A 0.8(6)
C30A C25A C26A C27A 1.8(6)
C31A P3A N2A P4A 159.70(15)
C31A P3A C25A C26A 62.3(3)
C31A P3A C25A C30A -117.9(2)
C31A C32A C33A C34A 0.5(4)
C32A C31A C36A C35A 0.2(4)
C32A C33A C34A C35A -0.5(4)
C33A C34A C35A C36A 0.4(4)
C34A C35A C36A C31A -0.3(4)
C36A C31A C32A C33A -0.3(4)
C37A P4A N2A P3A 99.5(3)
C37A P4A C37B C38B 120(5)
C37A P4A C37B C42B -63(3)
C37A P4A C43A C44A 146.4(4)
C37A P4A C43A C48A -42.9(5)
C37A C38A C39A C40A 0.9(16)
C38A C37A C42A C41A -0.3(15)
C38A C39A C40A C41A -1.5(15)
C39A C40A C41A C42A 1.1(13)
C40A C41A C42A C37A -0.3(11)
C42A C37A C38A C39A 0.0(17)
C37B P4A N2A P3A 87.2(4)
C37B P4A C37A C38A -13(3)
C37B P4A C37A C42A 156(5)
C37B P4A C43A C44A 150.2(5)
C37B P4A C43A C48A -39.1(6)
C37B C38B C39B C40B -2.4(12)
C38B C37B C42B C41B -0.4(17)
C38B C39B C40B C41B 1.8(11)
C39B C40B C41B C42B -0.4(12)
C40B C41B C42B C37B -0.3(13)
C42B C37B C38B C39B 1.7(17)
C43A P4A N2A P3A -157.04(16)
C43A P4A C37A C38A 149.7(10)
C43A P4A C37A C42A -41.6(10)
C43A P4A C37B C38B 101.7(10)
C43A P4A C37B C42B -81.3(12)
C43A C44A C45A C46A -1.4(5)
C44A C43A C48A C47A 0.2(7)
C44A C45A C46A C47A 0.6(6)
C45A C46A C47A C48A 0.5(8)
C46A C47A C48A C43A -1.0(9)
C48A C43A C44A C45A 1.0(5)
C61A P6A N3A P5A 118.4(3)
C61A P6A N3A P5B 104.7(3)
C61A P6A C67A C68A 150.0(2)
C61A P6A C67A C72A -34.2(3)
C61A C62A C63A C64A 1.5(6)
C62A C61A C66A C65A 0.2(5)
C62A C63A C64A C65A -1.0(6)
C63A C64A C65A C66A 0.1(7)
C64A C65A C66A C61A 0.3(6)
C66A C61A C62A C63A -1.1(5)
C67A P6A N3A P5A -133.5(2)
C67A P6A N3A P5B -147.3(3)
C67A P6A C61A C62A 143.2(2)
C67A P6A C61A C66A -45.1(3)
C67A C68A C69A C70A 0.1(5)
C68A C67A C72A C71A -0.4(4)
C68A C69A C70A C71A -0.3(5)
C69A C70A C71A C72A 0.1(5)
C70A C71A C72A C67A 0.2(5)
C72A C67A C68A C69A 0.3(4)
O1S C1S C2S C3S 10.0(15)
O1S C1Q C2Q C3Q -38.8(13)
C1S O1S C4S C3S -13.2(9)
C1S O1S C1Q C2Q 120(3)
C1S O1S C4Q C3Q -28.6(13)
C1S C2S C3S C4S -18.1(17)
C2S C3S C4S O1S 19.0(14)
C4S O1S C1S C2S 2.6(10)
C4S O1S C1Q C2Q -1.3(12)
C4S O1S C4Q C3Q 77.4(14)
C1Q O1S C1S C2S -61(2)
C1Q O1S C4S C3S 4.7(11)
C1Q O1S C4Q C3Q -8.2(15)
C1Q C2Q C3Q C4Q 34.3(15)
C2Q C3Q C4Q O1S -15.5(15)
C4Q O1S C1S C2S 33.7(12)
C4Q O1S C4S C3S -96.7(13)
C4Q O1S C1Q C2Q 29.5(14)
O2S C5S C6S C7S 24.1(3)
C5S O2S C8S C7S -19.0(3)
C5S C6S C7S C8S -34.4(3)
C6S C7S C8S O2S 33.2(3)
C8S O2S C5S C6S -3.5(3)
O3S C9S C10S C11S -34.6(13)
O3S C9Q C10Q C11Q 8.8(16)
C9S O3S C12S C11S 11.5(11)
C9S O3S C9Q C10Q 1(8)
C9S O3S C12Q C11Q -30.7(12)
C9S C10S C11S C12S 40.0(11)
C10S C11S C12S O3S -32.0(8)
C12S O3S C9S C10S 14.5(14)
C12S O3S C9Q C10Q 27.7(16)
C12S O3S C12Q C11Q -180(3)
C9Q O3S C9S C10S 170(10)
C9Q O3S C12S C11S 6.8(11)
C9Q O3S C12Q C11Q -32.9(12)
C9Q C10Q C11Q C12Q -27.7(14)
C10Q C11Q C12Q O3S 38.9(12)
C12Q O3S C9S C10S 2.6(12)
C12Q O3S C12S C11S 45(2)
C12Q O3S C9Q C10Q 14.0(14)
O4S C13S C14S C15S 30.2(5)
C13S O4S C16S C15S 23.7(5)
C13S C14S C15S C16S -15.7(5)
C14S C15S C16S O4S -4.6(5)
C16S O4S C13S C14S -34.1(5)
O5S C17S C18S C19S 2.3(5)
C17S O5S C20S C19S 30.0(5)
C17S C18S C19S C20S 15.3(5)
C18S C19S C20S O5S -27.8(4)
C20S O5S C17S C18S -20.0(5)
O6S C21S C22S C23S 27.2(15)
O6S C21Q C22Q C23Q 19.8(13)
C21S O6S C24S C23S -21.5(12)
C21S O6S C21Q C22Q -56(6)
C21S O6S C24Q C23Q 42.2(14)
C21S C22S C23S C24S -38.4(11)
C22S C23S C24S O6S 37.2(8)
C24S O6S C21S C22S -4.0(17)
C24S O6S C21Q C22Q -46.6(13)
C24S O6S C24Q C23Q -170(4)
C21Q O6S C21S C22S 167(8)
C21Q O6S C24S C23S -23.4(10)
C21Q O6S C24Q C23Q 38.6(13)
C21Q C22Q C23Q C24Q 3.5(14)
C22Q C23Q C24Q O6S -26.5(14)
C24Q O6S C21S C22S 6.6(15)
C24Q O6S C24S C23S -55(3)
C24Q O6S C21Q C22Q -36.3(13)
